data_1575646
loop_
_publ_author_name
'Tsunekawa, Eisuke'
'Nakama, Takahiro'
'Fujita, Makoto'
'Sawada, Tomohisa'

_publ_section_title
;
 Engineering &#x3b2;-sheet morphologies <i>via</i> metal cross-linking and
 side chain modifications.
;
_journal_issue 40
_journal_name_full 'Chemical science'
_journal_page_first 18832
_journal_page_last 18837
_journal_paper_doi 10.1039/d5sc05237h
_journal_volume 16
_journal_year 2025
_chemical_absolute_configuration rmad
_chemical_formula_sum 'C46.63 H71.33 Ag0.92 F4.9 N7.82 O11.43 S1.63'
_chemical_formula_weight 1168.76
_chemical_name_systematic 'metal--peptide helical \b-sheet tape (Val, Val) with C12'
_chemical_properties_physical Hygroscopic
_space_group_crystal_system orthorhombic
_space_group_IT_number 19
_space_group_name_Hall 'P 2ac 2ab'
_space_group_name_H-M_alt 'P 21 21 21'
_atom_sites_solution_hydrogens geom
_audit_creation_method SHELXL-2018/3
_audit_update_record
;
2025-01-29 deposited with the CCDC.	2025-09-09 downloaded from the CCDC.
;
_cell_angle_alpha 90
_cell_angle_beta 90
_cell_angle_gamma 90
_cell_formula_units_Z 48
_cell_length_a 24.635(7)
_cell_length_b 44.065(12)
_cell_length_c 103.30(2)
_cell_measurement_reflns_used 6289
_cell_measurement_temperature 100(2)
_cell_measurement_theta_max 22.6199
_cell_measurement_theta_min 0.5730
_cell_volume 112136(5)
_computing_structure_refinement 'SHELXL-2018/3 (Sheldrick, 2018)'
_diffrn_ambient_temperature 100(2)
_diffrn_measured_fraction_theta_full 0.998
_diffrn_measured_fraction_theta_max 0.998
_diffrn_measurement_device_type 'EIGER4M (DECTRIS)'
_diffrn_measurement_method 'Phi Scan'
_diffrn_radiation_type synchrotron
_diffrn_radiation_wavelength 1.000
_diffrn_reflns_av_R_equivalents 0.4047
_diffrn_reflns_av_unetI/netI 0.2159
_diffrn_reflns_Laue_measured_fraction_full 0.998
_diffrn_reflns_Laue_measured_fraction_max 0.998
_diffrn_reflns_limit_h_max 18
_diffrn_reflns_limit_h_min -18
_diffrn_reflns_limit_k_max 33
_diffrn_reflns_limit_k_min -33
_diffrn_reflns_limit_l_max 79
_diffrn_reflns_limit_l_min -79
_diffrn_reflns_number 368763
_diffrn_reflns_point_group_measured_fraction_full 0.997
_diffrn_reflns_point_group_measured_fraction_max 0.997
_diffrn_reflns_theta_full 22.559
_diffrn_reflns_theta_max 22.559
_diffrn_reflns_theta_min 0.855
_diffrn_source 'SPring-8 BL26B1'
_exptl_absorpt_coefficient_mu 0.714
_exptl_crystal_colour colorless
_exptl_crystal_density_diffrn 0.831
_exptl_crystal_description rod
_exptl_crystal_F_000 29310
_exptl_crystal_recrystallization_method 'Re-crystallisation from solvent: chloroform, methanol, ethyl acetate'
_exptl_crystal_size_max 0.040
_exptl_crystal_size_mid 0.010
_exptl_crystal_size_min 0.005
_refine_diff_density_max 0.703
_refine_diff_density_min -0.611
_refine_diff_density_rms 0.146
_refine_ls_abs_structure_details
;
 Flack x determined using 4791 quotients [(I+)-(I-)]/[(I+)+(I-)]
 (Parsons, Flack and Wagner, Acta Cryst. B69 (2013) 249-259).
;
_refine_ls_abs_structure_Flack 0.089(13)
_refine_ls_extinction_method none
_refine_ls_goodness_of_fit_ref 1.285
_refine_ls_hydrogen_treatment constr
_refine_ls_matrix_type full
_refine_ls_number_parameters 3588
_refine_ls_number_reflns 52904
_refine_ls_number_restraints 3246
_refine_ls_restrained_S_all 1.279
_refine_ls_R_factor_all 0.3468
_refine_ls_R_factor_gt 0.1885
_refine_ls_shift/su_max 0.003
_refine_ls_shift/su_mean 0.000
_refine_ls_structure_factor_coef Fsqd
_refine_ls_weighting_details 'w=1/[\s^2^(Fo^2^)+(0.2100P)^2^] where P=(Fo^2^+2Fc^2^)/3'
_refine_ls_weighting_scheme calc
_refine_ls_wR_factor_gt 0.4201
_refine_ls_wR_factor_ref 0.5110
_reflns_Friedel_coverage 0.868
_reflns_Friedel_fraction_full 0.997
_reflns_Friedel_fraction_max 0.997
_reflns_number_gt 17982
_reflns_number_total 52904
_reflns_threshold_expression 'I > 2\s(I)'
_cod_data_source_file d5sc05237h2.cif
_cod_data_source_block p212121_m2-coot-35
_cod_depositor_comments 'Adding full bibliography for 1575639--1575646.cif.'
_cod_original_cell_volume 112134(50)
_cod_original_formula_sum 'C46.63 H71.33 Ag0.92 F4.90 N7.82 O11.43 S1.63'
_cod_database_code 1575646
_shelx_shelxl_version_number 2018/3
_shelx_space_group_comment
;
The symmetry employed for this shelxl refinement is uniquely defined
by the following loop, which should always be used as a source of
symmetry information in preference to the above space-group names.
They are only intended as comments.
;
_shelx_estimated_absorpt_t_min 0.972
_shelx_estimated_absorpt_t_max 0.996

loop_
_space_group_symop_operation_xyz
'x, y, z'
'x+1/2, -y+1/2, -z'
'-x, y+1/2, -z+1/2'
'-x+1/2, -y, z+1/2'

loop_
_atom_site_label
_atom_site_type_symbol
_atom_site_fract_x
_atom_site_fract_y
_atom_site_fract_z
_atom_site_U_iso_or_equiv
_atom_site_adp_type
_atom_site_occupancy
_atom_site_site_symmetry_order
_atom_site_calc_flag
_atom_site_refinement_flags_posn
_atom_site_refinement_flags_adp
_atom_site_refinement_flags_occupancy
_atom_site_disorder_assembly
_atom_site_disorder_group
O1_A:1 O -0.178(3) 0.1560(17) 0.7647(6) 0.34(4) Uiso 1 1 d D U . . .
C_A:1 C -0.204(2) 0.1694(11) 0.7734(6) 0.34(4) Uiso 1 1 d D U . . .
O2_A:1 O -0.255(2) 0.1741(17) 0.7757(6) 0.37(3) Uiso 1 1 d D U . . .
CT_A:1 C -0.302(2) 0.1681(16) 0.7673(6) 0.43(5) Uiso 1 1 d D U . . .
C1_A:1 C -0.351(3) 0.183(3) 0.7739(10) 0.54(8) Uiso 1 1 d D U . . .
H1A_A:1 H -0.383139 0.179376 0.768618 0.811 Uiso 1 1 calc R U . . .
H1B_A:1 H -0.355626 0.173644 0.782438 0.811 Uiso 1 1 calc R U . . .
H1C_A:1 H -0.344115 0.204557 0.774784 0.811 Uiso 1 1 calc R U . . .
C2_A:1 C -0.293(4) 0.182(2) 0.7540(7) 0.35(6) Uiso 1 1 d D U . . .
H2A_A:1 H -0.324080 0.177890 0.748432 0.530 Uiso 1 1 calc R U . . .
H2B_A:1 H -0.287896 0.204010 0.754865 0.530 Uiso 1 1 calc R U . . .
H2C_A:1 H -0.260043 0.173172 0.750086 0.530 Uiso 1 1 calc R U . . .
C3_A:1 C -0.310(5) 0.1340(16) 0.7662(10) 0.46(7) Uiso 1 1 d D U . . .
H3A_A:1 H -0.340770 0.129650 0.760624 0.692 Uiso 1 1 calc R U . . .
H3B_A:1 H -0.276880 0.124848 0.762536 0.692 Uiso 1 1 calc R U . . .
H3C_A:1 H -0.316222 0.125556 0.774861 0.692 Uiso 1 1 calc R U . . .
N_A:2 N -0.174(2) 0.1814(13) 0.7830(5) 0.24(3) Uiso 1 1 d D U . . .
H0_A:2 H -0.188690 0.189560 0.789929 0.289 Uiso 1 1 calc R U . . .
CA_A:2 C -0.115(2) 0.1800(11) 0.7815(5) 0.28(3) Uiso 1 1 d D U . . .
HA_A:2 H -0.104525 0.165262 0.774625 0.332 Uiso 1 1 calc R U . . .
CB_A:2 C -0.095(2) 0.2125(12) 0.7784(5) 0.27(4) Uiso 1 1 d D U . . .
HB_A:2 H -0.054658 0.213038 0.778260 0.319 Uiso 1 1 calc R U . . .
CG1_A:2 C -0.118(3) 0.2229(15) 0.7652(5) 0.30(5) Uiso 1 1 d D U . . .
HG1A_A:2 H -0.104393 0.209305 0.758407 0.448 Uiso 1 1 calc R U . . .
HG1B_A:2 H -0.157365 0.222395 0.765424 0.448 Uiso 1 1 calc R U . . .
HG1C_A:2 H -0.105333 0.243641 0.763450 0.448 Uiso 1 1 calc R U . . .
CG2_A:2 C -0.117(3) 0.2343(13) 0.7886(6) 0.22(4) Uiso 1 1 d D U . . .
HG2A_A:2 H -0.103354 0.228264 0.797098 0.337 Uiso 1 1 calc R U . . .
HG2B_A:2 H -0.104635 0.254914 0.786577 0.337 Uiso 1 1 calc R U . . .
HG2C_A:2 H -0.156667 0.233669 0.788551 0.337 Uiso 1 1 calc R U . . .
C_A:2 C -0.0930(17) 0.1702(9) 0.7950(5) 0.26(3) Uiso 1 1 d D U . . .
O_A:2 O -0.115(2) 0.1778(11) 0.8050(4) 0.22(2) Uiso 1 1 d D U . . .
O_A:3 O 0.019(2) 0.1051(10) 0.7880(4) 0.21(2) Uiso 1 1 d D U . . .
C_A:3 C 0.0017(15) 0.1080(8) 0.7990(5) 0.20(3) Uiso 1 1 d D U . . .
CA_A:3 C -0.0198(17) 0.1385(9) 0.8035(4) 0.17(2) Uiso 1 1 d D U . . .
HA_A:3 H -0.044959 0.135428 0.810972 0.209 Uiso 1 1 calc R U . . .
N_A:3 N -0.0491(17) 0.1540(10) 0.7929(4) 0.19(2) Uiso 1 1 d D U . . .
H0_A:3 H -0.036781 0.152311 0.784957 0.222 Uiso 1 1 calc R U . . .
CB_A:3 C 0.0298(17) 0.1572(8) 0.8079(5) 0.18(3) Uiso 1 1 d D U . . .
HB1_A:3 H 0.048877 0.145975 0.814858 0.214 Uiso 1 1 calc R U . . .
HB2_A:3 H 0.055242 0.159347 0.800551 0.214 Uiso 1 1 calc R U . . .
C3_A:3 C 0.0155(14) 0.1884(7) 0.8129(3) 0.18(2) Uiso 1 1 d D U . . .
C7_A:3 C 0.0237(18) 0.2144(9) 0.8056(3) 0.18(3) Uiso 1 1 d D U . . .
H7_A:3 H 0.037559 0.212738 0.797078 0.216 Uiso 1 1 calc R U . . .
C6_A:3 C 0.0120(19) 0.2428(8) 0.8107(5) 0.21(3) Uiso 1 1 d D U . . .
H6_A:3 H 0.018553 0.260687 0.805819 0.254 Uiso 1 1 calc R U . . .
C5_A:3 C -0.0095(17) 0.2441(9) 0.8231(5) 0.14(2) Uiso 1 1 d D U . . .
H5_A:3 H -0.017961 0.263386 0.826728 0.173 Uiso 1 1 calc R U . . .
N1_A:3 N -0.0187(15) 0.2194(11) 0.8301(3) 0.16(2) Uiso 1 1 d D U . . .
C4_A:3 C -0.0061(17) 0.1923(9) 0.8251(3) 0.18(3) Uiso 1 1 d D U . . .
H4_A:3 H -0.012311 0.174837 0.830319 0.210 Uiso 1 1 calc R U . . .
N_A:4 N 0.001(2) 0.0873(12) 0.8079(4) 0.19(2) Uiso 1 1 d D U . . .
H0_A:4 H -0.009828 0.092193 0.815672 0.223 Uiso 1 1 calc R U . . .
CA_A:4 C 0.018(3) 0.0572(12) 0.8055(5) 0.20(3) Uiso 1 1 d D U . . .
HA1_A:4 H 0.048938 0.057346 0.799447 0.242 Uiso 1 1 calc R U . . .
HA2_A:4 H -0.012211 0.045972 0.801371 0.242 Uiso 1 1 calc R U . . .
C_A:4 C 0.0346(15) 0.0406(9) 0.8179(5) 0.23(3) Uiso 1 1 d D U . . .
O_A:4 O 0.0336(19) 0.0510(10) 0.8287(4) 0.185(19) Uiso 1 1 d D U . . .
N_A:5 N 0.0518(19) 0.0137(9) 0.8146(4) 0.17(2) Uiso 1 1 d D U . . .
H0_A:5 H 0.054793 0.009812 0.806273 0.201 Uiso 1 1 calc R U . . .
CA_A:5 C 0.0665(15) -0.0106(9) 0.8236(5) 0.16(2) Uiso 1 1 d D U . . .
HA_A:5 H 0.076771 -0.000979 0.832074 0.197 Uiso 1 1 calc R U . . .
C_A:5 C 0.1139(15) -0.0296(9) 0.8191(5) 0.24(3) Uiso 1 1 d D U . . .
O_A:5 O 0.118(2) -0.0374(11) 0.8079(4) 0.22(2) Uiso 1 1 d D U . . .
CB_A:5 C 0.0175(17) -0.0310(9) 0.8260(5) 0.17(2) Uiso 1 1 d D U . . .
HB1_A:5 H 0.002843 -0.037726 0.817556 0.204 Uiso 1 1 calc R U . . .
HB2_A:5 H 0.029530 -0.049315 0.830773 0.204 Uiso 1 1 calc R U . . .
C6_A:5 C -0.0272(14) -0.0158(8) 0.8336(4) 0.17(2) Uiso 1 1 d D U . . .
C7_A:5 C -0.0289(19) -0.0158(11) 0.8470(4) 0.21(3) Uiso 1 1 d D U . . .
H7_A:5 H -0.001378 -0.026646 0.851516 0.250 Uiso 1 1 calc R U . . .
N8_A:5 N -0.067(2) -0.0017(12) 0.8540(3) 0.22(3) Uiso 1 1 d D U . . .
C9_A:5 C -0.105(2) 0.0135(12) 0.8476(5) 0.26(3) Uiso 1 1 d D U . . .
H9_A:5 H -0.132010 0.023956 0.852521 0.317 Uiso 1 1 calc R U . . .
C10_A:5 C -0.1079(17) 0.0148(11) 0.8342(5) 0.26(3) Uiso 1 1 d D U . . .
H10_A:5 H -0.136099 0.025593 0.829948 0.317 Uiso 1 1 calc R U . . .
C11_A:5 C -0.0681(16) -0.0003(10) 0.8272(4) 0.18(3) Uiso 1 1 d D U . . .
H11_A:5 H -0.068919 0.000078 0.817983 0.216 Uiso 1 1 calc R U . . .
N_A:6 N 0.147(2) -0.0363(12) 0.8283(5) 0.23(3) Uiso 1 1 d D U . . .
H0_A:6 H 0.140426 -0.029530 0.836128 0.281 Uiso 1 1 calc R U . . .
CA_A:6 C 0.196(2) -0.0545(12) 0.8264(6) 0.29(3) Uiso 1 1 d D U . . .
HA_A:6 H 0.191654 -0.066234 0.818134 0.351 Uiso 1 1 calc R U . . .
CB_A:6 C 0.247(2) -0.0344(15) 0.8254(7) 0.35(4) Uiso 1 1 d D U . . .
HB_A:6 H 0.278318 -0.047916 0.823475 0.423 Uiso 1 1 calc R U . . .
CG1_A:6 C 0.259(4) -0.018(2) 0.8379(8) 0.35(6) Uiso 1 1 d D U . . .
HG1A_A:6 H 0.261624 -0.032358 0.844974 0.532 Uiso 1 1 calc R U . . .
HG1B_A:6 H 0.292875 -0.006541 0.837026 0.532 Uiso 1 1 calc R U . . .
HG1C_A:6 H 0.229148 -0.003416 0.839721 0.532 Uiso 1 1 calc R U . . .
CG2_A:6 C 0.242(3) -0.012(2) 0.8142(8) 0.49(8) Uiso 1 1 d D U . . .
HG2A_A:6 H 0.234303 -0.022454 0.806139 0.730 Uiso 1 1 calc R U . . .
HG2B_A:6 H 0.212491 0.002711 0.816024 0.730 Uiso 1 1 calc R U . . .
HG2C_A:6 H 0.276218 -0.000414 0.813329 0.730 Uiso 1 1 calc R U . . .
C_A:6 C 0.197(2) -0.0765(12) 0.8376(6) 0.39(4) Uiso 1 1 d D U . . .
O_A:6 O 0.177(3) -0.0737(16) 0.8482(6) 0.34(4) Uiso 1 1 d D U . . .
O2S_A:7 O 0.223(4) -0.1028(16) 0.8352(7) 0.46(4) Uiso 1 1 d D U . . .
C1_A:7 C 0.248(5) -0.118(2) 0.8461(11) 0.57(6) Uiso 1 1 d D U . . .
H1A_A:7 H 0.250602 -0.139657 0.844251 0.686 Uiso 1 1 calc R U . . .
H1B_A:7 H 0.224172 -0.115095 0.853751 0.686 Uiso 1 1 calc R U . . .
C2_A:7 C 0.304(5) -0.106(3) 0.8492(14) 0.68(6) Uiso 1 1 d D U . . .
H2A_A:7 H 0.298355 -0.095297 0.857649 0.822 Uiso 1 1 calc R U . . .
H2B_A:7 H 0.308527 -0.088948 0.842863 0.822 Uiso 1 1 calc R U . . .
C3_A:7 C 0.360(6) -0.119(4) 0.8504(14) 0.79(7) Uiso 1 1 d D U . . .
H3A_A:7 H 0.378510 -0.116815 0.841921 0.946 Uiso 1 1 calc R U . . .
H3B_A:7 H 0.356362 -0.140971 0.852161 0.946 Uiso 1 1 calc R U . . .
C4_A:7 C 0.396(5) -0.105(4) 0.8608(15) 0.86(8) Uiso 1 1 d D U . . .
H4A_A:7 H 0.432749 -0.113355 0.860014 1.033 Uiso 1 1 calc R U . . .
H4B_A:7 H 0.398099 -0.082764 0.859245 1.033 Uiso 1 1 calc R U . . .
C5_A:7 C 0.376(8) -0.110(4) 0.8746(12) 0.91(8) Uiso 1 1 d D U . . .
H5A_A:7 H 0.384998 -0.091918 0.879865 1.094 Uiso 1 1 calc R U . . .
H5B_A:7 H 0.335750 -0.111832 0.874483 1.094 Uiso 1 1 calc R U . . .
C6_A:7 C 0.399(6) -0.138(4) 0.8813(16) 0.96(8) Uiso 1 1 d D U . . .
H6A_A:7 H 0.427858 -0.131137 0.887308 1.149 Uiso 1 1 calc R U . . .
H6B_A:7 H 0.416709 -0.150683 0.874586 1.149 Uiso 1 1 calc R U . . .
C7_A:7 C 0.359(10) -0.158(4) 0.8887(14) 0.98(8) Uiso 1 1 d D U . . .
H7A_A:7 H 0.328288 -0.144713 0.891385 1.171 Uiso 1 1 calc R U . . .
H7B_A:7 H 0.377484 -0.164611 0.896748 1.171 Uiso 1 1 calc R U . . .
C8_A:7 C 0.337(5) -0.185(5) 0.882(2) 0.95(9) Uiso 1 1 d D U . . .
H8A_A:7 H 0.306217 -0.193259 0.886767 1.144 Uiso 1 1 calc R U . . .
H8B_A:7 H 0.322538 -0.178388 0.873243 1.144 Uiso 1 1 calc R U . . .
C9_A:7 C 0.376(9) -0.211(4) 0.8792(14) 0.91(9) Uiso 1 1 d D U . . .
H9A_A:7 H 0.364533 -0.228820 0.884333 1.097 Uiso 1 1 calc R U . . .
H9B_A:7 H 0.412644 -0.204943 0.882451 1.097 Uiso 1 1 calc R U . . .
C10_A:7 C 0.382(9) -0.221(5) 0.8651(17) 0.89(9) Uiso 1 1 d D U . . .
H10A_A:7 H 0.346530 -0.217386 0.860787 1.063 Uiso 1 1 calc R U . . .
H10B_A:7 H 0.389895 -0.242571 0.864858 1.063 Uiso 1 1 calc R U . . .
C11_A:7 C 0.426(8) -0.204(6) 0.8575(16) 0.84(10) Uiso 1 1 d D U . . .
H11A_A:7 H 0.422686 -0.181868 0.859375 1.009 Uiso 1 1 calc R U . . .
H11B_A:7 H 0.461640 -0.210686 0.860572 1.009 Uiso 1 1 calc R U . . .
C12_A:7 C 0.423(8) -0.208(5) 0.8429(15) 0.66(11) Uiso 1 1 d D U . . .
H12A_A:7 H 0.452876 -0.196575 0.838841 0.992 Uiso 1 1 calc R U . . .
H12B_A:7 H 0.427486 -0.229677 0.840831 0.992 Uiso 1 1 calc R U . . .
H12C_A:7 H 0.388438 -0.200789 0.839630 0.992 Uiso 1 1 calc R U . . .
O1_B:1 O 0.022(2) -0.0607(11) 0.8718(4) 0.23(2) Uiso 1 1 d D U . . .
C_B:1 C 0.067(2) -0.0695(11) 0.8690(4) 0.23(3) Uiso 1 1 d D U . . .
O2_B:1 O 0.078(2) -0.0960(12) 0.8627(6) 0.29(3) Uiso 1 1 d D U . . .
CT_B:1 C 0.033(2) -0.1160(12) 0.8592(5) 0.37(4) Uiso 1 1 d D U . . .
C1_B:1 C 0.007(4) -0.132(2) 0.8708(7) 0.38(6) Uiso 1 1 d D U . . .
H1A_B:1 H -0.023050 -0.144475 0.867955 0.569 Uiso 1 1 calc R U . . .
H1B_B:1 H 0.034313 -0.143991 0.875223 0.569 Uiso 1 1 calc R U . . .
H1C_B:1 H -0.006830 -0.116143 0.876842 0.569 Uiso 1 1 calc R U . . .
C2_B:1 C -0.011(3) -0.0985(16) 0.8517(7) 0.35(6) Uiso 1 1 d D U . . .
H2A_B:1 H -0.040484 -0.112189 0.849509 0.530 Uiso 1 1 calc R U . . .
H2B_B:1 H -0.024212 -0.081880 0.857111 0.530 Uiso 1 1 calc R U . . .
H2C_B:1 H 0.005371 -0.090237 0.843787 0.530 Uiso 1 1 calc R U . . .
C3_B:1 C 0.059(3) -0.1394(17) 0.8504(8) 0.37(6) Uiso 1 1 d D U . . .
H3A_B:1 H 0.032172 -0.154089 0.847515 0.550 Uiso 1 1 calc R U . . .
H3B_B:1 H 0.075399 -0.129202 0.842928 0.550 Uiso 1 1 calc R U . . .
H3C_B:1 H 0.087914 -0.149991 0.855276 0.550 Uiso 1 1 calc R U . . .
N_B:2 N 0.112(2) -0.0555(10) 0.8711(5) 0.19(2) Uiso 1 1 d D U . . .
H0_B:2 H 0.142773 -0.065459 0.869621 0.225 Uiso 1 1 calc R U . . .
CA_B:2 C 0.1164(19) -0.0247(11) 0.8756(5) 0.18(3) Uiso 1 1 d D U . . .
HA_B:2 H 0.087449 -0.022056 0.882320 0.222 Uiso 1 1 calc R U . . .
CB_B:2 C 0.170(2) -0.0144(13) 0.8819(5) 0.22(3) Uiso 1 1 d D U . . .
HB_B:2 H 0.165709 0.007763 0.883824 0.264 Uiso 1 1 calc R U . . .
CG1_B:2 C 0.178(3) -0.030(2) 0.8949(5) 0.32(5) Uiso 1 1 d D U . . .
HG1A_B:2 H 0.145939 -0.027732 0.900217 0.479 Uiso 1 1 calc R U . . .
HG1B_B:2 H 0.185411 -0.051738 0.893396 0.479 Uiso 1 1 calc R U . . .
HG1C_B:2 H 0.209650 -0.020992 0.899277 0.479 Uiso 1 1 calc R U . . .
CG2_B:2 C 0.219(2) -0.0175(18) 0.8734(6) 0.23(4) Uiso 1 1 d D U . . .
HG2A_B:2 H 0.212298 -0.007167 0.865099 0.348 Uiso 1 1 calc R U . . .
HG2B_B:2 H 0.250434 -0.008288 0.877631 0.348 Uiso 1 1 calc R U . . .
HG2C_B:2 H 0.226196 -0.039033 0.871750 0.348 Uiso 1 1 calc R U . . .
C_B:2 C 0.1006(14) -0.0040(9) 0.8641(5) 0.22(3) Uiso 1 1 d D U . . .
O_B:2 O 0.106(2) -0.0128(11) 0.8530(5) 0.21(2) Uiso 1 1 d D U . . .
O_B:3 O 0.0004(14) 0.0640(8) 0.8726(3) 0.132(15) Uiso 1 1 d D U . . .
C_B:3 C 0.0141(13) 0.0624(8) 0.8615(4) 0.18(3) Uiso 1 1 d D U . . .
CA_B:3 C 0.0602(14) 0.0430(9) 0.8567(4) 0.16(2) Uiso 1 1 d D U . . .
HA_B:3 H 0.046551 0.030234 0.849361 0.188 Uiso 1 1 calc R U . . .
N_B:3 N 0.0802(18) 0.0226(10) 0.8669(4) 0.17(2) Uiso 1 1 d D U . . .
H0_B:3 H 0.078337 0.028425 0.875015 0.207 Uiso 1 1 calc R U . . .
CB_B:3 C 0.1069(15) 0.0623(11) 0.8517(3) 0.15(2) Uiso 1 1 d D U . . .
HB1_B:3 H 0.127394 0.050300 0.845258 0.180 Uiso 1 1 calc R U . . .
HB2_B:3 H 0.091518 0.080119 0.847201 0.180 Uiso 1 1 calc R U . . .
C3_B:3 C 0.1460(13) 0.0734(8) 0.8619(3) 0.19(3) Uiso 1 1 d D U . . .
C7_B:3 C 0.1995(15) 0.0636(11) 0.8621(5) 0.26(3) Uiso 1 1 d D U . . .
H7_B:3 H 0.212064 0.049559 0.855786 0.310 Uiso 1 1 calc R U . . .
C6_B:3 C 0.2346(15) 0.0742(13) 0.8716(5) 0.27(3) Uiso 1 1 d D U . . .
H6_B:3 H 0.271295 0.067609 0.871907 0.323 Uiso 1 1 calc R U . . .
C5_B:3 C 0.214(2) 0.0948(12) 0.8805(4) 0.26(3) Uiso 1 1 d D U . . .
H5_B:3 H 0.238293 0.102178 0.886977 0.309 Uiso 1 1 calc R U . . .
N1_B:3 N 0.164(2) 0.1048(9) 0.8804(4) 0.21(2) Uiso 1 1 d D U . . .
C4_B:3 C 0.1305(17) 0.0939(9) 0.8713(4) 0.16(2) Uiso 1 1 d D U . . .
H4_B:3 H 0.093991 0.100789 0.871235 0.193 Uiso 1 1 calc R U . . .
N_B:4 N -0.0079(17) 0.0770(11) 0.8521(4) 0.16(2) Uiso 1 1 d D U . . .
H0_B:4 H 0.007648 0.075994 0.844475 0.193 Uiso 1 1 calc R U . . .
CA_B:4 C -0.056(2) 0.0949(13) 0.8533(4) 0.16(2) Uiso 1 1 d D U . . .
HA1_B:4 H -0.051100 0.110144 0.860247 0.193 Uiso 1 1 calc R U . . .
HA2_B:4 H -0.086801 0.081601 0.855858 0.193 Uiso 1 1 calc R U . . .
C_B:4 C -0.0709(16) 0.1113(8) 0.8407(4) 0.16(2) Uiso 1 1 d D U . . .
O_B:4 O -0.0456(16) 0.1087(9) 0.8306(4) 0.150(16) Uiso 1 1 d D U . . .
N_B:5 N -0.1139(16) 0.1281(9) 0.8428(4) 0.133(18) Uiso 1 1 d D U . . .
H0_B:5 H -0.127217 0.129281 0.850714 0.159 Uiso 1 1 calc R U . . .
CA_B:5 C -0.1401(18) 0.1450(10) 0.8324(5) 0.21(3) Uiso 1 1 d D U . . .
HA_B:5 H -0.110012 0.152310 0.826691 0.249 Uiso 1 1 calc R U . . .
C_B:5 C -0.1711(16) 0.1733(9) 0.8365(5) 0.24(3) Uiso 1 1 d D U . . .
O_B:5 O -0.1926(18) 0.1760(10) 0.8470(4) 0.185(19) Uiso 1 1 d D U . . .
CB_B:5 C -0.176(2) 0.1252(11) 0.8237(4) 0.21(3) Uiso 1 1 d D U . . .
HB1_B:5 H -0.201225 0.138668 0.818953 0.255 Uiso 1 1 calc R U . . .
HB2_B:5 H -0.152479 0.115185 0.817220 0.255 Uiso 1 1 calc R U . . .
C6_B:5 C -0.2089(16) 0.1011(11) 0.8304(3) 0.30(3) Uiso 1 1 d D U . . .
C7_B:5 C -0.241(2) 0.1065(11) 0.8411(4) 0.36(4) Uiso 1 1 d D U . . .
H7_B:5 H -0.242722 0.126671 0.844399 0.430 Uiso 1 1 calc R U . . .
N8_B:5 N -0.270(2) 0.0853(13) 0.8472(4) 0.41(4) Uiso 1 1 d D U . . .
C9_B:5 C -0.268(3) 0.0570(12) 0.8427(5) 0.46(5) Uiso 1 1 d D U . . .
H9_B:5 H -0.288260 0.041693 0.847056 0.550 Uiso 1 1 calc R U . . .
C10_B:5 C -0.238(3) 0.0490(11) 0.8320(6) 0.47(5) Uiso 1 1 d D U . . .
H10_B:5 H -0.237240 0.028681 0.828901 0.568 Uiso 1 1 calc R U . . .
C11_B:5 C -0.208(2) 0.0715(12) 0.8258(5) 0.42(4) Uiso 1 1 d D U . . .
H11_B:5 H -0.186754 0.066624 0.818415 0.500 Uiso 1 1 calc R U . . .
N_B:6 N -0.174(2) 0.1953(10) 0.8275(4) 0.19(2) Uiso 1 1 d D U . . .
H0_B:6 H -0.152193 0.194595 0.820673 0.228 Uiso 1 1 calc R U . . .
CA_B:6 C -0.212(2) 0.2201(9) 0.8289(4) 0.19(3) Uiso 1 1 d D U . . .
HA_B:6 H -0.240403 0.213876 0.835307 0.229 Uiso 1 1 calc R U . . .
CB_B:6 C -0.186(2) 0.2495(11) 0.8337(5) 0.20(3) Uiso 1 1 d D U . . .
HB_B:6 H -0.160656 0.243131 0.840878 0.245 Uiso 1 1 calc R U . . .
CG1_B:6 C -0.149(3) 0.2630(15) 0.8233(7) 0.26(4) Uiso 1 1 d D U . . .
HG1A_B:6 H -0.125249 0.247145 0.819791 0.392 Uiso 1 1 calc R U . . .
HG1B_B:6 H -0.171350 0.271403 0.816319 0.392 Uiso 1 1 calc R U . . .
HG1C_B:6 H -0.126708 0.279192 0.827072 0.392 Uiso 1 1 calc R U . . .
CG2_B:6 C -0.223(3) 0.2723(12) 0.8396(6) 0.20(3) Uiso 1 1 d D U . . .
HG2A_B:6 H -0.245761 0.262416 0.846234 0.305 Uiso 1 1 calc R U . . .
HG2B_B:6 H -0.202139 0.288631 0.843639 0.305 Uiso 1 1 calc R U . . .
HG2C_B:6 H -0.246781 0.280842 0.832886 0.305 Uiso 1 1 calc R U . . .
C_B:6 C -0.240(2) 0.2243(9) 0.8154(4) 0.27(3) Uiso 1 1 d D U . . .
O_B:6 O -0.223(2) 0.2157(12) 0.8051(5) 0.23(2) Uiso 1 1 d D U . . .
O2S_B:7 O -0.289(2) 0.2380(15) 0.8165(5) 0.30(3) Uiso 1 1 d D U . . .
C1_B:7 C -0.319(3) 0.243(2) 0.8047(6) 0.35(4) Uiso 1 1 d D U . . .
H1A_B:7 H -0.327636 0.223171 0.800623 0.415 Uiso 1 1 calc R U . . .
H1B_B:7 H -0.296950 0.254922 0.798614 0.415 Uiso 1 1 calc R U . . .
C2_B:7 C -0.371(3) 0.2597(18) 0.8077(9) 0.42(5) Uiso 1 1 d D U . . .
H2A_B:7 H -0.378286 0.275416 0.801027 0.499 Uiso 1 1 calc R U . . .
H2B_B:7 H -0.369183 0.269628 0.816247 0.499 Uiso 1 1 calc R U . . .
C3_B:7 C -0.417(4) 0.236(2) 0.8076(12) 0.48(5) Uiso 1 1 d D U . . .
H3A_B:7 H -0.431749 0.233978 0.798699 0.581 Uiso 1 1 calc R U . . .
H3B_B:7 H -0.401578 0.215796 0.810045 0.581 Uiso 1 1 calc R U . . .
C4_B:7 C -0.462(4) 0.244(3) 0.8169(10) 0.51(5) Uiso 1 1 d D U . . .
H4A_B:7 H -0.448267 0.240985 0.825781 0.608 Uiso 1 1 calc R U . . .
H4B_B:7 H -0.468598 0.266392 0.815923 0.608 Uiso 1 1 calc R U . . .
C5_B:7 C -0.515(4) 0.228(2) 0.8155(13) 0.52(6) Uiso 1 1 d D U . . .
H5A_B:7 H -0.520866 0.214909 0.823126 0.625 Uiso 1 1 calc R U . . .
H5B_B:7 H -0.513566 0.214717 0.807737 0.625 Uiso 1 1 calc R U . . .
C6_B:7 C -0.564(4) 0.250(3) 0.8141(11) 0.56(6) Uiso 1 1 d D U . . .
H6A_B:7 H -0.549806 0.270324 0.812142 0.668 Uiso 1 1 calc R U . . .
H6B_B:7 H -0.586189 0.243110 0.806700 0.668 Uiso 1 1 calc R U . . .
C7_B:7 C -0.599(4) 0.251(2) 0.8262(14) 0.59(6) Uiso 1 1 d D U . . .
H7A_B:7 H -0.581293 0.264784 0.832560 0.710 Uiso 1 1 calc R U . . .
H7B_B:7 H -0.634312 0.260227 0.823854 0.710 Uiso 1 1 calc R U . . .
C8_B:7 C -0.609(4) 0.221(3) 0.8325(14) 0.66(7) Uiso 1 1 d D U . . .
H8A_B:7 H -0.600495 0.204868 0.825917 0.788 Uiso 1 1 calc R U . . .
H8B_B:7 H -0.581359 0.218285 0.839457 0.788 Uiso 1 1 calc R U . . .
C9_B:7 C -0.664(4) 0.2129(19) 0.8383(10) 0.71(7) Uiso 1 1 d D U . . .
H9A_B:7 H -0.686758 0.204393 0.831360 0.851 Uiso 1 1 calc R U . . .
H9B_B:7 H -0.680708 0.232014 0.841254 0.851 Uiso 1 1 calc R U . . .
C10_B:7 C -0.663(6) 0.191(4) 0.8495(12) 0.73(8) Uiso 1 1 d D U . . .
H10A_B:7 H -0.629311 0.178229 0.848665 0.874 Uiso 1 1 calc R U . . .
H10B_B:7 H -0.658591 0.202683 0.857595 0.874 Uiso 1 1 calc R U . . .
C11_B:7 C -0.710(6) 0.169(3) 0.8515(16) 0.73(8) Uiso 1 1 d D U . . .
H11A_B:7 H -0.711899 0.164069 0.860764 0.880 Uiso 1 1 calc R U . . .
H11B_B:7 H -0.743491 0.180068 0.849133 0.880 Uiso 1 1 calc R U . . .
C12_B:7 C -0.708(9) 0.140(4) 0.844(2) 0.75(12) Uiso 1 1 d D U . . .
H12A_B:7 H -0.739771 0.127843 0.845744 1.132 Uiso 1 1 calc R U . . .
H12B_B:7 H -0.706539 0.144706 0.834544 1.132 Uiso 1 1 calc R U . . .
H12C_B:7 H -0.674855 0.128661 0.846209 1.132 Uiso 1 1 calc R U . . .
O1_C:1 O -0.380(2) 0.1405(12) 0.8486(5) 0.23(2) Uiso 1 1 d D U . . .
C_C:1 C -0.399(2) 0.1504(10) 0.8587(5) 0.26(3) Uiso 1 1 d D U . . .
O2_C:1 O -0.449(2) 0.1447(14) 0.8632(5) 0.28(3) Uiso 1 1 d D U . . .
CT_C:1 C -0.493(2) 0.1385(13) 0.8540(5) 0.33(4) Uiso 1 1 d D U . . .
C1_C:1 C -0.545(2) 0.1444(17) 0.8615(7) 0.32(5) Uiso 1 1 d D U . . .
H1A_C:1 H -0.576482 0.140720 0.855868 0.481 Uiso 1 1 calc R U . . .
H1B_C:1 H -0.546649 0.130841 0.868968 0.481 Uiso 1 1 calc R U . . .
H1C_C:1 H -0.545527 0.165557 0.864427 0.481 Uiso 1 1 calc R U . . .
C2_C:1 C -0.491(3) 0.1580(19) 0.8419(6) 0.34(5) Uiso 1 1 d D U . . .
H2A_C:1 H -0.521307 0.152886 0.836152 0.509 Uiso 1 1 calc R U . . .
H2B_C:1 H -0.493176 0.179490 0.844289 0.509 Uiso 1 1 calc R U . . .
H2C_C:1 H -0.456585 0.154292 0.837337 0.509 Uiso 1 1 calc R U . . .
C3_C:1 C -0.487(4) 0.1055(14) 0.8502(9) 0.39(6) Uiso 1 1 d D U . . .
H3A_C:1 H -0.516046 0.100002 0.844087 0.590 Uiso 1 1 calc R U . . .
H3B_C:1 H -0.451848 0.102314 0.846241 0.590 Uiso 1 1 calc R U . . .
H3C_C:1 H -0.490561 0.092824 0.858005 0.590 Uiso 1 1 calc R U . . .
N_C:2 N -0.3721(19) 0.1682(11) 0.8666(5) 0.20(2) Uiso 1 1 d D U . . .
H0_C:2 H -0.388823 0.175778 0.873446 0.246 Uiso 1 1 calc R U . . .
CA_C:2 C -0.3152(19) 0.1757(10) 0.8645(4) 0.16(2) Uiso 1 1 d D U . . .
HA_C:2 H -0.301869 0.161329 0.857717 0.196 Uiso 1 1 calc R U . . .
CB_C:2 C -0.305(2) 0.2077(10) 0.8592(4) 0.17(3) Uiso 1 1 d D U . . .
HB_C:2 H -0.266963 0.208809 0.855951 0.206 Uiso 1 1 calc R U . . .
CG1_C:2 C -0.312(3) 0.2316(12) 0.8695(5) 0.21(3) Uiso 1 1 d D U . . .
HG1A_C:2 H -0.287876 0.227404 0.876754 0.319 Uiso 1 1 calc R U . . .
HG1B_C:2 H -0.304258 0.251658 0.865905 0.319 Uiso 1 1 calc R U . . .
HG1C_C:2 H -0.350093 0.231296 0.872619 0.319 Uiso 1 1 calc R U . . .
CG2_C:2 C -0.343(3) 0.2140(14) 0.8478(5) 0.21(3) Uiso 1 1 d D U . . .
HG2A_C:2 H -0.338331 0.198390 0.841155 0.319 Uiso 1 1 calc R U . . .
HG2B_C:2 H -0.381060 0.213627 0.850847 0.319 Uiso 1 1 calc R U . . .
HG2C_C:2 H -0.335225 0.233989 0.844132 0.319 Uiso 1 1 calc R U . . .
C_C:2 C -0.2792(17) 0.1705(7) 0.8765(4) 0.19(3) Uiso 1 1 d D U . . .
O_C:2 O -0.2991(19) 0.1703(11) 0.8873(4) 0.21(2) Uiso 1 1 d D U . . .
O_C:3 O -0.1332(15) 0.1368(8) 0.8702(3) 0.136(15) Uiso 1 1 d D U . . .
C_C:3 C -0.1438(14) 0.1422(7) 0.8818(4) 0.16(2) Uiso 1 1 d D U . . .
CA_C:3 C -0.1928(14) 0.1611(8) 0.8857(4) 0.12(2) Uiso 1 1 d D U . . .
HA_C:3 H -0.214561 0.148703 0.891898 0.150 Uiso 1 1 calc R U . . .
N_C:3 N -0.2272(15) 0.1667(9) 0.8743(3) 0.116(16) Uiso 1 1 d D U . . .
H0_C:3 H -0.213646 0.167513 0.866425 0.139 Uiso 1 1 calc R U . . .
CB_C:3 C -0.1788(17) 0.1910(7) 0.8925(3) 0.107(19) Uiso 1 1 d D U . . .
HB1_C:3 H -0.211004 0.197840 0.897396 0.128 Uiso 1 1 calc R U . . .
HB2_C:3 H -0.149327 0.187124 0.898771 0.128 Uiso 1 1 calc R U . . .
C3_C:3 C -0.1613(12) 0.2161(7) 0.8835(3) 0.13(2) Uiso 1 1 d D U . . .
C7_C:3 C -0.1812(14) 0.2453(7) 0.8848(3) 0.13(2) Uiso 1 1 d D U . . .
H7_C:3 H -0.206328 0.249753 0.891495 0.152 Uiso 1 1 calc R U . . .
C6_C:3 C -0.1650(18) 0.2681(7) 0.8764(4) 0.17(3) Uiso 1 1 d D U . . .
H6_C:3 H -0.178642 0.288215 0.877220 0.210 Uiso 1 1 calc R U . . .
C5_C:3 C -0.1282(17) 0.2606(9) 0.8668(4) 0.14(2) Uiso 1 1 d D U . . .
H5_C:3 H -0.116347 0.275992 0.861008 0.168 Uiso 1 1 calc R U . . .
N1_C:3 N -0.1088(14) 0.2326(10) 0.8654(3) 0.157(19) Uiso 1 1 d D U . . .
C4_C:3 C -0.1248(14) 0.2110(7) 0.8735(3) 0.14(2) Uiso 1 1 d D U . . .
H4_C:3 H -0.110592 0.191074 0.872461 0.162 Uiso 1 1 calc R U . . .
N_C:4 N -0.1102(17) 0.1310(10) 0.8907(4) 0.141(18) Uiso 1 1 d D U . . .
H0_C:4 H -0.115824 0.136192 0.898778 0.170 Uiso 1 1 calc R U . . .
CA_C:4 C -0.065(2) 0.1107(12) 0.8880(4) 0.13(2) Uiso 1 1 d D U . . .
HA1_C:4 H -0.039671 0.120091 0.881667 0.155 Uiso 1 1 calc R U . . .
HA2_C:4 H -0.077945 0.091247 0.884420 0.155 Uiso 1 1 calc R U . . .
C_C:4 C -0.0358(15) 0.1055(8) 0.9009(4) 0.16(2) Uiso 1 1 d D U . . .
O_C:4 O -0.0499(15) 0.1183(9) 0.9109(4) 0.140(15) Uiso 1 1 d D U . . .
N_C:5 N 0.0036(16) 0.0866(9) 0.8990(4) 0.126(17) Uiso 1 1 d D U . . .
H0_C:5 H 0.012037 0.081035 0.891092 0.151 Uiso 1 1 calc R U . . .
CA_C:5 C 0.0344(15) 0.0742(8) 0.9100(4) 0.13(2) Uiso 1 1 d D U . . .
HA_C:5 H 0.044730 0.091548 0.915700 0.152 Uiso 1 1 calc R U . . .
C_C:5 C 0.0861(14) 0.0582(8) 0.9059(4) 0.18(3) Uiso 1 1 d D U . . .
O_C:5 O 0.0927(16) 0.0475(9) 0.8952(4) 0.153(16) Uiso 1 1 d D U . . .
CB_C:5 C -0.0026(18) 0.0525(8) 0.9180(4) 0.15(2) Uiso 1 1 d D U . . .
HB1_C:5 H 0.011818 0.050955 0.926875 0.180 Uiso 1 1 calc R U . . .
HB2_C:5 H -0.039502 0.061284 0.918481 0.180 Uiso 1 1 calc R U . . .
C6_C:5 C -0.0065(14) 0.0211(8) 0.9123(3) 0.17(2) Uiso 1 1 d D U . . .
C7_C:5 C -0.0341(15) 0.0159(9) 0.9008(4) 0.15(2) Uiso 1 1 d D U . . .
H7_C:5 H -0.053586 0.032294 0.897028 0.182 Uiso 1 1 calc R U . . .
N8_C:5 N -0.0348(17) -0.0108(11) 0.8948(3) 0.17(2) Uiso 1 1 d D U . . .
C9_C:5 C -0.008(2) -0.0339(9) 0.9001(4) 0.19(3) Uiso 1 1 d D U . . .
H9_C:5 H -0.008591 -0.052938 0.895812 0.230 Uiso 1 1 calc R U . . .
C10_C:5 C 0.0194(19) -0.0315(8) 0.9116(5) 0.20(3) Uiso 1 1 d D U . . .
H10_C:5 H 0.037398 -0.048546 0.915316 0.236 Uiso 1 1 calc R U . . .
C11_C:5 C 0.0203(17) -0.0034(9) 0.9177(4) 0.20(3) Uiso 1 1 d D U . . .
H11_C:5 H 0.039398 -0.001020 0.925650 0.246 Uiso 1 1 calc R U . . .
N_C:6 N 0.1210(17) 0.0583(11) 0.9156(4) 0.17(2) Uiso 1 1 d D U . . .
H0_C:6 H 0.113704 0.068567 0.922688 0.200 Uiso 1 1 calc R U . . .
CA_C:6 C 0.1717(17) 0.0413(11) 0.9146(5) 0.19(3) Uiso 1 1 d D U . . .
HA_C:6 H 0.168388 0.027611 0.906886 0.222 Uiso 1 1 calc R U . . .
CB_C:6 C 0.2210(19) 0.0620(12) 0.9122(5) 0.21(3) Uiso 1 1 d D U . . .
HB_C:6 H 0.212791 0.073855 0.904161 0.247 Uiso 1 1 calc R U . . .
CG1_C:6 C 0.271(2) 0.0435(16) 0.9093(7) 0.25(4) Uiso 1 1 d D U . . .
HG1A_C:6 H 0.262698 0.029363 0.902181 0.375 Uiso 1 1 calc R U . . .
HG1B_C:6 H 0.300407 0.056941 0.906736 0.375 Uiso 1 1 calc R U . . .
HG1C_C:6 H 0.281105 0.031963 0.916997 0.375 Uiso 1 1 calc R U . . .
CG2_C:6 C 0.227(3) 0.0849(14) 0.9229(7) 0.27(4) Uiso 1 1 d D U . . .
HG2A_C:6 H 0.192698 0.095768 0.924106 0.404 Uiso 1 1 calc R U . . .
HG2B_C:6 H 0.236480 0.074337 0.930993 0.404 Uiso 1 1 calc R U . . .
HG2C_C:6 H 0.255782 0.099315 0.920732 0.404 Uiso 1 1 calc R U . . .
C_C:6 C 0.1790(18) 0.0213(10) 0.9263(4) 0.25(3) Uiso 1 1 d D U . . .
O_C:6 O 0.152(2) 0.0236(12) 0.9360(4) 0.23(2) Uiso 1 1 d D U . . .
O2S_C:7 O 0.217(2) 0.0003(14) 0.9249(6) 0.29(3) Uiso 1 1 d D U . . .
C1_C:7 C 0.205(4) -0.0288(15) 0.9299(11) 0.38(4) Uiso 1 1 d D U . . .
H1A_C:7 H 0.178572 -0.038718 0.923962 0.454 Uiso 1 1 calc R U . . .
H1B_C:7 H 0.185849 -0.026044 0.938337 0.454 Uiso 1 1 calc R U . . .
C2_C:7 C 0.252(4) -0.050(2) 0.9319(10) 0.48(5) Uiso 1 1 d D U . . .
H2A_C:7 H 0.240628 -0.065215 0.938249 0.576 Uiso 1 1 calc R U . . .
H2B_C:7 H 0.281135 -0.037587 0.936009 0.576 Uiso 1 1 calc R U . . .
C3_C:7 C 0.276(5) -0.066(2) 0.9204(14) 0.58(6) Uiso 1 1 d D U . . .
H3A_C:7 H 0.247538 -0.070353 0.913977 0.692 Uiso 1 1 calc R U . . .
H3B_C:7 H 0.291814 -0.085576 0.923284 0.692 Uiso 1 1 calc R U . . .
C4_C:7 C 0.321(6) -0.047(3) 0.9139(11) 0.65(6) Uiso 1 1 d D U . . .
H4A_C:7 H 0.306458 -0.026637 0.912168 0.780 Uiso 1 1 calc R U . . .
H4B_C:7 H 0.351437 -0.044994 0.920088 0.780 Uiso 1 1 calc R U . . .
C5_C:7 C 0.343(6) -0.060(2) 0.9014(13) 0.70(7) Uiso 1 1 d D U . . .
H5A_C:7 H 0.376963 -0.071128 0.903230 0.835 Uiso 1 1 calc R U . . .
H5B_C:7 H 0.316276 -0.075506 0.898104 0.835 Uiso 1 1 calc R U . . .
C6_C:7 C 0.353(7) -0.037(3) 0.8909(9) 0.75(7) Uiso 1 1 d D U . . .
H6A_C:7 H 0.318442 -0.033606 0.886132 0.901 Uiso 1 1 calc R U . . .
H6B_C:7 H 0.379211 -0.045712 0.884636 0.901 Uiso 1 1 calc R U . . .
C7_C:7 C 0.374(5) -0.007(3) 0.8956(12) 0.78(7) Uiso 1 1 d D U . . .
H7A_C:7 H 0.346978 0.009250 0.893588 0.932 Uiso 1 1 calc R U . . .
H7B_C:7 H 0.378216 -0.007395 0.905115 0.932 Uiso 1 1 calc R U . . .
C8_C:7 C 0.429(4) 0.003(3) 0.8898(12) 0.74(7) Uiso 1 1 d D U . . .
H8A_C:7 H 0.457192 -0.010876 0.892713 0.892 Uiso 1 1 calc R U . . .
H8B_C:7 H 0.437843 0.023766 0.893155 0.892 Uiso 1 1 calc R U . . .
C9_C:7 C 0.428(6) 0.004(2) 0.8749(12) 0.68(7) Uiso 1 1 d D U . . .
H9A_C:7 H 0.465570 0.005755 0.871688 0.822 Uiso 1 1 calc R U . . .
H9B_C:7 H 0.412076 -0.014868 0.871600 0.822 Uiso 1 1 calc R U . . .
C10_C:7 C 0.395(7) 0.031(3) 0.8698(10) 0.59(7) Uiso 1 1 d D U . . .
H10A_C:7 H 0.406176 0.035684 0.860766 0.710 Uiso 1 1 calc R U . . .
H10B_C:7 H 0.355861 0.025836 0.869687 0.710 Uiso 1 1 calc R U . . .
C11_C:7 C 0.404(5) 0.059(2) 0.8783(9) 0.51(7) Uiso 1 1 d D U . . .
H11A_C:7 H 0.384293 0.056012 0.886541 0.613 Uiso 1 1 calc R U . . .
H11B_C:7 H 0.443497 0.060180 0.880392 0.613 Uiso 1 1 calc R U . . .
C12_C:7 C 0.386(3) 0.087(2) 0.8719(12) 0.56(9) Uiso 1 1 d D U . . .
H12A_C:7 H 0.392906 0.104311 0.877674 0.841 Uiso 1 1 calc R U . . .
H12B_C:7 H 0.406545 0.089883 0.863833 0.841 Uiso 1 1 calc R U . . .
H12C_C:7 H 0.347379 0.085717 0.869978 0.841 Uiso 1 1 calc R U . . .
O1_D:1 O 0.014(3) 0.0386(16) 0.9716(7) 0.38(4) Uiso 1 1 d D U . . .
C_D:1 C 0.046(2) 0.0323(12) 0.9629(5) 0.30(3) Uiso 1 1 d D U . . .
O2_D:1 O 0.055(3) 0.0049(13) 0.9577(6) 0.34(3) Uiso 1 1 d D U . . .
CT_D:1 C 0.007(3) -0.0152(14) 0.9581(7) 0.46(5) Uiso 1 1 d D U . . .
C1_D:1 C -0.003(5) -0.023(2) 0.9722(7) 0.58(9) Uiso 1 1 d D U . . .
H1A_D:1 H -0.034593 -0.036565 0.972873 0.870 Uiso 1 1 calc R U . . .
H1B_D:1 H 0.029050 -0.033496 0.975690 0.870 Uiso 1 1 calc R U . . .
H1C_D:1 H -0.009702 -0.004548 0.977144 0.870 Uiso 1 1 calc R U . . .
C2_D:1 C -0.039(4) 0.004(3) 0.9526(12) 0.53(8) Uiso 1 1 d D U . . .
H2A_D:1 H -0.072741 -0.008517 0.952635 0.800 Uiso 1 1 calc R U . . .
H2B_D:1 H -0.044574 0.021700 0.957996 0.800 Uiso 1 1 calc R U . . .
H2C_D:1 H -0.030585 0.009676 0.943763 0.800 Uiso 1 1 calc R U . . .
C3_D:1 C 0.019(5) -0.0432(19) 0.9501(10) 0.48(8) Uiso 1 1 d D U . . .
H3A_D:1 H -0.012742 -0.056824 0.950316 0.720 Uiso 1 1 calc R U . . .
H3B_D:1 H 0.026310 -0.037290 0.941160 0.720 Uiso 1 1 calc R U . . .
H3C_D:1 H 0.050386 -0.053728 0.953725 0.720 Uiso 1 1 calc R U . . .
N_D:2 N 0.077(2) 0.0510(11) 0.9570(5) 0.20(2) Uiso 1 1 d D U . . .
H0_D:2 H 0.095990 0.043412 0.950503 0.239 Uiso 1 1 calc R U . . .
CA_D:2 C 0.0859(18) 0.0831(11) 0.9596(4) 0.18(2) Uiso 1 1 d D U . . .
HA_D:2 H 0.065367 0.088904 0.967534 0.214 Uiso 1 1 calc R U . . .
CB_D:2 C 0.1466(17) 0.0900(12) 0.9617(5) 0.16(2) Uiso 1 1 d D U . . .
HB_D:2 H 0.167171 0.079929 0.954539 0.193 Uiso 1 1 calc R U . . .
CG1_D:2 C 0.162(3) 0.1225(13) 0.9616(7) 0.24(4) Uiso 1 1 d D U . . .
HG1A_D:2 H 0.200696 0.124568 0.963048 0.367 Uiso 1 1 calc R U . . .
HG1B_D:2 H 0.151965 0.131412 0.953228 0.367 Uiso 1 1 calc R U . . .
HG1C_D:2 H 0.141855 0.133087 0.968515 0.367 Uiso 1 1 calc R U . . .
CG2_D:2 C 0.163(3) 0.0742(15) 0.9745(6) 0.25(4) Uiso 1 1 d D U . . .
HG2A_D:2 H 0.152582 0.052746 0.974121 0.371 Uiso 1 1 calc R U . . .
HG2B_D:2 H 0.202554 0.075689 0.975606 0.371 Uiso 1 1 calc R U . . .
HG2C_D:2 H 0.144828 0.084058 0.981749 0.371 Uiso 1 1 calc R U . . .
C_D:2 C 0.0618(15) 0.0999(8) 0.9481(4) 0.18(3) Uiso 1 1 d D U . . .
O_D:2 O 0.0793(15) 0.0960(9) 0.9372(4) 0.139(15) Uiso 1 1 d D U . . .
O_D:3 O -0.0867(16) 0.1361(10) 0.9550(4) 0.172(18) Uiso 1 1 d D U . . .
C_D:3 C -0.0713(13) 0.1338(8) 0.9437(5) 0.23(3) Uiso 1 1 d D U . . .
CA_D:3 C -0.0114(14) 0.1325(9) 0.9402(4) 0.13(2) Uiso 1 1 d D U . . .
HA_D:3 H -0.007005 0.120270 0.932068 0.154 Uiso 1 1 calc R U . . .
N_D:3 N 0.0210(16) 0.1186(9) 0.9505(4) 0.145(18) Uiso 1 1 d D U . . .
H0_D:3 H 0.013090 0.122796 0.958609 0.174 Uiso 1 1 calc R U . . .
CB_D:3 C 0.0089(14) 0.1644(9) 0.9378(4) 0.13(2) Uiso 1 1 d D U . . .
HB1_D:3 H -0.017428 0.174915 0.932063 0.158 Uiso 1 1 calc R U . . .
HB2_D:3 H 0.009448 0.175401 0.946120 0.158 Uiso 1 1 calc R U . . .
C3_D:3 C 0.0643(13) 0.1669(8) 0.9317(3) 0.18(2) Uiso 1 1 d D U . . .
C7_D:3 C 0.1073(17) 0.1800(10) 0.9382(4) 0.22(3) Uiso 1 1 d D U . . .
H7_D:3 H 0.101808 0.188435 0.946573 0.262 Uiso 1 1 calc R U . . .
C6_D:3 C 0.1585(15) 0.1811(11) 0.9326(5) 0.22(3) Uiso 1 1 d D U . . .
H6_D:3 H 0.188464 0.189939 0.936993 0.270 Uiso 1 1 calc R U . . .
C5_D:3 C 0.1640(16) 0.1685(11) 0.9204(5) 0.20(3) Uiso 1 1 d D U . . .
H5_D:3 H 0.198691 0.169041 0.916362 0.237 Uiso 1 1 calc R U . . .
N1_D:3 N 0.1231(19) 0.1559(9) 0.9139(3) 0.18(2) Uiso 1 1 d D U . . .
C4_D:3 C 0.0745(16) 0.1551(9) 0.9195(3) 0.16(2) Uiso 1 1 d D U . . .
H4_D:3 H 0.045288 0.146052 0.914937 0.196 Uiso 1 1 calc R U . . .
N_D:4 N -0.1084(19) 0.1334(12) 0.9342(4) 0.17(2) Uiso 1 1 d D U . . .
H0_D:4 H -0.099328 0.129792 0.926141 0.209 Uiso 1 1 calc R U . . .
CA_D:4 C -0.1649(19) 0.1390(14) 0.9380(4) 0.14(2) Uiso 1 1 d D U . . .
HA1_D:4 H -0.168084 0.158334 0.942831 0.163 Uiso 1 1 calc R U . . .
HA2_D:4 H -0.178855 0.122315 0.943485 0.163 Uiso 1 1 calc R U . . .
C_D:4 C -0.1958(16) 0.1406(8) 0.9253(4) 0.18(3) Uiso 1 1 d D U . . .
O_D:4 O -0.1758(16) 0.1381(9) 0.9146(4) 0.152(16) Uiso 1 1 d D U . . .
N_D:5 N -0.2465(15) 0.1450(10) 0.9279(4) 0.16(2) Uiso 1 1 d D U . . .
H0_D:5 H -0.255299 0.148898 0.936009 0.195 Uiso 1 1 calc R U . . .
CA_D:5 C -0.2898(14) 0.1439(9) 0.9184(4) 0.098(18) Uiso 1 1 d D U . . .
HA_D:5 H -0.273305 0.149558 0.909857 0.118 Uiso 1 1 calc R U . . .
C_D:5 C -0.3336(14) 0.1667(8) 0.9211(5) 0.16(2) Uiso 1 1 d D U . . .
O_D:5 O -0.3530(17) 0.1709(9) 0.9319(4) 0.163(17) Uiso 1 1 d D U . . .
CB_D:5 C -0.3099(19) 0.1118(9) 0.9171(4) 0.13(2) Uiso 1 1 d D U . . .
HB1_D:5 H -0.329916 0.106461 0.925048 0.162 Uiso 1 1 calc R U . . .
HB2_D:5 H -0.277999 0.098212 0.916503 0.162 Uiso 1 1 calc R U . . .
C6_D:5 C -0.3461(16) 0.1056(8) 0.9056(3) 0.21(3) Uiso 1 1 d D U . . .
C7_D:5 C -0.3253(16) 0.1012(12) 0.8933(4) 0.23(3) Uiso 1 1 d D U . . .
H7_D:5 H -0.287001 0.101611 0.892266 0.279 Uiso 1 1 calc R U . . .
N8_D:5 N -0.356(2) 0.0962(12) 0.8828(3) 0.29(3) Uiso 1 1 d D U . . .
C9_D:5 C -0.409(2) 0.0955(12) 0.8843(4) 0.27(3) Uiso 1 1 d D U . . .
H9_D:5 H -0.431308 0.092010 0.876876 0.327 Uiso 1 1 calc R U . . .
C10_D:5 C -0.4346(15) 0.0995(14) 0.8961(5) 0.30(4) Uiso 1 1 d D U . . .
H10_D:5 H -0.473072 0.098903 0.896856 0.363 Uiso 1 1 calc R U . . .
C11_D:5 C -0.4022(16) 0.1046(12) 0.9069(4) 0.24(3) Uiso 1 1 d D U . . .
H11_D:5 H -0.418328 0.107264 0.915177 0.284 Uiso 1 1 calc R U . . .
N_D:6 N -0.3525(17) 0.1824(9) 0.9113(4) 0.141(18) Uiso 1 1 d D U . . .
H0_D:6 H -0.336788 0.180871 0.903635 0.169 Uiso 1 1 calc R U . . .
CA_D:6 C -0.3989(17) 0.2021(9) 0.9129(4) 0.14(2) Uiso 1 1 d D U . . .
HA_D:6 H -0.418688 0.193976 0.920607 0.169 Uiso 1 1 calc R U . . .
CB_D:6 C -0.388(2) 0.2357(10) 0.9160(5) 0.20(3) Uiso 1 1 d D U . . .
HB_D:6 H -0.423610 0.246474 0.914462 0.241 Uiso 1 1 calc R U . . .
CG1_D:6 C -0.347(3) 0.2502(14) 0.9068(6) 0.27(4) Uiso 1 1 d D U . . .
HG1A_D:6 H -0.358028 0.246262 0.897832 0.405 Uiso 1 1 calc R U . . .
HG1B_D:6 H -0.346060 0.272114 0.908332 0.405 Uiso 1 1 calc R U . . .
HG1C_D:6 H -0.311299 0.241434 0.908395 0.405 Uiso 1 1 calc R U . . .
CG2_D:6 C -0.374(3) 0.2410(18) 0.9300(5) 0.34(5) Uiso 1 1 d D U . . .
HG2A_D:6 H -0.401315 0.231359 0.935541 0.507 Uiso 1 1 calc R U . . .
HG2B_D:6 H -0.338296 0.232138 0.931795 0.507 Uiso 1 1 calc R U . . .
HG2C_D:6 H -0.373057 0.262819 0.931732 0.507 Uiso 1 1 calc R U . . .
C_D:6 C -0.4368(17) 0.1966(9) 0.9014(4) 0.19(3) Uiso 1 1 d D U . . .
O_D:6 O -0.4269(16) 0.1804(9) 0.8921(4) 0.149(16) Uiso 1 1 d D U . . .
O2S_D:7 O -0.4856(19) 0.2103(11) 0.9024(4) 0.22(2) Uiso 1 1 d D U . . .
C1_D:7 C -0.523(3) 0.2053(17) 0.8920(7) 0.26(3) Uiso 1 1 d D U . . .
H1A_D:7 H -0.560027 0.203886 0.895763 0.311 Uiso 1 1 calc R U . . .
H1B_D:7 H -0.514805 0.185331 0.888099 0.311 Uiso 1 1 calc R U . . .
C2_D:7 C -0.525(4) 0.229(2) 0.8809(8) 0.31(4) Uiso 1 1 d D U . . .
H2A_D:7 H -0.538278 0.217297 0.873276 0.367 Uiso 1 1 calc R U . . .
H2B_D:7 H -0.555336 0.242705 0.883269 0.367 Uiso 1 1 calc R U . . .
C3_D:7 C -0.481(3) 0.249(3) 0.8758(9) 0.36(4) Uiso 1 1 d D U . . .
H3A_D:7 H -0.449348 0.236156 0.873735 0.436 Uiso 1 1 calc R U . . .
H3B_D:7 H -0.469872 0.262832 0.882929 0.436 Uiso 1 1 calc R U . . .
C4_D:7 C -0.494(3) 0.268(2) 0.8640(10) 0.39(5) Uiso 1 1 d D U . . .
H4A_D:7 H -0.520878 0.257779 0.858665 0.474 Uiso 1 1 calc R U . . .
H4B_D:7 H -0.509804 0.287792 0.866946 0.474 Uiso 1 1 calc R U . . .
C5_D:7 C -0.444(4) 0.275(2) 0.8557(9) 0.41(5) Uiso 1 1 d D U . . .
H5A_D:7 H -0.416219 0.260113 0.857921 0.493 Uiso 1 1 calc R U . . .
H5B_D:7 H -0.454888 0.271669 0.846624 0.493 Uiso 1 1 calc R U . . .
C6_D:7 C -0.418(4) 0.3059(19) 0.8563(10) 0.41(5) Uiso 1 1 d D U . . .
H6A_D:7 H -0.415279 0.311932 0.865506 0.491 Uiso 1 1 calc R U . . .
H6B_D:7 H -0.442394 0.320596 0.851988 0.491 Uiso 1 1 calc R U . . .
C7_D:7 C -0.362(4) 0.309(3) 0.8502(9) 0.47(5) Uiso 1 1 d D U . . .
H7A_D:7 H -0.344041 0.326879 0.854080 0.562 Uiso 1 1 calc R U . . .
H7B_D:7 H -0.340289 0.290896 0.852828 0.562 Uiso 1 1 calc R U . . .
C8_D:7 C -0.359(6) 0.312(3) 0.8358(8) 0.53(6) Uiso 1 1 d D U . . .
H8A_D:7 H -0.396347 0.312996 0.832583 0.638 Uiso 1 1 calc R U . . .
H8B_D:7 H -0.343525 0.292358 0.832522 0.638 Uiso 1 1 calc R U . . .
C9_D:7 C -0.327(6) 0.337(3) 0.8292(9) 0.52(6) Uiso 1 1 d D U . . .
H9A_D:7 H -0.287945 0.334397 0.831004 0.630 Uiso 1 1 calc R U . . .
H9B_D:7 H -0.338592 0.356736 0.832834 0.630 Uiso 1 1 calc R U . . .
C10_D:7 C -0.336(4) 0.337(4) 0.8145(10) 0.51(6) Uiso 1 1 d D U . . .
H10A_D:7 H -0.353154 0.317848 0.812014 0.615 Uiso 1 1 calc R U . . .
H10B_D:7 H -0.362234 0.353650 0.812475 0.615 Uiso 1 1 calc R U . . .
C11_D:7 C -0.286(5) 0.342(4) 0.8060(11) 0.50(6) Uiso 1 1 d D U . . .
H11A_D:7 H -0.273297 0.321687 0.803189 0.597 Uiso 1 1 calc R U . . .
H11B_D:7 H -0.257428 0.351160 0.811350 0.597 Uiso 1 1 calc R U . . .
C12_D:7 C -0.296(6) 0.362(3) 0.7939(10) 0.49(8) Uiso 1 1 d D U . . .
H12A_D:7 H -0.261694 0.363602 0.789001 0.729 Uiso 1 1 calc R U . . .
H12B_D:7 H -0.323565 0.352628 0.788382 0.729 Uiso 1 1 calc R U . . .
H12C_D:7 H -0.307662 0.382164 0.796560 0.729 Uiso 1 1 calc R U . . .
O1_E:1 O -0.460(2) 0.0925(14) 0.9353(6) 0.31(3) Uiso 1 1 d D U . . .
C_E:1 C -0.496(2) 0.0965(9) 0.9434(5) 0.33(4) Uiso 1 1 d D U . . .
O2_E:1 O -0.545(2) 0.0858(13) 0.9435(7) 0.39(4) Uiso 1 1 d D U . . .
CT_E:1 C -0.544(3) 0.0527(13) 0.9421(6) 0.46(5) Uiso 1 1 d D U . . .
C1_E:1 C -0.512(4) 0.046(2) 0.9543(7) 0.43(7) Uiso 1 1 d D U . . .
H1A_E:1 H -0.505960 0.024553 0.955182 0.639 Uiso 1 1 calc R U . . .
H1B_E:1 H -0.476405 0.056713 0.953721 0.639 Uiso 1 1 calc R U . . .
H1C_E:1 H -0.531646 0.054089 0.961796 0.639 Uiso 1 1 calc R U . . .
C2_E:1 C -0.603(3) 0.044(2) 0.9428(8) 0.54(9) Uiso 1 1 d D U . . .
H2A_E:1 H -0.606652 0.022010 0.941991 0.811 Uiso 1 1 calc R U . . .
H2B_E:1 H -0.617933 0.050559 0.951181 0.811 Uiso 1 1 calc R U . . .
H2C_E:1 H -0.622941 0.054038 0.935806 0.811 Uiso 1 1 calc R U . . .
C3_E:1 C -0.518(3) 0.0396(17) 0.9301(7) 0.37(6) Uiso 1 1 d D U . . .
H3A_E:1 H -0.519735 0.017436 0.930415 0.553 Uiso 1 1 calc R U . . .
H3B_E:1 H -0.537310 0.046945 0.922416 0.553 Uiso 1 1 calc R U . . .
H3C_E:1 H -0.479892 0.046065 0.929652 0.553 Uiso 1 1 calc R U . . .
N_E:2 N -0.482(2) 0.1148(10) 0.9525(5) 0.19(2) Uiso 1 1 d D U . . .
H0_E:2 H -0.493591 0.111625 0.960482 0.231 Uiso 1 1 calc R U . . .
CA_E:2 C -0.4488(18) 0.1410(10) 0.9495(4) 0.15(2) Uiso 1 1 d D U . . .
HA_E:2 H -0.421405 0.134324 0.942949 0.177 Uiso 1 1 calc R U . . .
CB_E:2 C -0.4781(19) 0.1688(10) 0.9439(4) 0.15(2) Uiso 1 1 d D U . . .
HB_E:2 H -0.449577 0.184612 0.942535 0.180 Uiso 1 1 calc R U . . .
CG1_E:2 C -0.502(2) 0.1618(12) 0.9306(4) 0.19(3) Uiso 1 1 d D U . . .
HG1A_E:2 H -0.473538 0.152830 0.925085 0.286 Uiso 1 1 calc R U . . .
HG1B_E:2 H -0.531966 0.147541 0.931470 0.286 Uiso 1 1 calc R U . . .
HG1C_E:2 H -0.514803 0.180654 0.926598 0.286 Uiso 1 1 calc R U . . .
CG2_E:2 C -0.520(2) 0.1828(12) 0.9529(4) 0.15(2) Uiso 1 1 d D U . . .
HG2A_E:2 H -0.502980 0.186880 0.961301 0.219 Uiso 1 1 calc R U . . .
HG2B_E:2 H -0.532998 0.201818 0.949129 0.219 Uiso 1 1 calc R U . . .
HG2C_E:2 H -0.550161 0.168705 0.954001 0.219 Uiso 1 1 calc R U . . .
C_E:2 C -0.4175(15) 0.1495(7) 0.9619(4) 0.11(2) Uiso 1 1 d D U . . .
O_E:2 O -0.4384(17) 0.1467(10) 0.9724(4) 0.171(18) Uiso 1 1 d D U . . .
O_E:3 O -0.2592(17) 0.1539(10) 0.9556(4) 0.179(19) Uiso 1 1 d D U . . .
C_E:3 C -0.2747(13) 0.1559(7) 0.9668(4) 0.20(3) Uiso 1 1 d D U . . .
CA_E:3 C -0.3314(14) 0.1652(9) 0.9709(4) 0.115(19) Uiso 1 1 d D U . . .
HA_E:3 H -0.342417 0.152730 0.978557 0.138 Uiso 1 1 calc R U . . .
N_E:3 N -0.3712(15) 0.1611(8) 0.9606(3) 0.109(15) Uiso 1 1 d D U . . .
H0_E:3 H -0.362002 0.167159 0.952753 0.130 Uiso 1 1 calc R U . . .
CB_E:3 C -0.3310(13) 0.1983(9) 0.9748(4) 0.12(2) Uiso 1 1 d D U . . .
HB1_E:3 H -0.302232 0.201302 0.981334 0.149 Uiso 1 1 calc R U . . .
HB2_E:3 H -0.320859 0.210472 0.967067 0.149 Uiso 1 1 calc R U . . .
C3_E:3 C -0.3834(13) 0.2107(8) 0.9801(3) 0.17(2) Uiso 1 1 d D U . . .
C7_E:3 C -0.4168(16) 0.2294(9) 0.9728(3) 0.17(2) Uiso 1 1 d D U . . .
H7_E:3 H -0.406025 0.235499 0.964376 0.203 Uiso 1 1 calc R U . . .
C6_E:3 C -0.4659(16) 0.2393(10) 0.9779(4) 0.20(3) Uiso 1 1 d D U . . .
H6_E:3 H -0.489299 0.252066 0.972977 0.239 Uiso 1 1 calc R U . . .
C5_E:3 C -0.4797(14) 0.2301(10) 0.9903(4) 0.15(2) Uiso 1 1 d D U . . .
H5_E:3 H -0.513522 0.236555 0.993754 0.183 Uiso 1 1 calc R U . . .
N1_E:3 N -0.4478(17) 0.2127(9) 0.9974(3) 0.145(18) Uiso 1 1 d D U . . .
C4_E:3 C -0.4009(16) 0.2032(9) 0.9924(3) 0.16(2) Uiso 1 1 d D U . . .
H4_E:3 H -0.378272 0.190656 0.997592 0.197 Uiso 1 1 calc R U . . .
N_E:4 N -0.2422(18) 0.1495(10) 0.9763(4) 0.132(17) Uiso 1 1 d D U . . .
H0_E:4 H -0.254550 0.148567 0.984323 0.158 Uiso 1 1 calc R U . . .
CA_E:4 C -0.1856(19) 0.1438(14) 0.9736(4) 0.14(2) Uiso 1 1 d D U . . .
HA1_E:4 H -0.169140 0.162230 0.969759 0.169 Uiso 1 1 calc R U . . .
HA2_E:4 H -0.182500 0.127152 0.967205 0.169 Uiso 1 1 calc R U . . .
C_E:4 C -0.1548(16) 0.1352(8) 0.9859(4) 0.19(3) Uiso 1 1 d D U . . .
O_E:4 O -0.1755(15) 0.1310(8) 0.9964(3) 0.125(14) Uiso 1 1 d D U . . .
N_E:5 N -0.1017(15) 0.1324(9) 0.9829(4) 0.151(19) Uiso 1 1 d D U . . .
H0_E:5 H -0.088264 0.138221 0.975439 0.181 Uiso 1 1 calc R U . . .
CA_E:5 C -0.0678(15) 0.1188(9) 0.9932(4) 0.14(2) Uiso 1 1 d D U . . .
HA_E:5 H -0.078022 0.127409 1.001809 0.169 Uiso 1 1 calc R U . . .
C_E:5 C -0.0085(14) 0.1260(7) 0.9902(4) 0.17(2) Uiso 1 1 d D U . . .
O_E:5 O 0.0090(16) 0.1226(9) 0.9792(4) 0.154(17) Uiso 1 1 d D U . . .
CB_E:5 C -0.0735(18) 0.0843(9) 0.9934(4) 0.14(2) Uiso 1 1 d D U . . .
HB1_E:5 H -0.112350 0.079188 0.994574 0.174 Uiso 1 1 calc R U . . .
HB2_E:5 H -0.062162 0.076270 0.984862 0.174 Uiso 1 1 calc R U . . .
C6_E:5 C -0.0410(16) 0.0686(8) 1.0038(4) 0.21(3) Uiso 1 1 d D U . . .
C7_E:5 C -0.0559(18) 0.0690(10) 1.0167(4) 0.21(3) Uiso 1 1 d D U . . .
H7_E:5 H -0.089713 0.077952 1.018917 0.257 Uiso 1 1 calc R U . . .
N8_E:5 N -0.026(2) 0.0575(11) 1.0263(3) 0.23(3) Uiso 1 1 d D U . . .
C9_E:5 C 0.021(2) 0.0446(11) 1.0232(5) 0.21(3) Uiso 1 1 d D U . . .
H9_E:5 H 0.043097 0.036659 1.029977 0.250 Uiso 1 1 calc R U . . .
C10_E:5 C 0.0396(16) 0.0422(11) 1.0106(5) 0.20(3) Uiso 1 1 d D U . . .
H10_E:5 H 0.073206 0.032608 1.008730 0.240 Uiso 1 1 calc R U . . .
C11_E:5 C 0.0077(18) 0.0542(11) 1.0008(4) 0.23(3) Uiso 1 1 d D U . . .
H11_E:5 H 0.019140 0.052696 0.992051 0.277 Uiso 1 1 calc R U . . .
N_E:6 N 0.0222(18) 0.1356(10) 0.9998(4) 0.17(2) Uiso 1 1 d D U . . .
H0_E:6 H 0.006908 0.139433 1.007334 0.205 Uiso 1 1 calc R U . . .
CA_E:6 C 0.0803(18) 0.1402(10) 0.9984(4) 0.16(2) Uiso 1 1 d D U . . .
HA_E:6 H 0.091511 0.128565 0.990543 0.191 Uiso 1 1 calc R U . . .
CB_E:6 C 0.098(2) 0.1732(10) 0.9961(5) 0.19(3) Uiso 1 1 d D U . . .
HB_E:6 H 0.137704 0.173848 0.994147 0.229 Uiso 1 1 calc R U . . .
CG1_E:6 C 0.066(3) 0.1855(13) 0.9845(6) 0.33(5) Uiso 1 1 d D U . . .
HG1A_E:6 H 0.076566 0.206556 0.982882 0.490 Uiso 1 1 calc R U . . .
HG1B_E:6 H 0.073679 0.173131 0.976862 0.490 Uiso 1 1 calc R U . . .
HG1C_E:6 H 0.026982 0.184634 0.986449 0.490 Uiso 1 1 calc R U . . .
CG2_E:6 C 0.085(4) 0.1943(15) 1.0075(6) 0.32(5) Uiso 1 1 d D U . . .
HG2A_E:6 H 0.104921 0.187314 1.015236 0.473 Uiso 1 1 calc R U . . .
HG2B_E:6 H 0.096556 0.215004 1.005412 0.473 Uiso 1 1 calc R U . . .
HG2C_E:6 H 0.046141 0.193976 1.009284 0.473 Uiso 1 1 calc R U . . .
C_E:6 C 0.1084(19) 0.1248(8) 1.0099(4) 0.19(3) Uiso 1 1 d D U . . .
O_E:6 O 0.0844(18) 0.1174(11) 1.0197(4) 0.19(2) Uiso 1 1 d D U . . .
O2S_E:7 O 0.1612(18) 0.1196(11) 1.0081(4) 0.21(2) Uiso 1 1 d D U . . .
C1_E:7 C 0.188(3) 0.1041(16) 1.0187(7) 0.28(3) Uiso 1 1 d D U . . .
H1A_E:7 H 0.214314 0.088921 1.015477 0.337 Uiso 1 1 calc R U . . .
H1B_E:7 H 0.161345 0.093856 1.024378 0.337 Uiso 1 1 calc R U . . .
C2_E:7 C 0.217(3) 0.129(2) 1.0261(7) 0.30(4) Uiso 1 1 d D U . . .
H2A_E:7 H 0.251466 0.121168 1.029678 0.363 Uiso 1 1 calc R U . . .
H2B_E:7 H 0.227070 0.145629 1.019854 0.363 Uiso 1 1 calc R U . . .
C3_E:7 C 0.185(3) 0.1432(19) 1.0369(9) 0.35(4) Uiso 1 1 d D U . . .
H3A_E:7 H 0.168799 0.126569 1.042095 0.423 Uiso 1 1 calc R U . . .
H3B_E:7 H 0.154407 0.154876 1.033086 0.423 Uiso 1 1 calc R U . . .
C4_E:7 C 0.216(4) 0.1640(18) 1.0460(8) 0.35(4) Uiso 1 1 d D U . . .
H4A_E:7 H 0.255334 0.160952 1.044508 0.420 Uiso 1 1 calc R U . . .
H4B_E:7 H 0.207939 0.158083 1.055001 0.420 Uiso 1 1 calc R U . . .
C5_E:7 C 0.203(5) 0.1978(17) 1.0443(9) 0.38(4) Uiso 1 1 d D U . . .
H5A_E:7 H 0.220550 0.205841 1.036367 0.457 Uiso 1 1 calc R U . . .
H5B_E:7 H 0.163128 0.200807 1.043447 0.457 Uiso 1 1 calc R U . . .
C6_E:7 C 0.224(3) 0.2139(16) 1.0561(7) 0.41(5) Uiso 1 1 d D U . . .
H6A_E:7 H 0.194226 0.214152 1.062559 0.488 Uiso 1 1 calc R U . . .
H6B_E:7 H 0.253160 0.200999 1.059805 0.488 Uiso 1 1 calc R U . . .
C7_E:7 C 0.246(3) 0.2456(18) 1.0554(6) 0.38(5) Uiso 1 1 d D U . . .
H7A_E:7 H 0.216269 0.259848 1.053320 0.455 Uiso 1 1 calc R U . . .
H7B_E:7 H 0.273327 0.246822 1.048371 0.455 Uiso 1 1 calc R U . . .
C8_E:7 C 0.272(4) 0.255(2) 1.0682(7) 0.39(5) Uiso 1 1 d D U . . .
H8A_E:7 H 0.244846 0.266267 1.073214 0.473 Uiso 1 1 calc R U . . .
H8B_E:7 H 0.280375 0.236123 1.073060 0.473 Uiso 1 1 calc R U . . .
C9_E:7 C 0.323(3) 0.2737(18) 1.0681(8) 0.34(4) Uiso 1 1 d D U . . .
H9A_E:7 H 0.340121 0.271840 1.059441 0.412 Uiso 1 1 calc R U . . .
H9B_E:7 H 0.312849 0.295203 1.069274 0.412 Uiso 1 1 calc R U . . .
C10_E:7 C 0.365(3) 0.266(2) 1.0780(7) 0.37(4) Uiso 1 1 d D U . . .
H10A_E:7 H 0.352828 0.247495 1.082519 0.449 Uiso 1 1 calc R U . . .
H10B_E:7 H 0.364851 0.282605 1.084516 0.449 Uiso 1 1 calc R U . . .
C11_E:7 C 0.424(3) 0.261(2) 1.0744(10) 0.34(5) Uiso 1 1 d D U . . .
H11A_E:7 H 0.445722 0.259785 1.082379 0.412 Uiso 1 1 calc R U . . .
H11B_E:7 H 0.436709 0.278789 1.069393 0.412 Uiso 1 1 calc R U . . .
C12_E:7 C 0.435(5) 0.233(3) 1.0664(13) 0.46(8) Uiso 1 1 d D U . . .
H12A_E:7 H 0.473403 0.231055 1.064434 0.690 Uiso 1 1 calc R U . . .
H12B_E:7 H 0.423061 0.214599 1.071260 0.690 Uiso 1 1 calc R U . . .
H12C_E:7 H 0.414028 0.233644 1.058246 0.690 Uiso 1 1 calc R U . . .
O1_F:1 O 0.013(2) 0.0947(12) 1.0632(5) 0.22(2) Uiso 1 1 d D U . . .
C_F:1 C 0.0384(18) 0.0951(9) 1.0526(5) 0.20(3) Uiso 1 1 d D U . . .
O2_F:1 O 0.082(2) 0.0801(11) 1.0487(4) 0.25(2) Uiso 1 1 d D U . . .
CT_F:1 C 0.113(2) 0.0612(11) 1.0578(5) 0.28(4) Uiso 1 1 d D U . . .
C1_F:1 C 0.075(3) 0.0377(15) 1.0634(7) 0.30(5) Uiso 1 1 d D U . . .
H1A_F:1 H 0.095304 0.024887 1.069553 0.448 Uiso 1 1 calc R U . . .
H1B_F:1 H 0.045523 0.047907 1.067928 0.448 Uiso 1 1 calc R U . . .
H1C_F:1 H 0.060831 0.025141 1.056422 0.448 Uiso 1 1 calc R U . . .
C2_F:1 C 0.159(3) 0.0465(17) 1.0503(7) 0.29(5) Uiso 1 1 d D U . . .
H2A_F:1 H 0.180548 0.033730 1.056083 0.436 Uiso 1 1 calc R U . . .
H2B_F:1 H 0.143627 0.034007 1.043337 0.436 Uiso 1 1 calc R U . . .
H2C_F:1 H 0.182124 0.062292 1.046521 0.436 Uiso 1 1 calc R U . . .
C3_F:1 C 0.136(3) 0.0828(13) 1.0678(5) 0.20(3) Uiso 1 1 d D U . . .
H3A_F:1 H 0.157370 0.071355 1.074218 0.302 Uiso 1 1 calc R U . . .
H3B_F:1 H 0.159625 0.097716 1.063576 0.302 Uiso 1 1 calc R U . . .
H3C_F:1 H 0.106296 0.093302 1.072219 0.302 Uiso 1 1 calc R U . . .
N_F:2 N 0.0183(17) 0.1141(9) 1.0440(4) 0.139(18) Uiso 1 1 d D U . . .
H0_F:2 H 0.029746 0.111742 1.035977 0.167 Uiso 1 1 calc R U . . .
CA_F:2 C -0.0199(18) 0.1382(9) 1.0461(4) 0.13(2) Uiso 1 1 d D U . . .
HA_F:2 H -0.043084 0.130832 1.053358 0.162 Uiso 1 1 calc R U . . .
CB_F:2 C -0.005(2) 0.1707(10) 1.0498(5) 0.19(3) Uiso 1 1 d D U . . .
HB_F:2 H -0.039531 0.181629 1.051734 0.232 Uiso 1 1 calc R U . . .
CG1_F:2 C 0.023(3) 0.1878(13) 1.0391(5) 0.20(3) Uiso 1 1 d D U . . .
HG1A_F:2 H 0.031846 0.208352 1.042063 0.298 Uiso 1 1 calc R U . . .
HG1B_F:2 H 0.056826 0.177220 1.036756 0.298 Uiso 1 1 calc R U . . .
HG1C_F:2 H -0.000710 0.188853 1.031549 0.298 Uiso 1 1 calc R U . . .
CG2_F:2 C 0.030(3) 0.1717(14) 1.0622(4) 0.20(3) Uiso 1 1 d D U . . .
HG2A_F:2 H 0.011127 0.160525 1.069126 0.297 Uiso 1 1 calc R U . . .
HG2B_F:2 H 0.065083 0.162327 1.060533 0.297 Uiso 1 1 calc R U . . .
HG2C_F:2 H 0.034889 0.192826 1.064878 0.297 Uiso 1 1 calc R U . . .
C_F:2 C -0.0601(16) 0.1400(7) 1.0341(4) 0.17(2) Uiso 1 1 d D U . . .
O_F:2 O -0.0392(17) 0.1374(10) 1.0233(4) 0.166(17) Uiso 1 1 d D U . . .
O_F:3 O -0.2178(14) 0.1358(8) 1.0404(3) 0.124(14) Uiso 1 1 d D U . . .
C_F:3 C -0.2069(13) 0.1398(7) 1.0292(4) 0.17(2) Uiso 1 1 d D U . . .
CA_F:3 C -0.1500(14) 0.1482(8) 1.0251(4) 0.119(19) Uiso 1 1 d D U . . .
HA_F:3 H -0.138290 0.133374 1.018277 0.143 Uiso 1 1 calc R U . . .
N_F:3 N -0.1119(15) 0.1456(9) 1.0361(3) 0.119(16) Uiso 1 1 d D U . . .
H0_F:3 H -0.124003 0.147861 1.044019 0.143 Uiso 1 1 calc R U . . .
CB_F:3 C -0.1472(16) 0.1796(7) 1.0192(3) 0.083(17) Uiso 1 1 d D U . . .
HB1_F:3 H -0.113577 0.180845 1.013966 0.099 Uiso 1 1 calc R U . . .
HB2_F:3 H -0.178152 0.181827 1.013161 0.099 Uiso 1 1 calc R U . . .
C3_F:3 C -0.1479(12) 0.2062(6) 1.0283(3) 0.113(19) Uiso 1 1 d D U . . .
C7_F:3 C -0.1170(14) 0.2320(7) 1.0260(3) 0.13(2) Uiso 1 1 d D U . . .
H7_F:3 H -0.092738 0.232526 1.018902 0.154 Uiso 1 1 calc R U . . .
C6_F:3 C -0.1211(17) 0.2569(7) 1.0341(4) 0.18(3) Uiso 1 1 d D U . . .
H6_F:3 H -0.100722 0.274871 1.032561 0.213 Uiso 1 1 calc R U . . .
C5_F:3 C -0.1564(18) 0.2548(8) 1.0446(4) 0.16(2) Uiso 1 1 d D U . . .
H5_F:3 H -0.159968 0.271729 1.050228 0.198 Uiso 1 1 calc R U . . .
N1_F:3 N -0.1850(15) 0.2301(9) 1.0471(3) 0.17(2) Uiso 1 1 d D U . . .
C4_F:3 C -0.1811(13) 0.2065(7) 1.0391(3) 0.099(19) Uiso 1 1 d D U . . .
H4_F:3 H -0.202190 0.188959 1.040940 0.119 Uiso 1 1 calc R U . . .
N_F:4 N -0.2432(17) 0.1377(10) 1.0193(4) 0.134(17) Uiso 1 1 d D U . . .
H0_F:4 H -0.232695 0.140057 1.011250 0.161 Uiso 1 1 calc R U . . .
CA_F:4 C -0.2983(18) 0.1315(13) 1.0223(4) 0.13(2) Uiso 1 1 d D U . . .
HA1_F:4 H -0.311753 0.146439 1.028673 0.151 Uiso 1 1 calc R U . . .
HA2_F:4 H -0.301353 0.111007 1.026192 0.151 Uiso 1 1 calc R U . . .
C_F:4 C -0.3332(15) 0.1330(8) 1.0100(4) 0.12(2) Uiso 1 1 d D U . . .
O_F:4 O -0.3121(15) 0.1406(9) 0.9998(3) 0.130(14) Uiso 1 1 d D U . . .
N_F:5 N -0.3818(15) 0.1255(9) 1.0108(3) 0.114(16) Uiso 1 1 d D U . . .
H0_F:5 H -0.395579 0.122145 1.018528 0.137 Uiso 1 1 calc R U . . .
CA_F:5 C -0.4175(13) 0.1219(8) 0.9994(4) 0.110(19) Uiso 1 1 d D U . . .
HA_F:5 H -0.415069 0.140583 0.993944 0.132 Uiso 1 1 calc R U . . .
C_F:5 C -0.4755(14) 0.1178(8) 1.0039(4) 0.16(2) Uiso 1 1 d D U . . .
O_F:5 O -0.4889(14) 0.1080(8) 1.0144(3) 0.132(14) Uiso 1 1 d D U . . .
CB_F:5 C -0.3997(18) 0.0943(8) 0.9914(4) 0.14(2) Uiso 1 1 d D U . . .
HB1_F:5 H -0.414501 0.096470 0.982524 0.174 Uiso 1 1 calc R U . . .
HB2_F:5 H -0.359601 0.094443 0.990693 0.174 Uiso 1 1 calc R U . . .
C6_F:5 C -0.4171(16) 0.0639(8) 0.9967(4) 0.18(2) Uiso 1 1 d D U . . .
C7_F:5 C -0.3962(18) 0.0522(11) 1.0080(4) 0.21(3) Uiso 1 1 d D U . . .
H7_F:5 H -0.366666 0.062566 1.011957 0.255 Uiso 1 1 calc R U . . .
N8_F:5 N -0.415(2) 0.0273(12) 1.0139(4) 0.27(3) Uiso 1 1 d D U . . .
C9_F:5 C -0.455(2) 0.0122(10) 1.0082(5) 0.22(3) Uiso 1 1 d D U . . .
H9_F:5 H -0.469263 -0.005399 1.012347 0.265 Uiso 1 1 calc R U . . .
C10_F:5 C -0.4780(18) 0.0212(10) 0.9966(5) 0.21(3) Uiso 1 1 d D U . . .
H10_F:5 H -0.506285 0.009815 0.992732 0.251 Uiso 1 1 calc R U . . .
C11_F:5 C -0.4583(18) 0.0474(10) 0.9908(4) 0.21(3) Uiso 1 1 d D U . . .
H11_F:5 H -0.473084 0.053995 0.982795 0.246 Uiso 1 1 calc R U . . .
N_F:6 N -0.5080(15) 0.1267(10) 0.9942(4) 0.147(19) Uiso 1 1 d D U . . .
H0_F:6 H -0.493447 0.133355 0.986942 0.176 Uiso 1 1 calc R U . . .
CA_F:6 C -0.5668(15) 0.1254(10) 0.9954(4) 0.16(2) Uiso 1 1 d D U . . .
HA_F:6 H -0.575274 0.110801 1.002500 0.188 Uiso 1 1 calc R U . . .
CB_F:6 C -0.5932(19) 0.1557(10) 0.9989(4) 0.16(2) Uiso 1 1 d D U . . .
HB_F:6 H -0.568363 0.164734 1.005566 0.188 Uiso 1 1 calc R U . . .
CG1_F:6 C -0.595(2) 0.1787(11) 0.9882(5) 0.16(3) Uiso 1 1 d D U . . .
HG1A_F:6 H -0.558627 0.180365 0.984239 0.239 Uiso 1 1 calc R U . . .
HG1B_F:6 H -0.620977 0.172262 0.981599 0.239 Uiso 1 1 calc R U . . .
HG1C_F:6 H -0.605531 0.198481 0.991667 0.239 Uiso 1 1 calc R U . . .
CG2_F:6 C -0.646(2) 0.1503(14) 1.0061(5) 0.20(3) Uiso 1 1 d D U . . .
HG2A_F:6 H -0.640441 0.135055 1.012850 0.294 Uiso 1 1 calc R U . . .
HG2B_F:6 H -0.658202 0.169370 1.010058 0.294 Uiso 1 1 calc R U . . .
HG2C_F:6 H -0.673648 0.143152 0.999991 0.294 Uiso 1 1 calc R U . . .
C_F:6 C -0.5897(18) 0.1118(8) 0.9828(4) 0.18(3) Uiso 1 1 d D U . . .
O_F:6 O -0.5631(19) 0.1107(11) 0.9728(4) 0.21(2) Uiso 1 1 d D U . . .
O2S_F:7 O -0.6392(18) 0.1001(10) 0.9835(4) 0.199(19) Uiso 1 1 d D U . . .
C1_F:7 C -0.668(3) 0.0899(18) 0.9723(6) 0.25(3) Uiso 1 1 d D U . . .
H1A_F:7 H -0.696306 0.104787 0.970106 0.303 Uiso 1 1 calc R U . . .
H1B_F:7 H -0.642089 0.088960 0.964906 0.303 Uiso 1 1 calc R U . . .
C2_F:7 C -0.692(3) 0.0609(17) 0.9740(10) 0.33(4) Uiso 1 1 d D U . . .
H2A_F:7 H -0.714661 0.056331 0.966330 0.399 Uiso 1 1 calc R U . . .
H2B_F:7 H -0.716017 0.061600 0.981638 0.399 Uiso 1 1 calc R U . . .
C3_F:7 C -0.651(3) 0.035(2) 0.9758(8) 0.43(5) Uiso 1 1 d D U . . .
H3A_F:7 H -0.640483 0.033980 0.984994 0.517 Uiso 1 1 calc R U . . .
H3B_F:7 H -0.618253 0.039486 0.970569 0.517 Uiso 1 1 calc R U . . .
C4_F:7 C -0.678(6) 0.006(2) 0.9714(9) 0.56(6) Uiso 1 1 d D U . . .
H4A_F:7 H -0.702063 0.009937 0.963930 0.672 Uiso 1 1 calc R U . . .
H4B_F:7 H -0.649321 -0.008480 0.968395 0.672 Uiso 1 1 calc R U . . .
C5_F:7 C -0.711(6) -0.009(3) 0.9821(11) 0.68(6) Uiso 1 1 d D U . . .
H5A_F:7 H -0.709547 -0.031734 0.980724 0.822 Uiso 1 1 calc R U . . .
H5B_F:7 H -0.749104 -0.003043 0.981223 0.822 Uiso 1 1 calc R U . . .
C6_F:7 C -0.692(5) -0.003(3) 0.9959(10) 0.72(7) Uiso 1 1 d D U . . .
H6A_F:7 H -0.651510 -0.004635 0.996154 0.860 Uiso 1 1 calc R U . . .
H6B_F:7 H -0.700168 0.018941 0.997843 0.860 Uiso 1 1 calc R U . . .
C7_F:7 C -0.716(5) -0.022(2) 1.0065(12) 0.69(7) Uiso 1 1 d D U . . .
H7A_F:7 H -0.751215 -0.029836 1.003538 0.823 Uiso 1 1 calc R U . . .
H7B_F:7 H -0.691639 -0.040043 1.007757 0.823 Uiso 1 1 calc R U . . .
C8_F:7 C -0.723(4) -0.007(3) 1.0196(9) 0.61(6) Uiso 1 1 d D U . . .
H8A_F:7 H -0.734058 -0.022792 1.025879 0.731 Uiso 1 1 calc R U . . .
H8B_F:7 H -0.687826 0.001119 1.022377 0.731 Uiso 1 1 calc R U . . .
C9_F:7 C -0.764(6) 0.018(2) 1.0205(11) 0.53(6) Uiso 1 1 d D U . . .
H9A_F:7 H -0.748935 0.036728 1.016260 0.631 Uiso 1 1 calc R U . . .
H9B_F:7 H -0.770247 0.023389 1.029718 0.631 Uiso 1 1 calc R U . . .
C10_F:7 C -0.819(5) 0.011(3) 1.0143(11) 0.48(5) Uiso 1 1 d D U . . .
H10A_F:7 H -0.814859 0.012919 1.004790 0.580 Uiso 1 1 calc R U . . .
H10B_F:7 H -0.845311 0.026762 1.017119 0.580 Uiso 1 1 calc R U . . .
C11_F:7 C -0.840(3) -0.020(3) 1.0177(10) 0.43(6) Uiso 1 1 d D U . . .
H11A_F:7 H -0.862245 -0.027234 1.010351 0.515 Uiso 1 1 calc R U . . .
H11B_F:7 H -0.808500 -0.033893 1.018450 0.515 Uiso 1 1 calc R U . . .
C12_F:7 C -0.872(5) -0.023(2) 1.0294(10) 0.38(6) Uiso 1 1 d D U . . .
H12A_F:7 H -0.883425 -0.044275 1.030484 0.571 Uiso 1 1 calc R U . . .
H12B_F:7 H -0.850537 -0.016841 1.036930 0.571 Uiso 1 1 calc R U . . .
H12C_F:7 H -0.904514 -0.010153 1.028795 0.571 Uiso 1 1 calc R U . . .
O1_G:1 O -0.509(3) -0.0072(15) 1.0342(6) 0.32(3) Uiso 1 1 d D U . . .
C_G:1 C -0.557(3) -0.0086(11) 1.0372(4) 0.29(3) Uiso 1 1 d D U . . .
O2_G:1 O -0.587(2) -0.0320(12) 1.0419(6) 0.33(3) Uiso 1 1 d D U . . .
CT_G:1 C -0.566(2) -0.0618(12) 1.0459(6) 0.35(4) Uiso 1 1 d D U . . .
C1_G:1 C -0.610(3) -0.080(2) 1.0524(9) 0.45(7) Uiso 1 1 d D U . . .
H1A_G:1 H -0.595497 -0.100208 1.054972 0.671 Uiso 1 1 calc R U . . .
H1B_G:1 H -0.623277 -0.069688 1.060131 0.671 Uiso 1 1 calc R U . . .
H1C_G:1 H -0.640546 -0.083452 1.046398 0.671 Uiso 1 1 calc R U . . .
C2_G:1 C -0.550(4) -0.0761(19) 1.0331(6) 0.33(5) Uiso 1 1 d D U . . .
H2A_G:1 H -0.535868 -0.096461 1.034604 0.497 Uiso 1 1 calc R U . . .
H2B_G:1 H -0.582452 -0.077440 1.027480 0.497 Uiso 1 1 calc R U . . .
H2C_G:1 H -0.522714 -0.063543 1.028860 0.497 Uiso 1 1 calc R U . . .
C3_G:1 C -0.518(3) -0.058(2) 1.0549(7) 0.34(5) Uiso 1 1 d D U . . .
H3A_G:1 H -0.504655 -0.078080 1.057491 0.506 Uiso 1 1 calc R U . . .
H3B_G:1 H -0.489193 -0.046934 1.050427 0.506 Uiso 1 1 calc R U . . .
H3C_G:1 H -0.529368 -0.046703 1.062601 0.506 Uiso 1 1 calc R U . . .
N_G:2 N -0.583(2) 0.0171(11) 1.0352(6) 0.25(3) Uiso 1 1 d D U . . .
H0_G:2 H -0.618141 0.016837 1.036874 0.299 Uiso 1 1 calc R U . . .
CA_G:2 C -0.5615(19) 0.0461(11) 1.0308(4) 0.19(3) Uiso 1 1 d D U . . .
HA_G:2 H -0.533028 0.042034 1.024123 0.230 Uiso 1 1 calc R U . . .
CB_G:2 C -0.6011(18) 0.0700(10) 1.0254(4) 0.14(2) Uiso 1 1 d D U . . .
HB_G:2 H -0.580698 0.089152 1.023550 0.164 Uiso 1 1 calc R U . . .
CG1_G:2 C -0.628(3) 0.0584(16) 1.0129(4) 0.23(4) Uiso 1 1 d D U . . .
HG1A_G:2 H -0.600148 0.053626 1.006461 0.349 Uiso 1 1 calc R U . . .
HG1B_G:2 H -0.649417 0.040163 1.014765 0.349 Uiso 1 1 calc R U . . .
HG1C_G:2 H -0.652235 0.074201 1.009406 0.349 Uiso 1 1 calc R U . . .
CG2_G:2 C -0.647(2) 0.0769(13) 1.0348(5) 0.15(3) Uiso 1 1 d D U . . .
HG2A_G:2 H -0.671281 0.092224 1.030977 0.229 Uiso 1 1 calc R U . . .
HG2B_G:2 H -0.667895 0.058325 1.036477 0.229 Uiso 1 1 calc R U . . .
HG2C_G:2 H -0.632305 0.084656 1.042944 0.229 Uiso 1 1 calc R U . . .
C_G:2 C -0.5331(14) 0.0590(8) 1.0433(4) 0.16(2) Uiso 1 1 d D U . . .
O_G:2 O -0.5468(17) 0.0492(9) 1.0539(4) 0.158(17) Uiso 1 1 d D U . . .
O_G:3 O -0.3965(15) 0.1019(8) 1.0370(3) 0.134(15) Uiso 1 1 d D U . . .
C_G:3 C -0.4107(12) 0.1019(7) 1.0483(4) 0.12(2) Uiso 1 1 d D U . . .
CA_G:3 C -0.4678(13) 0.0932(8) 1.0524(4) 0.13(2) Uiso 1 1 d D U . . .
HA_G:3 H -0.464155 0.077457 1.059349 0.151 Uiso 1 1 calc R U . . .
N_G:3 N -0.4974(15) 0.0791(9) 1.0417(4) 0.124(17) Uiso 1 1 d D U . . .
H0_G:3 H -0.489801 0.084953 1.033716 0.149 Uiso 1 1 calc R U . . .
CB_G:3 C -0.4985(16) 0.1198(8) 1.0584(3) 0.12(2) Uiso 1 1 d D U . . .
HB1_G:3 H -0.527358 0.111409 1.064015 0.144 Uiso 1 1 calc R U . . .
HB2_G:3 H -0.472957 0.130973 1.064059 0.144 Uiso 1 1 calc R U . . .
C3_G:3 C -0.5242(12) 0.1423(6) 1.0493(3) 0.13(2) Uiso 1 1 d D U . . .
C7_G:3 C -0.5785(12) 0.1502(9) 1.0504(3) 0.13(2) Uiso 1 1 d D U . . .
H7_G:3 H -0.600575 0.141114 1.056818 0.158 Uiso 1 1 calc R U . . .
C6_G:3 C -0.6006(14) 0.1715(9) 1.0420(4) 0.17(3) Uiso 1 1 d D U . . .
H6_G:3 H -0.637712 0.177152 1.042575 0.206 Uiso 1 1 calc R U . . .
C5_G:3 C -0.5670(18) 0.1843(9) 1.0326(4) 0.18(3) Uiso 1 1 d D U . . .
H5_G:3 H -0.581928 0.198739 1.026802 0.219 Uiso 1 1 calc R U . . .
N1_G:3 N -0.5144(17) 0.1770(8) 1.0315(3) 0.146(19) Uiso 1 1 d D U . . .
C4_G:3 C -0.4945(12) 0.1565(7) 1.0397(3) 0.099(18) Uiso 1 1 d D U . . .
H4_G:3 H -0.457246 0.151277 1.038838 0.119 Uiso 1 1 calc R U . . .
N_G:4 N -0.3759(17) 0.1101(9) 1.0579(4) 0.119(16) Uiso 1 1 d D U . . .
H0_G:4 H -0.387625 0.110277 1.065905 0.143 Uiso 1 1 calc R U . . .
CA_G:4 C -0.3209(18) 0.1186(12) 1.0553(4) 0.12(2) Uiso 1 1 d D U . . .
HA1_G:4 H -0.319747 0.136608 1.049604 0.142 Uiso 1 1 calc R U . . .
HA2_G:4 H -0.301502 0.101748 1.050967 0.142 Uiso 1 1 calc R U . . .
C_G:4 C -0.2940(16) 0.1258(7) 1.0684(4) 0.14(2) Uiso 1 1 d D U . . .
O_G:4 O -0.3147(15) 0.1228(8) 1.0788(3) 0.123(14) Uiso 1 1 d D U . . .
N_G:5 N -0.2450(15) 0.1353(9) 1.0674(4) 0.129(17) Uiso 1 1 d D U . . .
H0_G:5 H -0.232365 0.140756 1.059782 0.155 Uiso 1 1 calc R U . . .
CA_G:5 C -0.2093(15) 0.1372(11) 1.0788(4) 0.17(2) Uiso 1 1 d D U . . .
HA_G:5 H -0.228675 0.145631 1.086532 0.206 Uiso 1 1 calc R U . . .
C_G:5 C -0.1605(15) 0.1559(8) 1.0752(4) 0.16(2) Uiso 1 1 d D U . . .
O_G:5 O -0.1409(16) 0.1560(9) 1.0643(4) 0.157(16) Uiso 1 1 d D U . . .
CB_G:5 C -0.190(2) 0.1046(11) 1.0812(6) 0.25(3) Uiso 1 1 d D U . . .
HB1_G:5 H -0.216788 0.094323 1.086760 0.301 Uiso 1 1 calc R U . . .
HB2_G:5 H -0.189555 0.093865 1.072770 0.301 Uiso 1 1 calc R U . . .
C6_G:5 C -0.1347(19) 0.1003(10) 1.0873(5) 0.31(3) Uiso 1 1 d D U . . .
C7_G:5 C -0.090(2) 0.0907(14) 1.0803(5) 0.33(4) Uiso 1 1 d D U . . .
H7_G:5 H -0.094307 0.087406 1.071266 0.401 Uiso 1 1 calc R U . . .
N8_G:5 N -0.041(2) 0.0857(15) 1.0855(8) 0.40(4) Uiso 1 1 d D U . . .
C9_G:5 C -0.035(2) 0.0908(15) 1.0981(8) 0.39(4) Uiso 1 1 d D U . . .
H9_G:5 H -0.000095 0.087782 1.101827 0.463 Uiso 1 1 calc R U . . .
C10_G:5 C -0.077(3) 0.1003(16) 1.1061(5) 0.32(4) Uiso 1 1 d D U . . .
H10_G:5 H -0.071182 0.103550 1.115079 0.386 Uiso 1 1 calc R U . . .
C11_G:5 C -0.127(2) 0.1049(14) 1.1005(5) 0.32(4) Uiso 1 1 d D U . . .
H11_G:5 H -0.156994 0.111260 1.105702 0.385 Uiso 1 1 calc R U . . .
N_G:6 N -0.1413(16) 0.1717(9) 1.0846(4) 0.131(17) Uiso 1 1 d D U . . .
H0_G:6 H -0.159346 0.172436 1.091920 0.157 Uiso 1 1 calc R U . . .
CA_G:6 C -0.0902(18) 0.1886(9) 1.0835(4) 0.14(2) Uiso 1 1 d D U . . .
HA_G:6 H -0.069189 0.178764 1.076312 0.168 Uiso 1 1 calc R U . . .
CB_G:6 C -0.099(2) 0.2216(10) 1.0795(5) 0.20(3) Uiso 1 1 d D U . . .
HB_G:6 H -0.122732 0.220625 1.071762 0.238 Uiso 1 1 calc R U . . .
CG1_G:6 C -0.130(3) 0.2402(14) 1.0893(7) 0.28(4) Uiso 1 1 d D U . . .
HG1A_G:6 H -0.162296 0.228872 1.092057 0.416 Uiso 1 1 calc R U . . .
HG1B_G:6 H -0.106951 0.244158 1.096881 0.416 Uiso 1 1 calc R U . . .
HG1C_G:6 H -0.140998 0.259441 1.085410 0.416 Uiso 1 1 calc R U . . .
CG2_G:6 C -0.048(3) 0.2373(14) 1.0748(7) 0.26(4) Uiso 1 1 d D U . . .
HG2A_G:6 H -0.029322 0.224355 1.068514 0.392 Uiso 1 1 calc R U . . .
HG2B_G:6 H -0.057886 0.256574 1.070685 0.392 Uiso 1 1 calc R U . . .
HG2C_G:6 H -0.023839 0.241292 1.082156 0.392 Uiso 1 1 calc R U . . .
C_G:6 C -0.0577(19) 0.1835(8) 1.0959(4) 0.20(3) Uiso 1 1 d D U . . .
O_G:6 O -0.0773(17) 0.1779(10) 1.1064(4) 0.168(18) Uiso 1 1 d D U . . .
O2S_G:7 O -0.0031(18) 0.1842(12) 1.0949(5) 0.23(2) Uiso 1 1 d D U . . .
C1_G:7 C 0.029(2) 0.170(2) 1.1048(6) 0.30(4) Uiso 1 1 d D U . . .
H1A_G:7 H 0.004769 0.156868 1.109998 0.355 Uiso 1 1 calc R U . . .
H1B_G:7 H 0.042909 0.185995 1.110592 0.355 Uiso 1 1 calc R U . . .
C2_G:7 C 0.076(3) 0.1510(17) 1.1008(10) 0.34(4) Uiso 1 1 d D U . . .
H2A_G:7 H 0.071278 0.143480 1.091891 0.413 Uiso 1 1 calc R U . . .
H2B_G:7 H 0.079751 0.133185 1.106658 0.413 Uiso 1 1 calc R U . . .
C3_G:7 C 0.128(3) 0.170(2) 1.1016(9) 0.44(5) Uiso 1 1 d D U . . .
H3A_G:7 H 0.145653 0.166416 1.110041 0.527 Uiso 1 1 calc R U . . .
H3B_G:7 H 0.117414 0.191875 1.101317 0.527 Uiso 1 1 calc R U . . .
C4_G:7 C 0.168(3) 0.164(3) 1.0908(8) 0.49(5) Uiso 1 1 d D U . . .
H4A_G:7 H 0.154040 0.172343 1.082600 0.586 Uiso 1 1 calc R U . . .
H4B_G:7 H 0.172028 0.141692 1.089677 0.586 Uiso 1 1 calc R U . . .
C5_G:7 C 0.225(3) 0.177(2) 1.0932(13) 0.50(5) Uiso 1 1 d D U . . .
H5A_G:7 H 0.233685 0.191775 1.086193 0.594 Uiso 1 1 calc R U . . .
H5B_G:7 H 0.224204 0.188908 1.101465 0.594 Uiso 1 1 calc R U . . .
C6_G:7 C 0.269(4) 0.153(2) 1.0940(16) 0.48(5) Uiso 1 1 d D U . . .
H6A_G:7 H 0.263436 0.141661 1.102028 0.579 Uiso 1 1 calc R U . . .
H6B_G:7 H 0.263961 0.139345 1.086625 0.579 Uiso 1 1 calc R U . . .
C7_G:7 C 0.327(3) 0.165(3) 1.0938(14) 0.49(5) Uiso 1 1 d D U . . .
H7A_G:7 H 0.328653 0.184988 1.097720 0.582 Uiso 1 1 calc R U . . .
H7B_G:7 H 0.339307 0.166247 1.084698 0.582 Uiso 1 1 calc R U . . .
C8_G:7 C 0.366(3) 0.1433(19) 1.1011(9) 0.51(5) Uiso 1 1 d D U . . .
H8A_G:7 H 0.367355 0.149870 1.110293 0.615 Uiso 1 1 calc R U . . .
H8B_G:7 H 0.350574 0.122508 1.100947 0.615 Uiso 1 1 calc R U . . .
C9_G:7 C 0.423(3) 0.143(2) 1.0956(13) 0.50(5) Uiso 1 1 d D U . . .
H9A_G:7 H 0.444004 0.126838 1.100077 0.602 Uiso 1 1 calc R U . . .
H9B_G:7 H 0.420920 0.137311 1.086311 0.602 Uiso 1 1 calc R U . . .
C10_G:7 C 0.452(3) 0.173(2) 1.0970(13) 0.49(6) Uiso 1 1 d D U . . .
H10A_G:7 H 0.434375 0.188060 1.091317 0.587 Uiso 1 1 calc R U . . .
H10B_G:7 H 0.448810 0.179981 1.106024 0.587 Uiso 1 1 calc R U . . .
C11_G:7 C 0.511(3) 0.171(3) 1.0935(11) 0.52(7) Uiso 1 1 d D U . . .
H11A_G:7 H 0.522131 0.149167 1.094172 0.619 Uiso 1 1 calc R U . . .
H11B_G:7 H 0.532074 0.182473 1.099823 0.619 Uiso 1 1 calc R U . . .
C12_G:7 C 0.524(7) 0.1821(18) 1.0799(14) 0.74(11) Uiso 1 1 d D U . . .
H12A_G:7 H 0.562823 0.179939 1.078279 1.116 Uiso 1 1 calc R U . . .
H12B_G:7 H 0.503552 0.170138 1.073512 1.116 Uiso 1 1 calc R U . . .
H12C_G:7 H 0.513507 0.203486 1.079170 1.116 Uiso 1 1 calc R U . . .
O1_H:1 O -0.153(3) 0.1323(15) 1.1469(6) 0.34(4) Uiso 1 1 d D U . . .
C_H:1 C -0.129(2) 0.1389(10) 1.1367(6) 0.36(4) Uiso 1 1 d D U . . .
O2_H:1 O -0.078(2) 0.1299(18) 1.1339(6) 0.42(4) Uiso 1 1 d D U . . .
CT_H:1 C -0.042(2) 0.1211(15) 1.1448(6) 0.50(5) Uiso 1 1 d D U . . .
C1_H:1 C 0.014(3) 0.115(2) 1.1394(9) 0.39(6) Uiso 1 1 d D U . . .
H1A_H:1 H 0.038647 0.109348 1.146473 0.585 Uiso 1 1 calc R U . . .
H1B_H:1 H 0.012618 0.098713 1.133023 0.585 Uiso 1 1 calc R U . . .
H1C_H:1 H 0.028042 0.133612 1.135227 0.585 Uiso 1 1 calc R U . . .
C2_H:1 C -0.041(4) 0.145(2) 1.1553(9) 0.43(7) Uiso 1 1 d D U . . .
H2A_H:1 H -0.016783 0.138666 1.162271 0.639 Uiso 1 1 calc R U . . .
H2B_H:1 H -0.027989 0.164367 1.151656 0.639 Uiso 1 1 calc R U . . .
H2C_H:1 H -0.077793 0.148005 1.158743 0.639 Uiso 1 1 calc R U . . .
C3_H:1 C -0.067(3) 0.0919(16) 1.1499(11) 0.50(8) Uiso 1 1 d D U . . .
H3A_H:1 H -0.045165 0.084448 1.157156 0.748 Uiso 1 1 calc R U . . .
H3B_H:1 H -0.104077 0.095865 1.152809 0.748 Uiso 1 1 calc R U . . .
H3C_H:1 H -0.067423 0.076661 1.142985 0.748 Uiso 1 1 calc R U . . .
N_H:2 N -0.151(2) 0.1559(12) 1.1272(5) 0.24(3) Uiso 1 1 d D U . . .
H0_H:2 H -0.132155 0.158385 1.120030 0.289 Uiso 1 1 calc R U . . .
CA_H:2 C -0.203(2) 0.1702(10) 1.1285(4) 0.17(2) Uiso 1 1 d D U . . .
HA_H:2 H -0.222899 0.158485 1.135361 0.206 Uiso 1 1 calc R U . . .
CB_H:2 C -0.206(2) 0.2034(10) 1.1329(5) 0.18(3) Uiso 1 1 d D U . . .
HB_H:2 H -0.244089 0.209063 1.134710 0.220 Uiso 1 1 calc R U . . .
CG1_H:2 C -0.183(3) 0.2248(12) 1.1228(5) 0.20(3) Uiso 1 1 d D U . . .
HG1A_H:2 H -0.185220 0.245645 1.126038 0.293 Uiso 1 1 calc R U . . .
HG1B_H:2 H -0.144951 0.219596 1.121107 0.293 Uiso 1 1 calc R U . . .
HG1C_H:2 H -0.204027 0.222910 1.114820 0.293 Uiso 1 1 calc R U . . .
CG2_H:2 C -0.172(3) 0.2068(13) 1.1454(5) 0.31(5) Uiso 1 1 d D U . . .
HG2A_H:2 H -0.185926 0.192997 1.152023 0.465 Uiso 1 1 calc R U . . .
HG2B_H:2 H -0.133719 0.201695 1.143583 0.465 Uiso 1 1 calc R U . . .
HG2C_H:2 H -0.174027 0.227734 1.148505 0.465 Uiso 1 1 calc R U . . .
C_H:2 C -0.2365(17) 0.1654(8) 1.1159(4) 0.17(3) Uiso 1 1 d D U . . .
O_H:2 O -0.2162(18) 0.1651(10) 1.1055(4) 0.19(2) Uiso 1 1 d D U . . .
O_H:3 O -0.3737(17) 0.1256(9) 1.1221(4) 0.164(17) Uiso 1 1 d D U . . .
C_H:3 C -0.3637(14) 0.1298(7) 1.1107(4) 0.20(3) Uiso 1 1 d D U . . .
CA_H:3 C -0.3259(15) 0.1557(8) 1.1071(4) 0.106(18) Uiso 1 1 d D U . . .
HA_H:3 H -0.305263 0.149721 1.099136 0.128 Uiso 1 1 calc R U . . .
N_H:3 N -0.2874(16) 0.1615(10) 1.1174(4) 0.144(19) Uiso 1 1 d D U . . .
H0_H:3 H -0.300275 0.162429 1.125316 0.173 Uiso 1 1 calc R U . . .
CB_H:3 C -0.3587(14) 0.1840(8) 1.1041(4) 0.13(2) Uiso 1 1 d D U . . .
HB1_H:3 H -0.386879 0.178715 1.097646 0.158 Uiso 1 1 calc R U . . .
HB2_H:3 H -0.377527 0.190485 1.112092 0.158 Uiso 1 1 calc R U . . .
C3_H:3 C -0.3266(14) 0.2105(7) 1.0990(3) 0.20(3) Uiso 1 1 d D U . . .
C7_H:3 C -0.3232(19) 0.2377(9) 1.1057(4) 0.22(3) Uiso 1 1 d D U . . .
H7_H:3 H -0.341216 0.239817 1.113733 0.266 Uiso 1 1 calc R U . . .
C6_H:3 C -0.294(2) 0.2618(8) 1.1007(5) 0.27(3) Uiso 1 1 d D U . . .
H6_H:3 H -0.290639 0.280461 1.105257 0.329 Uiso 1 1 calc R U . . .
C5_H:3 C -0.2685(18) 0.2576(10) 1.0888(5) 0.21(3) Uiso 1 1 d D U . . .
H5_H:3 H -0.248301 0.273831 1.085123 0.258 Uiso 1 1 calc R U . . .
N1_H:3 N -0.2718(15) 0.2317(11) 1.0823(3) 0.152(19) Uiso 1 1 d D U . . .
C4_H:3 C -0.2996(17) 0.2086(9) 1.0872(3) 0.17(2) Uiso 1 1 d D U . . .
H4_H:3 H -0.301118 0.190121 1.082506 0.202 Uiso 1 1 calc R U . . .
N_H:4 N -0.3869(19) 0.1114(11) 1.1016(4) 0.155(19) Uiso 1 1 d D U . . .
H0_H:4 H -0.374672 0.111675 1.093617 0.186 Uiso 1 1 calc R U . . .
CA_H:4 C -0.431(2) 0.0917(13) 1.1050(4) 0.17(2) Uiso 1 1 d D U . . .
HA1_H:4 H -0.459686 0.103097 1.109637 0.200 Uiso 1 1 calc R U . . .
HA2_H:4 H -0.418209 0.074959 1.110577 0.200 Uiso 1 1 calc R U . . .
C_H:4 C -0.4527(15) 0.0794(8) 1.0921(4) 0.19(3) Uiso 1 1 d D U . . .
O_H:4 O -0.4357(15) 0.0896(8) 1.0818(3) 0.123(14) Uiso 1 1 d D U . . .
N_H:5 N -0.4879(16) 0.0581(9) 1.0937(4) 0.137(18) Uiso 1 1 d D U . . .
H0_H:5 H -0.497955 0.053896 1.101731 0.165 Uiso 1 1 calc R U . . .
CA_H:5 C -0.5123(15) 0.0404(10) 1.0833(4) 0.15(2) Uiso 1 1 d D U . . .
HA_H:5 H -0.511865 0.052925 1.075225 0.185 Uiso 1 1 calc R U . . .
C_H:5 C -0.5710(14) 0.0328(8) 1.0866(5) 0.19(3) Uiso 1 1 d D U . . .
O_H:5 O -0.5803(18) 0.0252(11) 1.0977(4) 0.20(2) Uiso 1 1 d D U . . .
CB_H:5 C -0.4807(17) 0.0111(10) 1.0808(5) 0.21(3) Uiso 1 1 d D U . . .
HB1_H:5 H -0.473166 0.000970 1.089143 0.249 Uiso 1 1 calc R U . . .
HB2_H:5 H -0.503421 -0.002772 1.075526 0.249 Uiso 1 1 calc R U . . .
C6_H:5 C -0.4278(15) 0.0167(9) 1.0738(4) 0.21(3) Uiso 1 1 d D U . . .
C7_H:5 C -0.4244(19) 0.0162(11) 1.0604(4) 0.24(3) Uiso 1 1 d D U . . .
H7_H:5 H -0.456050 0.011155 1.055640 0.285 Uiso 1 1 calc R U . . .
N8_H:5 N -0.379(2) 0.0224(11) 1.0539(4) 0.23(3) Uiso 1 1 d D U . . .
C9_H:5 C -0.335(2) 0.0296(11) 1.0606(5) 0.24(3) Uiso 1 1 d D U . . .
H9_H:5 H -0.302399 0.034126 1.056017 0.291 Uiso 1 1 calc R U . . .
C10_H:5 C -0.3334(16) 0.0307(12) 1.0741(6) 0.25(3) Uiso 1 1 d D U . . .
H10_H:5 H -0.301198 0.036075 1.078578 0.301 Uiso 1 1 calc R U . . .
C11_H:5 C -0.3810(18) 0.0238(11) 1.0806(4) 0.25(3) Uiso 1 1 d D U . . .
H11_H:5 H -0.381431 0.023916 1.089795 0.299 Uiso 1 1 calc R U . . .
N_H:6 N -0.6094(17) 0.0345(10) 1.0777(4) 0.152(19) Uiso 1 1 d D U . . .
H0_H:6 H -0.599486 0.040300 1.069874 0.183 Uiso 1 1 calc R U . . .
CA_H:6 C -0.6664(18) 0.0277(10) 1.0797(4) 0.17(2) Uiso 1 1 d D U . . .
HA_H:6 H -0.669621 0.013472 1.087162 0.198 Uiso 1 1 calc R U . . .
CB_H:6 C -0.704(2) 0.0550(11) 1.0821(5) 0.20(3) Uiso 1 1 d D U . . .
HB_H:6 H -0.741782 0.047257 1.081188 0.241 Uiso 1 1 calc R U . . .
CG1_H:6 C -0.697(4) 0.0796(14) 1.0720(6) 0.27(4) Uiso 1 1 d D U . . .
HG1A_H:6 H -0.700018 0.070578 1.063314 0.408 Uiso 1 1 calc R U . . .
HG1B_H:6 H -0.725270 0.094961 1.073089 0.408 Uiso 1 1 calc R U . . .
HG1C_H:6 H -0.661188 0.089018 1.072926 0.408 Uiso 1 1 calc R U . . .
CG2_H:6 C -0.699(4) 0.0675(16) 1.0956(5) 0.34(6) Uiso 1 1 d D U . . .
HG2A_H:6 H -0.704103 0.050985 1.101859 0.517 Uiso 1 1 calc R U . . .
HG2B_H:6 H -0.663740 0.076813 1.096763 0.517 Uiso 1 1 calc R U . . .
HG2C_H:6 H -0.727823 0.082756 1.096927 0.517 Uiso 1 1 calc R U . . .
C_H:6 C -0.687(2) 0.0117(10) 1.0676(5) 0.27(3) Uiso 1 1 d D U . . .
O_H:6 O -0.666(2) 0.0143(13) 1.0571(5) 0.27(3) Uiso 1 1 d D U . . .
O2S_H:7 O -0.730(2) -0.0059(14) 1.0690(6) 0.31(3) Uiso 1 1 d D U . . .
C1_H:7 C -0.737(4) -0.030(2) 1.0596(8) 0.36(4) Uiso 1 1 d D U . . .
H1A_H:7 H -0.702815 -0.041595 1.058923 0.436 Uiso 1 1 calc R U . . .
H1B_H:7 H -0.744744 -0.020686 1.051007 0.436 Uiso 1 1 calc R U . . .
C2_H:7 C -0.783(4) -0.049(2) 1.0641(10) 0.44(5) Uiso 1 1 d D U . . .
H2A_H:7 H -0.776612 -0.070310 1.061233 0.530 Uiso 1 1 calc R U . . .
H2B_H:7 H -0.817078 -0.041874 1.060204 0.530 Uiso 1 1 calc R U . . .
C3_H:7 C -0.786(4) -0.048(2) 1.0786(9) 0.61(6) Uiso 1 1 d D U . . .
H3A_H:7 H -0.748659 -0.048183 1.082079 0.726 Uiso 1 1 calc R U . . .
H3B_H:7 H -0.804345 -0.066528 1.081624 0.726 Uiso 1 1 calc R U . . .
C4_H:7 C -0.815(3) -0.021(3) 1.0848(8) 0.69(6) Uiso 1 1 d D U . . .
H4A_H:7 H -0.854467 -0.025757 1.085513 0.822 Uiso 1 1 calc R U . . .
H4B_H:7 H -0.811890 -0.003088 1.078956 0.822 Uiso 1 1 calc R U . . .
C5_H:7 C -0.794(5) -0.012(3) 1.0981(11) 0.69(7) Uiso 1 1 d D U . . .
H5A_H:7 H -0.800723 -0.029347 1.104204 0.823 Uiso 1 1 calc R U . . .
H5B_H:7 H -0.753697 -0.009709 1.097582 0.823 Uiso 1 1 calc R U . . .
C6_H:7 C -0.819(5) 0.016(2) 1.1035(14) 0.66(7) Uiso 1 1 d D U . . .
H6A_H:7 H -0.808656 0.033523 1.097810 0.796 Uiso 1 1 calc R U . . .
H6B_H:7 H -0.802925 0.020375 1.112158 0.796 Uiso 1 1 calc R U . . .
C7_H:7 C -0.880(6) 0.015(3) 1.1047(14) 0.64(6) Uiso 1 1 d D U . . .
H7A_H:7 H -0.895077 0.001739 1.098001 0.767 Uiso 1 1 calc R U . . .
H7B_H:7 H -0.889934 0.006764 1.113290 0.767 Uiso 1 1 calc R U . . .
C8_H:7 C -0.906(5) 0.046(3) 1.1034(11) 0.60(7) Uiso 1 1 d D U . . .
H8A_H:7 H -0.943915 0.043703 1.100249 0.714 Uiso 1 1 calc R U . . .
H8B_H:7 H -0.886123 0.058045 1.096773 0.714 Uiso 1 1 calc R U . . .
C9_H:7 C -0.907(5) 0.064(3) 1.1159(16) 0.62(7) Uiso 1 1 d D U . . .
H9A_H:7 H -0.935817 0.080279 1.115264 0.742 Uiso 1 1 calc R U . . .
H9B_H:7 H -0.917150 0.050798 1.123144 0.742 Uiso 1 1 calc R U . . .
C10_H:7 C -0.853(5) 0.079(3) 1.1188(13) 0.66(7) Uiso 1 1 d D U . . .
H10A_H:7 H -0.824304 0.064117 1.117675 0.792 Uiso 1 1 calc R U . . .
H10B_H:7 H -0.847180 0.095646 1.112342 0.792 Uiso 1 1 calc R U . . .
C11_H:7 C -0.849(9) 0.093(3) 1.1322(15) 0.72(8) Uiso 1 1 d D U . . .
H11A_H:7 H -0.877663 0.108334 1.133176 0.867 Uiso 1 1 calc R U . . .
H11B_H:7 H -0.813518 0.103669 1.132755 0.867 Uiso 1 1 calc R U . . .
C12_H:7 C -0.852(12) 0.071(5) 1.1436(15) 0.83(12) Uiso 1 1 d D U . . .
H12A_H:7 H -0.848864 0.082639 1.151703 1.245 Uiso 1 1 calc R U . . .
H12B_H:7 H -0.887649 0.060863 1.143447 1.245 Uiso 1 1 calc R U . . .
H12C_H:7 H -0.823254 0.056180 1.143025 1.245 Uiso 1 1 calc R U . . .
O1_I:1 O -0.510(3) -0.060(2) 1.0931(7) 0.44(5) Uiso 1 1 d D U . . .
C_I:1 C -0.511(2) -0.0737(14) 1.1035(6) 0.40(4) Uiso 1 1 d D U . . .
O2_I:1 O -0.476(3) -0.0954(17) 1.1067(7) 0.47(4) Uiso 1 1 d D U . . .
CT_I:1 C -0.432(3) -0.1043(16) 1.0979(7) 0.50(5) Uiso 1 1 d D U . . .
C1_I:1 C -0.458(4) -0.118(2) 1.0861(8) 0.35(6) Uiso 1 1 d D U . . .
H1A_I:1 H -0.429776 -0.124681 1.079944 0.526 Uiso 1 1 calc R U . . .
H1B_I:1 H -0.479247 -0.136292 1.088678 0.526 Uiso 1 1 calc R U . . .
H1C_I:1 H -0.482129 -0.103674 1.081901 0.526 Uiso 1 1 calc R U . . .
C2_I:1 C -0.403(3) -0.075(2) 1.0947(13) 0.63(10) Uiso 1 1 d D U . . .
H2A_I:1 H -0.373234 -0.078846 1.088760 0.946 Uiso 1 1 calc R U . . .
H2B_I:1 H -0.429131 -0.060821 1.090545 0.946 Uiso 1 1 calc R U . . .
H2C_I:1 H -0.389547 -0.065633 1.102656 0.946 Uiso 1 1 calc R U . . .
C3_I:1 C -0.393(4) -0.126(3) 1.1041(11) 0.58(9) Uiso 1 1 d D U . . .
H3A_I:1 H -0.364248 -0.131662 1.097838 0.868 Uiso 1 1 calc R U . . .
H3B_I:1 H -0.376395 -0.117063 1.111725 0.868 Uiso 1 1 calc R U . . .
H3C_I:1 H -0.412305 -0.144854 1.106613 0.868 Uiso 1 1 calc R U . . .
N_I:2 N -0.547(2) -0.0673(13) 1.1124(6) 0.28(3) Uiso 1 1 d D U . . .
H0_I:2 H -0.553573 -0.080825 1.118468 0.331 Uiso 1 1 calc R U . . .
CA_I:2 C -0.577(2) -0.0389(12) 1.1128(5) 0.24(3) Uiso 1 1 d D U . . .
HA_I:2 H -0.559142 -0.024982 1.106482 0.289 Uiso 1 1 calc R U . . .
CB_I:2 C -0.637(2) -0.0404(14) 1.1088(6) 0.23(3) Uiso 1 1 d D U . . .
HB_I:2 H -0.652244 -0.019265 1.108352 0.278 Uiso 1 1 calc R U . . .
CG1_I:2 C -0.641(3) -0.055(2) 1.0954(6) 0.38(6) Uiso 1 1 d D U . . .
HG1A_I:2 H -0.619062 -0.043424 1.089273 0.574 Uiso 1 1 calc R U . . .
HG1B_I:2 H -0.627706 -0.075914 1.095882 0.574 Uiso 1 1 calc R U . . .
HG1C_I:2 H -0.679039 -0.055074 1.092549 0.574 Uiso 1 1 calc R U . . .
CG2_I:2 C -0.672(3) -0.059(2) 1.1180(7) 0.35(6) Uiso 1 1 d D U . . .
HG2A_I:2 H -0.670789 -0.050314 1.126743 0.520 Uiso 1 1 calc R U . . .
HG2B_I:2 H -0.710028 -0.059204 1.114993 0.520 Uiso 1 1 calc R U . . .
HG2C_I:2 H -0.658696 -0.080045 1.118326 0.520 Uiso 1 1 calc R U . . .
C_I:2 C -0.5720(15) -0.0239(11) 1.1261(5) 0.28(3) Uiso 1 1 d D U . . .
O_I:2 O -0.572(2) -0.0368(12) 1.1367(4) 0.22(2) Uiso 1 1 d D U . . .
O_I:3 O -0.5052(16) 0.0563(9) 1.1208(4) 0.153(17) Uiso 1 1 d D U . . .
C_I:3 C -0.5143(14) 0.0491(8) 1.1318(4) 0.18(3) Uiso 1 1 d D U . . .
CA_I:3 C -0.5554(17) 0.0250(10) 1.1353(5) 0.21(3) Uiso 1 1 d D U . . .
HA_I:3 H -0.541066 0.012134 1.142538 0.250 Uiso 1 1 calc R U . . .
N_I:3 N -0.570(2) 0.0056(10) 1.1241(5) 0.23(3) Uiso 1 1 d D U . . .
H0_I:3 H -0.576461 0.013379 1.116405 0.276 Uiso 1 1 calc R U . . .
CB_I:3 C -0.6076(19) 0.0415(9) 1.1397(5) 0.19(3) Uiso 1 1 d D U . . .
HB1_I:3 H -0.599016 0.054501 1.147268 0.228 Uiso 1 1 calc R U . . .
HB2_I:3 H -0.620404 0.054802 1.132640 0.228 Uiso 1 1 calc R U . . .
C3_I:3 C -0.6522(16) 0.0197(9) 1.1434(4) 0.26(3) Uiso 1 1 d D U . . .
C7_I:3 C -0.694(2) 0.0123(13) 1.1349(4) 0.32(4) Uiso 1 1 d D U . . .
H7_I:3 H -0.694240 0.020818 1.126413 0.385 Uiso 1 1 calc R U . . .
C6_I:3 C -0.735(2) -0.0075(14) 1.1387(6) 0.32(4) Uiso 1 1 d D U . . .
H6_I:3 H -0.763419 -0.012713 1.132991 0.389 Uiso 1 1 calc R U . . .
C5_I:3 C -0.732(2) -0.0193(12) 1.1511(7) 0.34(4) Uiso 1 1 d D U . . .
H5_I:3 H -0.759595 -0.032756 1.153804 0.406 Uiso 1 1 calc R U . . .
N1_I:3 N -0.692(3) -0.0126(11) 1.1594(5) 0.29(3) Uiso 1 1 d D U . . .
C4_I:3 C -0.653(2) 0.0064(11) 1.1555(4) 0.23(3) Uiso 1 1 d D U . . .
H4_I:3 H -0.624796 0.011037 1.161365 0.274 Uiso 1 1 calc R U . . .
N_I:4 N -0.4900(19) 0.0624(11) 1.1416(4) 0.149(19) Uiso 1 1 d D U . . .
H0_I:4 H -0.491488 0.054180 1.149323 0.179 Uiso 1 1 calc R U . . .
CA_I:4 C -0.461(3) 0.0906(13) 1.1396(5) 0.19(3) Uiso 1 1 d D U . . .
HA1_I:4 H -0.486454 0.106949 1.137256 0.230 Uiso 1 1 calc R U . . .
HA2_I:4 H -0.434282 0.088240 1.132503 0.230 Uiso 1 1 calc R U . . .
C_I:4 C -0.4309(16) 0.0992(9) 1.1521(5) 0.19(3) Uiso 1 1 d D U . . .
O_I:4 O -0.4432(18) 0.0889(10) 1.1625(4) 0.177(18) Uiso 1 1 d D U . . .
N_I:5 N -0.3926(17) 0.1183(10) 1.1498(4) 0.18(2) Uiso 1 1 d D U . . .
H0_I:5 H -0.390499 0.126368 1.142067 0.213 Uiso 1 1 calc R U . . .
CA_I:5 C -0.3523(18) 0.1274(10) 1.1594(5) 0.17(2) Uiso 1 1 d D U . . .
HA_I:5 H -0.370612 0.127393 1.168062 0.206 Uiso 1 1 calc R U . . .
C_I:5 C -0.3323(15) 0.1592(9) 1.1570(5) 0.18(3) Uiso 1 1 d D U . . .
O_I:5 O -0.3149(18) 0.1675(9) 1.1464(4) 0.173(18) Uiso 1 1 d D U . . .
CB_I:5 C -0.306(2) 0.1039(11) 1.1600(4) 0.23(3) Uiso 1 1 d D U . . .
HB1_I:5 H -0.322107 0.083335 1.159586 0.281 Uiso 1 1 calc R U . . .
HB2_I:5 H -0.282550 0.106591 1.152365 0.281 Uiso 1 1 calc R U . . .
C6_I:5 C -0.2720(19) 0.1063(11) 1.1721(4) 0.37(4) Uiso 1 1 d D U . . .
C7_I:5 C -0.293(2) 0.0987(15) 1.1840(4) 0.41(5) Uiso 1 1 d D U . . .
H7_I:5 H -0.329071 0.090445 1.184205 0.495 Uiso 1 1 calc R U . . .
N8_I:5 N -0.267(2) 0.1021(15) 1.1953(4) 0.49(5) Uiso 1 1 d D U . . .
C9_I:5 C -0.217(2) 0.1138(15) 1.1948(4) 0.46(5) Uiso 1 1 d D U . . .
H9_I:5 H -0.198589 0.116661 1.202732 0.553 Uiso 1 1 calc R U . . .
C10_I:5 C -0.192(2) 0.1219(18) 1.1834(5) 0.45(5) Uiso 1 1 d D U . . .
H10_I:5 H -0.155981 0.130061 1.183468 0.543 Uiso 1 1 calc R U . . .
C11_I:5 C -0.220(2) 0.1177(17) 1.1718(4) 0.40(5) Uiso 1 1 d D U . . .
H11_I:5 H -0.202745 0.122548 1.163818 0.475 Uiso 1 1 calc R U . . .
N_I:6 N -0.332(2) 0.1799(11) 1.1665(4) 0.19(2) Uiso 1 1 d D U . . .
H0_I:6 H -0.353094 0.176962 1.173338 0.230 Uiso 1 1 calc R U . . .
CA_I:6 C -0.300(2) 0.2070(11) 1.1657(5) 0.23(3) Uiso 1 1 d D U . . .
HA_I:6 H -0.273565 0.202804 1.158532 0.279 Uiso 1 1 calc R U . . .
CB_I:6 C -0.329(3) 0.2358(12) 1.1615(6) 0.30(4) Uiso 1 1 d D U . . .
HB_I:6 H -0.302757 0.252970 1.162010 0.355 Uiso 1 1 calc R U . . .
CG1_I:6 C -0.349(4) 0.234(2) 1.1478(6) 0.37(6) Uiso 1 1 d D U . . .
HG1A_I:6 H -0.318665 0.229532 1.142024 0.561 Uiso 1 1 calc R U . . .
HG1B_I:6 H -0.376472 0.217923 1.147067 0.561 Uiso 1 1 calc R U . . .
HG1C_I:6 H -0.365505 0.253483 1.145316 0.561 Uiso 1 1 calc R U . . .
CG2_I:6 C -0.375(3) 0.243(2) 1.1709(8) 0.38(6) Uiso 1 1 d D U . . .
HG2A_I:6 H -0.360348 0.243761 1.179754 0.572 Uiso 1 1 calc R U . . .
HG2B_I:6 H -0.391440 0.262309 1.168689 0.572 Uiso 1 1 calc R U . . .
HG2C_I:6 H -0.402406 0.226749 1.170440 0.572 Uiso 1 1 calc R U . . .
C_I:6 C -0.264(2) 0.2092(13) 1.1775(5) 0.36(4) Uiso 1 1 d D U . . .
O_I:6 O -0.269(3) 0.1950(17) 1.1876(6) 0.38(4) Uiso 1 1 d D U . . .
O2S_I:7 O -0.221(3) 0.2285(18) 1.1771(7) 0.46(4) Uiso 1 1 d D U . . .
C1_I:7 C -0.222(4) 0.252(2) 1.1867(10) 0.58(5) Uiso 1 1 d D U . . .
H1A_I:7 H -0.193120 0.266534 1.184532 0.698 Uiso 1 1 calc R U . . .
H1B_I:7 H -0.212029 0.242477 1.195098 0.698 Uiso 1 1 calc R U . . .
C2_I:7 C -0.273(4) 0.270(2) 1.1889(9) 0.63(6) Uiso 1 1 d D U . . .
H2A_I:7 H -0.295733 0.255814 1.194236 0.759 Uiso 1 1 calc R U . . .
H2B_I:7 H -0.290728 0.269698 1.180277 0.759 Uiso 1 1 calc R U . . .
C3_I:7 C -0.289(7) 0.301(2) 1.1943(9) 0.63(6) Uiso 1 1 d D U . . .
H3A_I:7 H -0.311706 0.298382 1.202077 0.758 Uiso 1 1 calc R U . . .
H3B_I:7 H -0.255638 0.312029 1.196799 0.758 Uiso 1 1 calc R U . . .
C4_I:7 C -0.320(6) 0.319(2) 1.1842(12) 0.66(7) Uiso 1 1 d D U . . .
H4A_I:7 H -0.300146 0.318409 1.175881 0.788 Uiso 1 1 calc R U . . .
H4B_I:7 H -0.356005 0.310005 1.182876 0.788 Uiso 1 1 calc R U . . .
C5_I:7 C -0.328(3) 0.352(2) 1.1878(11) 0.69(7) Uiso 1 1 d D U . . .
H5A_I:7 H -0.311042 0.355902 1.196332 0.828 Uiso 1 1 calc R U . . .
H5B_I:7 H -0.367347 0.356184 1.188682 0.828 Uiso 1 1 calc R U . . .
C6_I:7 C -0.305(7) 0.375(3) 1.1783(13) 0.73(7) Uiso 1 1 d D U . . .
H6A_I:7 H -0.311774 0.367884 1.169334 0.876 Uiso 1 1 calc R U . . .
H6B_I:7 H -0.265041 0.376331 1.179467 0.876 Uiso 1 1 calc R U . . .
C7_I:7 C -0.329(8) 0.407(3) 1.1798(12) 0.79(8) Uiso 1 1 d D U . . .
H7A_I:7 H -0.303633 0.421696 1.176135 0.948 Uiso 1 1 calc R U . . .
H7B_I:7 H -0.363226 0.407731 1.174789 0.948 Uiso 1 1 calc R U . . .
C8_I:7 C -0.341(4) 0.415(3) 1.1937(15) 0.84(8) Uiso 1 1 d D U . . .
H8A_I:7 H -0.352527 0.397001 1.198522 1.004 Uiso 1 1 calc R U . . .
H8B_I:7 H -0.372271 0.429695 1.193794 1.004 Uiso 1 1 calc R U . . .
C9_I:7 C -0.294(7) 0.430(3) 1.2010(19) 0.87(8) Uiso 1 1 d D U . . .
H9A_I:7 H -0.277664 0.445939 1.195419 1.040 Uiso 1 1 calc R U . . .
H9B_I:7 H -0.307996 0.440025 1.208884 1.040 Uiso 1 1 calc R U . . .
C10_I:7 C -0.250(6) 0.407(3) 1.205(2) 0.91(9) Uiso 1 1 d D U . . .
H10A_I:7 H -0.258111 0.399761 1.213580 1.094 Uiso 1 1 calc R U . . .
H10B_I:7 H -0.252723 0.389605 1.198788 1.094 Uiso 1 1 calc R U . . .
C11_I:7 C -0.193(6) 0.420(5) 1.2044(18) 0.96(10) Uiso 1 1 d D U . . .
H11A_I:7 H -0.171574 0.409811 1.211328 1.151 Uiso 1 1 calc R U . . .
H11B_I:7 H -0.194098 0.441637 1.206212 1.151 Uiso 1 1 calc R U . . .
C12_I:7 C -0.164(11) 0.415(8) 1.191(2) 1.07(14) Uiso 1 1 d D U . . .
H12A_I:7 H -0.127052 0.423213 1.191958 1.598 Uiso 1 1 calc R U . . .
H12B_I:7 H -0.161420 0.392875 1.189645 1.598 Uiso 1 1 calc R U . . .
H12C_I:7 H -0.183976 0.424745 1.184522 1.598 Uiso 1 1 calc R U . . .
O1_J:1 O -0.279(5) 0.154(2) 1.2301(8) 0.65(8) Uiso 1 1 d D U . . .
C_J:1 C -0.272(2) 0.1646(14) 1.2190(7) 0.50(5) Uiso 1 1 d D U . . .
O2_J:1 O -0.227(3) 0.181(3) 1.2153(7) 0.61(5) Uiso 1 1 d D U . . .
CT_J:1 C -0.185(3) 0.1878(19) 1.2251(7) 0.64(6) Uiso 1 1 d D U . . .
C1_J:1 C -0.140(4) 0.205(3) 1.2184(12) 0.58(9) Uiso 1 1 d D U . . .
H1A_J:1 H -0.111958 0.210277 1.224632 0.863 Uiso 1 1 calc R U . . .
H1B_J:1 H -0.124994 0.192839 1.211402 0.863 Uiso 1 1 calc R U . . .
H1C_J:1 H -0.155223 0.224052 1.214681 0.863 Uiso 1 1 calc R U . . .
C2_J:1 C -0.210(6) 0.207(3) 1.2358(11) 0.61(10) Uiso 1 1 d D U . . .
H2A_J:1 H -0.182223 0.211522 1.242251 0.908 Uiso 1 1 calc R U . . .
H2B_J:1 H -0.224347 0.225742 1.232137 0.908 Uiso 1 1 calc R U . . .
H2C_J:1 H -0.239647 0.195475 1.239883 0.908 Uiso 1 1 calc R U . . .
C3_J:1 C -0.165(6) 0.158(2) 1.2306(14) 0.62(10) Uiso 1 1 d D U . . .
H3A_J:1 H -0.137049 0.162116 1.237115 0.929 Uiso 1 1 calc R U . . .
H3B_J:1 H -0.195325 0.147165 1.234627 0.929 Uiso 1 1 calc R U . . .
H3C_J:1 H -0.149624 0.145649 1.223636 0.929 Uiso 1 1 calc R U . . .
N_J:2 N -0.309(2) 0.1599(16) 1.2101(6) 0.31(3) Uiso 1 1 d D U . . .
H0_J:2 H -0.298375 0.156081 1.202104 0.368 Uiso 1 1 calc R U . . .
CA_J:2 C -0.367(2) 0.1607(12) 1.2129(5) 0.24(3) Uiso 1 1 d D U . . .
HA_J:2 H -0.375053 0.147518 1.220618 0.284 Uiso 1 1 calc R U . . .
CB_J:2 C -0.387(3) 0.1929(12) 1.2157(5) 0.26(3) Uiso 1 1 d D U . . .
HB_J:2 H -0.362165 0.206801 1.210994 0.308 Uiso 1 1 calc R U . . .
CG1_J:2 C -0.443(3) 0.202(2) 1.2117(8) 0.35(6) Uiso 1 1 d D U . . .
HG1A_J:2 H -0.450192 0.222855 1.214125 0.529 Uiso 1 1 calc R U . . .
HG1B_J:2 H -0.446942 0.199479 1.202294 0.529 Uiso 1 1 calc R U . . .
HG1C_J:2 H -0.469833 0.188523 1.216019 0.529 Uiso 1 1 calc R U . . .
CG2_J:2 C -0.380(2) 0.1999(14) 1.2302(5) 0.24(4) Uiso 1 1 d D U . . .
HG2A_J:2 H -0.342857 0.194079 1.232869 0.364 Uiso 1 1 calc R U . . .
HG2B_J:2 H -0.384962 0.221608 1.231737 0.364 Uiso 1 1 calc R U . . .
HG2C_J:2 H -0.406185 0.188309 1.235289 0.364 Uiso 1 1 calc R U . . .
C_J:2 C -0.3900(16) 0.1452(9) 1.2007(5) 0.19(3) Uiso 1 1 d D U . . .
O_J:2 O -0.3721(19) 0.1526(11) 1.1901(4) 0.20(2) Uiso 1 1 d D U . . .
O_J:3 O -0.4690(18) 0.0679(9) 1.2063(4) 0.171(18) Uiso 1 1 d D U . . .
C_J:3 C -0.4687(13) 0.0767(7) 1.1950(4) 0.17(2) Uiso 1 1 d D U . . .
CA_J:3 C -0.4503(16) 0.1084(8) 1.1914(4) 0.14(2) Uiso 1 1 d D U . . .
HA_J:3 H -0.421349 0.106192 1.184656 0.167 Uiso 1 1 calc R U . . .
N_J:3 N -0.4260(16) 0.1244(9) 1.2024(4) 0.131(17) Uiso 1 1 d D U . . .
H0_J:3 H -0.436069 0.119660 1.210312 0.157 Uiso 1 1 calc R U . . .
CB_J:3 C -0.4946(17) 0.1281(10) 1.1855(3) 0.17(2) Uiso 1 1 d D U . . .
HB1_J:3 H -0.476729 0.144276 1.180415 0.202 Uiso 1 1 calc R U . . .
HB2_J:3 H -0.515216 0.115363 1.179308 0.202 Uiso 1 1 calc R U . . .
C3_J:3 C -0.5349(14) 0.1430(8) 1.1944(3) 0.17(2) Uiso 1 1 d D U . . .
C7_J:3 C -0.5504(18) 0.1729(8) 1.1927(4) 0.18(3) Uiso 1 1 d D U . . .
H7_J:3 H -0.533854 0.184960 1.186221 0.220 Uiso 1 1 calc R U . . .
C6_J:3 C -0.590(2) 0.1853(9) 1.2006(5) 0.24(3) Uiso 1 1 d D U . . .
H6_J:3 H -0.601362 0.205766 1.199612 0.283 Uiso 1 1 calc R U . . .
C5_J:3 C -0.6131(18) 0.1669(12) 1.2101(4) 0.24(3) Uiso 1 1 d D U . . .
H5_J:3 H -0.641140 0.175051 1.215321 0.290 Uiso 1 1 calc R U . . .
N1_J:3 N -0.5978(17) 0.1383(11) 1.2121(4) 0.21(2) Uiso 1 1 d D U . . .
C4_J:3 C -0.5595(17) 0.1270(8) 1.2043(4) 0.20(3) Uiso 1 1 d D U . . .
H4_J:3 H -0.548275 0.106632 1.205750 0.235 Uiso 1 1 calc R U . . .
N_J:4 N -0.4847(19) 0.0580(10) 1.1856(4) 0.138(18) Uiso 1 1 d D U . . .
H0_J:4 H -0.486476 0.065361 1.177700 0.165 Uiso 1 1 calc R U . . .
CA_J:4 C -0.499(3) 0.0270(12) 1.1874(4) 0.17(3) Uiso 1 1 d D U . . .
HA1_J:4 H -0.530705 0.025403 1.193293 0.201 Uiso 1 1 calc R U . . .
HA2_J:4 H -0.468491 0.015615 1.191165 0.201 Uiso 1 1 calc R U . . .
C_J:4 C -0.5136(15) 0.0143(10) 1.1741(5) 0.25(3) Uiso 1 1 d D U . . .
O_J:4 O -0.5159(19) 0.0290(10) 1.1641(4) 0.189(19) Uiso 1 1 d D U . . .
N_J:5 N -0.522(2) -0.0145(11) 1.1757(5) 0.21(2) Uiso 1 1 d D U . . .
H0_J:5 H -0.524226 -0.022582 1.183501 0.254 Uiso 1 1 calc R U . . .
CA_J:5 C -0.526(2) -0.0334(10) 1.1638(5) 0.26(3) Uiso 1 1 d D U . . .
HA_J:5 H -0.551863 -0.023300 1.157609 0.310 Uiso 1 1 calc R U . . .
C_J:5 C -0.5493(17) -0.0640(10) 1.1676(6) 0.35(4) Uiso 1 1 d D U . . .
O_J:5 O -0.551(2) -0.0744(13) 1.1785(6) 0.27(3) Uiso 1 1 d D U . . .
CB_J:5 C -0.470(2) -0.0367(12) 1.1574(5) 0.20(3) Uiso 1 1 d D U . . .
HB1_J:5 H -0.475345 -0.043294 1.148282 0.243 Uiso 1 1 calc R U . . .
HB2_J:5 H -0.452229 -0.016664 1.157233 0.243 Uiso 1 1 calc R U . . .
C6_J:5 C -0.4337(18) -0.0591(11) 1.1641(4) 0.29(3) Uiso 1 1 d D U . . .
C7_J:5 C -0.408(2) -0.0524(13) 1.1757(5) 0.34(4) Uiso 1 1 d D U . . .
H7_J:5 H -0.414455 -0.032925 1.179353 0.405 Uiso 1 1 calc R U . . .
N8_J:5 N -0.376(2) -0.0715(17) 1.1822(5) 0.30(3) Uiso 1 1 d D U . . .
C9_J:5 C -0.369(2) -0.0990(16) 1.1772(7) 0.37(4) Uiso 1 1 d D U . . .
H9_J:5 H -0.346571 -0.112886 1.181781 0.448 Uiso 1 1 calc R U . . .
C10_J:5 C -0.393(3) -0.1084(12) 1.1657(7) 0.39(4) Uiso 1 1 d D U . . .
H10_J:5 H -0.386788 -0.128302 1.162509 0.470 Uiso 1 1 calc R U . . .
C11_J:5 C -0.425(3) -0.0879(12) 1.1591(5) 0.34(4) Uiso 1 1 d D U . . .
H11_J:5 H -0.440920 -0.093504 1.151042 0.405 Uiso 1 1 calc R U . . .
N_J:6 N -0.568(3) -0.0772(16) 1.1574(6) 0.37(4) Uiso 1 1 d D U . . .
H0_J:6 H -0.575595 -0.066095 1.150556 0.445 Uiso 1 1 calc R U . . .
CA_J:6 C -0.577(3) -0.1101(16) 1.1568(6) 0.45(4) Uiso 1 1 d D U . . .
HA_J:6 H -0.559559 -0.120354 1.164402 0.541 Uiso 1 1 calc R U . . .
CB_J:6 C -0.639(3) -0.1166(19) 1.1563(8) 0.53(6) Uiso 1 1 d D U . . .
HB_J:6 H -0.646922 -0.136734 1.160319 0.636 Uiso 1 1 calc R U . . .
CG1_J:6 C -0.654(3) -0.117(3) 1.1418(8) 0.57(9) Uiso 1 1 d D U . . .
HG1A_J:6 H -0.633780 -0.133040 1.137371 0.848 Uiso 1 1 calc R U . . .
HG1B_J:6 H -0.692769 -0.120168 1.140829 0.848 Uiso 1 1 calc R U . . .
HG1C_J:6 H -0.643967 -0.097194 1.137911 0.848 Uiso 1 1 calc R U . . .
CG2_J:6 C -0.669(3) -0.091(3) 1.1631(9) 0.69(10) Uiso 1 1 d D U . . .
HG2A_J:6 H -0.659872 -0.091325 1.172321 1.035 Uiso 1 1 calc R U . . .
HG2B_J:6 H -0.659737 -0.071832 1.159249 1.035 Uiso 1 1 calc R U . . .
HG2C_J:6 H -0.708539 -0.094806 1.162167 1.035 Uiso 1 1 calc R U . . .
C_J:6 C -0.555(2) -0.1239(17) 1.1440(7) 0.50(5) Uiso 1 1 d D U . . .
O_J:6 O -0.546(3) -0.109(2) 1.1345(8) 0.44(5) Uiso 1 1 d D U . . .
O2S_J:7 O -0.551(5) -0.1541(18) 1.1444(9) 0.61(5) Uiso 1 1 d D U . . .
C1_J:7 C -0.563(6) -0.175(3) 1.1344(16) 0.67(6) Uiso 1 1 d D U . . .
H1A_J:7 H -0.579207 -0.164154 1.126901 0.802 Uiso 1 1 calc R U . . .
H1B_J:7 H -0.590654 -0.189901 1.137504 0.802 Uiso 1 1 calc R U . . .
C2_J:7 C -0.513(6) -0.192(4) 1.1300(15) 0.70(7) Uiso 1 1 d D U . . .
H2A_J:7 H -0.523458 -0.213353 1.128402 0.839 Uiso 1 1 calc R U . . .
H2B_J:7 H -0.501911 -0.183421 1.121533 0.839 Uiso 1 1 calc R U . . .
C3_J:7 C -0.462(6) -0.193(3) 1.138(2) 0.74(7) Uiso 1 1 d D U . . .
H3A_J:7 H -0.437305 -0.208540 1.134732 0.889 Uiso 1 1 calc R U . . .
H3B_J:7 H -0.472608 -0.199764 1.147111 0.889 Uiso 1 1 calc R U . . .
C4_J:7 C -0.430(7) -0.164(3) 1.140(2) 0.78(7) Uiso 1 1 d D U . . .
H4A_J:7 H -0.434347 -0.151737 1.131671 0.931 Uiso 1 1 calc R U . . .
H4B_J:7 H -0.446329 -0.151634 1.146851 0.931 Uiso 1 1 calc R U . . .
C5_J:7 C -0.370(6) -0.167(4) 1.1424(14) 0.80(8) Uiso 1 1 d D U . . .
H5A_J:7 H -0.354563 -0.146681 1.144253 0.963 Uiso 1 1 calc R U . . .
H5B_J:7 H -0.351971 -0.174757 1.134511 0.963 Uiso 1 1 calc R U . . .
C6_J:7 C -0.355(6) -0.188(4) 1.154(2) 0.84(8) Uiso 1 1 d D U . . .
H6A_J:7 H -0.386304 -0.189059 1.159630 1.013 Uiso 1 1 calc R U . . .
H6B_J:7 H -0.348857 -0.208617 1.150165 1.013 Uiso 1 1 calc R U . . .
C7_J:7 C -0.305(8) -0.179(4) 1.1613(14) 0.88(8) Uiso 1 1 d D U . . .
H7A_J:7 H -0.312639 -0.182119 1.170618 1.057 Uiso 1 1 calc R U . . .
H7B_J:7 H -0.299752 -0.156478 1.160156 1.057 Uiso 1 1 calc R U . . .
C8_J:7 C -0.252(6) -0.195(4) 1.1579(18) 0.90(8) Uiso 1 1 d D U . . .
H8A_J:7 H -0.260970 -0.215520 1.155042 1.085 Uiso 1 1 calc R U . . .
H8B_J:7 H -0.229776 -0.196108 1.165774 1.085 Uiso 1 1 calc R U . . .
C9_J:7 C -0.219(7) -0.179(4) 1.1473(15) 0.90(9) Uiso 1 1 d D U . . .
H9A_J:7 H -0.236964 -0.159752 1.145053 1.081 Uiso 1 1 calc R U . . .
H9B_J:7 H -0.182858 -0.174313 1.150863 1.081 Uiso 1 1 calc R U . . .
C10_J:7 C -0.212(9) -0.197(4) 1.1350(19) 0.88(9) Uiso 1 1 d D U . . .
H10A_J:7 H -0.172446 -0.197731 1.132816 1.060 Uiso 1 1 calc R U . . .
H10B_J:7 H -0.222693 -0.218674 1.136718 1.060 Uiso 1 1 calc R U . . .
C11_J:7 C -0.243(6) -0.186(4) 1.1232(17) 0.88(10) Uiso 1 1 d D U . . .
H11A_J:7 H -0.232809 -0.199300 1.115760 1.054 Uiso 1 1 calc R U . . .
H11B_J:7 H -0.281821 -0.189094 1.124871 1.054 Uiso 1 1 calc R U . . .
C12_J:7 C -0.233(11) -0.154(5) 1.1194(17) 0.88(13) Uiso 1 1 d D U . . .
H12A_J:7 H -0.254938 -0.148669 1.111762 1.319 Uiso 1 1 calc R U . . .
H12B_J:7 H -0.243765 -0.140226 1.126592 1.319 Uiso 1 1 calc R U . . .
H12C_J:7 H -0.194606 -0.150462 1.117455 1.319 Uiso 1 1 calc R U . . .
O1_K:1 O -0.366(4) -0.1257(19) 1.2025(8) 0.49(6) Uiso 1 1 d D U . . .
C_K:1 C -0.386(2) -0.1502(17) 1.2054(5) 0.42(4) Uiso 1 1 d D U . . .
O2_K:1 O -0.361(3) -0.1730(16) 1.2118(9) 0.48(4) Uiso 1 1 d D U . . .
CT_K:1 C -0.304(3) -0.1683(16) 1.2150(6) 0.52(5) Uiso 1 1 d D U . . .
C1_K:1 C -0.294(4) -0.1394(19) 1.2226(8) 0.38(6) Uiso 1 1 d D U . . .
H1A_K:1 H -0.255043 -0.137418 1.224511 0.567 Uiso 1 1 calc R U . . .
H1B_K:1 H -0.305962 -0.121939 1.217515 0.567 Uiso 1 1 calc R U . . .
H1C_K:1 H -0.314290 -0.140230 1.230750 0.567 Uiso 1 1 calc R U . . .
C2_K:1 C -0.292(5) -0.1964(19) 1.2230(11) 0.53(8) Uiso 1 1 d D U . . .
H2A_K:1 H -0.253563 -0.195955 1.225781 0.793 Uiso 1 1 calc R U . . .
H2B_K:1 H -0.315338 -0.196783 1.230561 0.793 Uiso 1 1 calc R U . . .
H2C_K:1 H -0.297936 -0.214492 1.217688 0.793 Uiso 1 1 calc R U . . .
C3_K:1 C -0.272(5) -0.168(3) 1.2024(9) 0.55(9) Uiso 1 1 d D U . . .
H3A_K:1 H -0.233501 -0.165255 1.204236 0.819 Uiso 1 1 calc R U . . .
H3B_K:1 H -0.277207 -0.187879 1.198053 0.819 Uiso 1 1 calc R U . . .
H3C_K:1 H -0.285428 -0.151963 1.196853 0.819 Uiso 1 1 calc R U . . .
N_K:2 N -0.435(3) -0.1603(16) 1.2029(8) 0.38(4) Uiso 1 1 d D U . . .
H0_K:2 H -0.440974 -0.179739 1.204136 0.451 Uiso 1 1 calc R U . . .
CA_K:2 C -0.479(2) -0.1422(15) 1.1983(6) 0.33(4) Uiso 1 1 d D U . . .
HA_K:2 H -0.462647 -0.127901 1.191941 0.399 Uiso 1 1 calc R U . . .
CB_K:2 C -0.530(3) -0.1543(15) 1.1914(6) 0.32(4) Uiso 1 1 d D U . . .
HB_K:2 H -0.551743 -0.136103 1.188732 0.383 Uiso 1 1 calc R U . . .
CG1_K:2 C -0.515(4) -0.171(2) 1.1789(6) 0.39(6) Uiso 1 1 d D U . . .
HG1A_K:2 H -0.490668 -0.157465 1.173750 0.582 Uiso 1 1 calc R U . . .
HG1B_K:2 H -0.495720 -0.189479 1.180965 0.582 Uiso 1 1 calc R U . . .
HG1C_K:2 H -0.547471 -0.175082 1.173896 0.582 Uiso 1 1 calc R U . . .
CG2_K:2 C -0.567(3) -0.173(2) 1.1998(8) 0.33(5) Uiso 1 1 d D U . . .
HG2A_K:2 H -0.576403 -0.162280 1.207664 0.488 Uiso 1 1 calc R U . . .
HG2B_K:2 H -0.600733 -0.178052 1.194972 0.488 Uiso 1 1 calc R U . . .
HG2C_K:2 H -0.548982 -0.192450 1.202041 0.488 Uiso 1 1 calc R U . . .
C_K:2 C -0.4955(17) -0.1219(11) 1.2098(6) 0.31(4) Uiso 1 1 d D U . . .
O_K:2 O -0.491(2) -0.1318(13) 1.2206(5) 0.25(3) Uiso 1 1 d D U . . .
O_K:3 O -0.5102(19) -0.0319(10) 1.2018(4) 0.20(2) Uiso 1 1 d D U . . .
C_K:3 C -0.5151(15) -0.0396(9) 1.2131(5) 0.27(3) Uiso 1 1 d D U . . .
CA_K:3 C -0.526(2) -0.0727(10) 1.2163(5) 0.31(3) Uiso 1 1 d D U . . .
HA_K:3 H -0.499541 -0.077403 1.223431 0.374 Uiso 1 1 calc R U . . .
N_K:3 N -0.514(3) -0.0951(12) 1.2063(6) 0.29(3) Uiso 1 1 d D U . . .
H0_K:3 H -0.518557 -0.090819 1.198108 0.354 Uiso 1 1 calc R U . . .
CB_K:3 C -0.582(2) -0.0781(15) 1.2222(4) 0.28(4) Uiso 1 1 d D U . . .
HB1_K:3 H -0.580468 -0.096841 1.227469 0.339 Uiso 1 1 calc R U . . .
HB2_K:3 H -0.590638 -0.061015 1.228000 0.339 Uiso 1 1 calc R U . . .
C3_K:3 C -0.6257(18) -0.0812(10) 1.2122(4) 0.31(3) Uiso 1 1 d D U . . .
C7_K:3 C -0.662(2) -0.1054(11) 1.2124(6) 0.32(4) Uiso 1 1 d D U . . .
H7_K:3 H -0.658752 -0.120427 1.218981 0.386 Uiso 1 1 calc R U . . .
C6_K:3 C -0.702(2) -0.1077(15) 1.2030(7) 0.40(4) Uiso 1 1 d D U . . .
H6_K:3 H -0.726874 -0.123955 1.203014 0.474 Uiso 1 1 calc R U . . .
C5_K:3 C -0.703(2) -0.0851(16) 1.1936(6) 0.40(4) Uiso 1 1 d D U . . .
H5_K:3 H -0.730633 -0.086518 1.187147 0.480 Uiso 1 1 calc R U . . .
N1_K:3 N -0.669(2) -0.0616(14) 1.1931(5) 0.31(3) Uiso 1 1 d D U . . .
C4_K:3 C -0.632(2) -0.0600(11) 1.2024(5) 0.33(4) Uiso 1 1 d D U . . .
H4_K:3 H -0.607295 -0.043324 1.202227 0.394 Uiso 1 1 calc R U . . .
N_K:4 N -0.511(2) -0.0194(12) 1.2230(4) 0.20(2) Uiso 1 1 d D U . . .
H0_K:4 H -0.517519 -0.025695 1.230941 0.234 Uiso 1 1 calc R U . . .
CA_K:4 C -0.498(3) 0.0119(12) 1.2208(5) 0.19(3) Uiso 1 1 d D U . . .
HA1_K:4 H -0.521984 0.020863 1.214112 0.225 Uiso 1 1 calc R U . . .
HA2_K:4 H -0.459820 0.013991 1.217929 0.225 Uiso 1 1 calc R U . . .
C_K:4 C -0.5066(16) 0.0275(10) 1.2338(5) 0.23(3) Uiso 1 1 d D U . . .
O_K:4 O -0.5249(19) 0.0159(11) 1.2435(4) 0.20(2) Uiso 1 1 d D U . . .
N_K:5 N -0.490(2) 0.0550(10) 1.2331(4) 0.20(2) Uiso 1 1 d D U . . .
H0_K:5 H -0.480987 0.062441 1.225432 0.238 Uiso 1 1 calc R U . . .
CA_K:5 C -0.4841(19) 0.0744(9) 1.2446(5) 0.20(3) Uiso 1 1 d D U . . .
HA_K:5 H -0.517832 0.072221 1.249863 0.236 Uiso 1 1 calc R U . . .
C_K:5 C -0.4785(15) 0.1077(9) 1.2407(4) 0.21(3) Uiso 1 1 d D U . . .
O_K:5 O -0.4626(18) 0.1173(10) 1.2303(4) 0.178(18) Uiso 1 1 d D U . . .
CB_K:5 C -0.4357(18) 0.0648(12) 1.2529(4) 0.20(3) Uiso 1 1 d D U . . .
HB1_K:5 H -0.441583 0.072839 1.261758 0.239 Uiso 1 1 calc R U . . .
HB2_K:5 H -0.435818 0.042422 1.253519 0.239 Uiso 1 1 calc R U . . .
C6_K:5 C -0.3801(18) 0.0747(11) 1.2485(3) 0.32(4) Uiso 1 1 d D U . . .
C7_K:5 C -0.360(2) 0.0683(13) 1.2363(3) 0.38(4) Uiso 1 1 d D U . . .
H7_K:5 H -0.381858 0.056322 1.230726 0.452 Uiso 1 1 calc R U . . .
N8_K:5 N -0.312(2) 0.0777(15) 1.2318(3) 0.38(4) Uiso 1 1 d D U . . .
C9_K:5 C -0.282(2) 0.0948(15) 1.2396(4) 0.45(5) Uiso 1 1 d D U . . .
H9_K:5 H -0.248145 0.102147 1.236492 0.542 Uiso 1 1 calc R U . . .
C10_K:5 C -0.297(2) 0.1025(17) 1.2521(5) 0.46(5) Uiso 1 1 d D U . . .
H10_K:5 H -0.274599 0.114596 1.257414 0.553 Uiso 1 1 calc R U . . .
C11_K:5 C -0.347(2) 0.0919(16) 1.2566(4) 0.44(5) Uiso 1 1 d D U . . .
H11_K:5 H -0.358285 0.096481 1.265147 0.530 Uiso 1 1 calc R U . . .
N_K:6 N -0.493(2) 0.1236(10) 1.2506(4) 0.19(2) Uiso 1 1 d D U . . .
H0_K:6 H -0.506035 0.114246 1.257463 0.226 Uiso 1 1 calc R U . . .
CA_K:6 C -0.4875(19) 0.1561(10) 1.2510(5) 0.20(3) Uiso 1 1 d D U . . .
HA_K:6 H -0.461579 0.161029 1.243832 0.241 Uiso 1 1 calc R U . . .
CB_K:6 C -0.541(2) 0.1717(13) 1.2472(6) 0.25(3) Uiso 1 1 d D U . . .
HB_K:6 H -0.554623 0.161404 1.239230 0.306 Uiso 1 1 calc R U . . .
CG1_K:6 C -0.583(3) 0.1679(15) 1.2577(8) 0.33(5) Uiso 1 1 d D U . . .
HG1A_K:6 H -0.587912 0.146209 1.259448 0.499 Uiso 1 1 calc R U . . .
HG1B_K:6 H -0.570456 0.178120 1.265561 0.499 Uiso 1 1 calc R U . . .
HG1C_K:6 H -0.617146 0.176761 1.254805 0.499 Uiso 1 1 calc R U . . .
CG2_K:6 C -0.530(4) 0.2043(13) 1.2438(7) 0.37(6) Uiso 1 1 d D U . . .
HG2A_K:6 H -0.502178 0.205272 1.236923 0.555 Uiso 1 1 calc R U . . .
HG2B_K:6 H -0.563338 0.213800 1.240669 0.555 Uiso 1 1 calc R U . . .
HG2C_K:6 H -0.516649 0.215160 1.251425 0.555 Uiso 1 1 calc R U . . .
C_K:6 C -0.4597(18) 0.1657(12) 1.2629(5) 0.29(3) Uiso 1 1 d D U . . .
O_K:6 O -0.459(3) 0.1524(14) 1.2732(5) 0.32(3) Uiso 1 1 d D U . . .
O2S_K:7 O -0.432(3) 0.1914(13) 1.2621(6) 0.30(3) Uiso 1 1 d D U . . .
C1_K:7 C -0.410(4) 0.201(3) 1.2743(8) 0.42(5) Uiso 1 1 d D U . . .
H1A_K:7 H -0.420712 0.186570 1.281132 0.506 Uiso 1 1 calc R U . . .
H1B_K:7 H -0.426075 0.221185 1.276608 0.506 Uiso 1 1 calc R U . . .
C2_K:7 C -0.349(4) 0.204(4) 1.2741(13) 0.56(6) Uiso 1 1 d D U . . .
H2A_K:7 H -0.340095 0.212828 1.265505 0.669 Uiso 1 1 calc R U . . .
H2B_K:7 H -0.335100 0.182962 1.273945 0.669 Uiso 1 1 calc R U . . .
C3_K:7 C -0.314(5) 0.221(3) 1.2838(15) 0.66(6) Uiso 1 1 d D U . . .
H3A_K:7 H -0.330560 0.218278 1.292528 0.796 Uiso 1 1 calc R U . . .
H3B_K:7 H -0.315919 0.242943 1.281764 0.796 Uiso 1 1 calc R U . . .
C4_K:7 C -0.255(4) 0.212(4) 1.2845(12) 0.74(7) Uiso 1 1 d D U . . .
H4A_K:7 H -0.232827 0.229772 1.286277 0.889 Uiso 1 1 calc R U . . .
H4B_K:7 H -0.244168 0.203837 1.275837 0.889 Uiso 1 1 calc R U . . .
C5_K:7 C -0.241(4) 0.187(3) 1.2945(16) 0.79(7) Uiso 1 1 d D U . . .
H5A_K:7 H -0.275057 0.181849 1.299083 0.943 Uiso 1 1 calc R U . . .
H5B_K:7 H -0.228391 0.169110 1.289869 0.943 Uiso 1 1 calc R U . . .
C6_K:7 C -0.199(7) 0.196(4) 1.3045(10) 0.81(8) Uiso 1 1 d D U . . .
H6A_K:7 H -0.203092 0.217601 1.306456 0.967 Uiso 1 1 calc R U . . .
H6B_K:7 H -0.208019 0.184551 1.312587 0.967 Uiso 1 1 calc R U . . .
C7_K:7 C -0.140(6) 0.190(5) 1.3015(14) 0.84(8) Uiso 1 1 d D U . . .
H7A_K:7 H -0.130645 0.169520 1.304868 1.008 Uiso 1 1 calc R U . . .
H7B_K:7 H -0.118106 0.204884 1.306233 1.008 Uiso 1 1 calc R U . . .
C8_K:7 C -0.124(5) 0.191(4) 1.2872(17) 0.87(8) Uiso 1 1 d D U . . .
H8A_K:7 H -0.155489 0.184668 1.281887 1.039 Uiso 1 1 calc R U . . .
H8B_K:7 H -0.115538 0.212345 1.284902 1.039 Uiso 1 1 calc R U . . .
C9_K:7 C -0.075(8) 0.171(5) 1.2837(16) 0.85(8) Uiso 1 1 d D U . . .
H9A_K:7 H -0.042448 0.180358 1.287557 1.017 Uiso 1 1 calc R U . . .
H9B_K:7 H -0.080492 0.151036 1.287759 1.017 Uiso 1 1 calc R U . . .
C10_K:7 C -0.066(8) 0.167(4) 1.2693(17) 0.81(9) Uiso 1 1 d D U . . .
H10A_K:7 H -0.099907 0.170747 1.264644 0.968 Uiso 1 1 calc R U . . .
H10B_K:7 H -0.055829 0.145201 1.267810 0.968 Uiso 1 1 calc R U . . .
C11_K:7 C -0.021(7) 0.187(5) 1.264(2) 0.78(9) Uiso 1 1 d D U . . .
H11A_K:7 H -0.016755 0.181836 1.254438 0.932 Uiso 1 1 calc R U . . .
H11B_K:7 H 0.013305 0.182225 1.268166 0.932 Uiso 1 1 calc R U . . .
C12_K:7 C -0.034(9) 0.220(4) 1.265(2) 0.76(12) Uiso 1 1 d D U . . .
H12A_K:7 H -0.004113 0.232214 1.261340 1.138 Uiso 1 1 calc R U . . .
H12B_K:7 H -0.067710 0.225037 1.260558 1.138 Uiso 1 1 calc R U . . .
H12C_K:7 H -0.037641 0.225427 1.274290 1.138 Uiso 1 1 calc R U . . .
O1_L:1 O -0.480(3) 0.0963(17) 1.3152(6) 0.36(4) Uiso 1 1 d D U . . .
C_L:1 C -0.469(2) 0.1118(13) 1.3056(6) 0.38(4) Uiso 1 1 d D U . . .
O2_L:1 O -0.425(3) 0.1288(18) 1.3032(6) 0.42(4) Uiso 1 1 d D U . . .
CT_L:1 C -0.394(3) 0.1395(15) 1.3147(6) 0.47(5) Uiso 1 1 d D U . . .
C1_L:1 C -0.372(5) 0.113(2) 1.3222(11) 0.52(8) Uiso 1 1 d D U . . .
H1A_L:1 H -0.352192 0.119853 1.329745 0.786 Uiso 1 1 calc R U . . .
H1B_L:1 H -0.402611 0.099804 1.325023 0.786 Uiso 1 1 calc R U . . .
H1C_L:1 H -0.348090 0.100734 1.316609 0.786 Uiso 1 1 calc R U . . .
C2_L:1 C -0.349(4) 0.158(2) 1.3087(10) 0.49(8) Uiso 1 1 d D U . . .
H2A_L:1 H -0.326087 0.166522 1.315624 0.731 Uiso 1 1 calc R U . . .
H2B_L:1 H -0.327144 0.145425 1.303016 0.731 Uiso 1 1 calc R U . . .
H2C_L:1 H -0.364853 0.174951 1.303724 0.731 Uiso 1 1 calc R U . . .
C3_L:1 C -0.431(4) 0.158(2) 1.3234(10) 0.46(7) Uiso 1 1 d D U . . .
H3A_L:1 H -0.410266 0.164743 1.330997 0.693 Uiso 1 1 calc R U . . .
H3B_L:1 H -0.444907 0.175399 1.318704 0.693 Uiso 1 1 calc R U . . .
H3C_L:1 H -0.461282 0.145120 1.326315 0.693 Uiso 1 1 calc R U . . .
N_L:2 N -0.502(2) 0.1138(13) 1.2954(5) 0.26(3) Uiso 1 1 d D U . . .
H0_L:2 H -0.495725 0.126813 1.289122 0.309 Uiso 1 1 calc R U . . .
CA_L:2 C -0.549(2) 0.0940(12) 1.2949(5) 0.23(3) Uiso 1 1 d D U . . .
HA_L:2 H -0.545376 0.077731 1.301578 0.272 Uiso 1 1 calc R U . . .
CB_L:2 C -0.601(2) 0.1129(14) 1.2979(6) 0.26(3) Uiso 1 1 d D U . . .
HB_L:2 H -0.633796 0.099852 1.297012 0.310 Uiso 1 1 calc R U . . .
CG1_L:2 C -0.596(3) 0.1250(18) 1.3119(5) 0.29(5) Uiso 1 1 d D U . . .
HG1A_L:2 H -0.593877 0.107877 1.317931 0.428 Uiso 1 1 calc R U . . .
HG1B_L:2 H -0.563463 0.137527 1.312694 0.428 Uiso 1 1 calc R U . . .
HG1C_L:2 H -0.628213 0.137252 1.313939 0.428 Uiso 1 1 calc R U . . .
CG2_L:2 C -0.604(4) 0.1397(19) 1.2886(7) 0.37(6) Uiso 1 1 d D U . . .
HG2A_L:2 H -0.636851 0.151588 1.290500 0.552 Uiso 1 1 calc R U . . .
HG2B_L:2 H -0.572022 0.152512 1.289594 0.552 Uiso 1 1 calc R U . . .
HG2C_L:2 H -0.606083 0.132178 1.279655 0.552 Uiso 1 1 calc R U . . .
C_L:2 C -0.5525(16) 0.0792(10) 1.2814(4) 0.22(3) Uiso 1 1 d D U . . .
O_L:2 O -0.5362(19) 0.0905(11) 1.2715(4) 0.20(2) Uiso 1 1 d D U . . .
O_L:3 O -0.572(2) -0.0099(11) 1.2863(5) 0.22(2) Uiso 1 1 d D U . . .
C_L:3 C -0.5648(15) -0.0009(8) 1.2752(5) 0.23(3) Uiso 1 1 d D U . . .
CA_L:3 C -0.5805(18) 0.0314(9) 1.2717(4) 0.17(2) Uiso 1 1 d D U . . .
HA_L:3 H -0.556798 0.038311 1.264462 0.209 Uiso 1 1 calc R U . . .
N_L:3 N -0.5756(18) 0.0531(10) 1.2823(4) 0.18(2) Uiso 1 1 d D U . . .
H0_L:3 H -0.589559 0.048036 1.289813 0.216 Uiso 1 1 calc R U . . .
CB_L:3 C -0.6395(19) 0.0307(9) 1.2669(5) 0.18(3) Uiso 1 1 d D U . . .
HB1_L:3 H -0.642035 0.016472 1.259462 0.220 Uiso 1 1 calc R U . . .
HB2_L:3 H -0.663168 0.022766 1.273853 0.220 Uiso 1 1 calc R U . . .
C3_L:3 C -0.6602(16) 0.0613(9) 1.2627(4) 0.24(3) Uiso 1 1 d D U . . .
C7_L:3 C -0.693(2) 0.0786(12) 1.2706(4) 0.26(3) Uiso 1 1 d D U . . .
H7_L:3 H -0.702551 0.071461 1.279048 0.311 Uiso 1 1 calc R U . . .
C6_L:3 C -0.713(2) 0.1062(12) 1.2663(6) 0.31(4) Uiso 1 1 d D U . . .
H6_L:3 H -0.736110 0.118240 1.271684 0.377 Uiso 1 1 calc R U . . .
C5_L:3 C -0.699(2) 0.1158(10) 1.2540(6) 0.31(4) Uiso 1 1 d D U . . .
H5_L:3 H -0.712532 0.134683 1.250991 0.372 Uiso 1 1 calc R U . . .
N1_L:3 N -0.667(2) 0.0997(12) 1.2463(5) 0.27(3) Uiso 1 1 d D U . . .
C4_L:3 C -0.648(2) 0.0732(11) 1.2507(4) 0.24(3) Uiso 1 1 d D U . . .
H4_L:3 H -0.624296 0.061814 1.245174 0.287 Uiso 1 1 calc R U . . .
N_L:4 N -0.545(2) -0.0204(11) 1.2663(4) 0.18(2) Uiso 1 1 d D U . . .
H0_L:4 H -0.542025 -0.014211 1.258256 0.216 Uiso 1 1 calc R U . . .
CA_L:4 C -0.529(3) -0.0505(12) 1.2695(5) 0.19(3) Uiso 1 1 d D U . . .
HA1_L:4 H -0.558891 -0.061039 1.274086 0.231 Uiso 1 1 calc R U . . .
HA2_L:4 H -0.496852 -0.050110 1.275181 0.231 Uiso 1 1 calc R U . . .
C_L:4 C -0.5160(14) -0.0669(10) 1.2569(5) 0.26(3) Uiso 1 1 d D U . . .
O_L:4 O -0.523(2) -0.0557(12) 1.2463(5) 0.23(2) Uiso 1 1 d D U . . .
N_L:5 N -0.4964(18) -0.0926(10) 1.2604(4) 0.18(2) Uiso 1 1 d D U . . .
H0_L:5 H -0.495738 -0.096678 1.268770 0.212 Uiso 1 1 calc R U . . .
CA_L:5 C -0.4749(19) -0.1155(9) 1.2515(5) 0.19(3) Uiso 1 1 d D U . . .
HA_L:5 H -0.493531 -0.112245 1.242980 0.233 Uiso 1 1 calc R U . . .
C_L:5 C -0.4905(18) -0.1467(9) 1.2561(5) 0.33(4) Uiso 1 1 d D U . . .
O_L:5 O -0.485(2) -0.1595(10) 1.2663(4) 0.20(2) Uiso 1 1 d D U . . .
CB_L:5 C -0.4148(18) -0.1110(10) 1.2492(5) 0.19(3) Uiso 1 1 d D U . . .
HB1_L:5 H -0.395886 -0.113076 1.257553 0.229 Uiso 1 1 calc R U . . .
HB2_L:5 H -0.401958 -0.127628 1.243494 0.229 Uiso 1 1 calc R U . . .
C6_L:5 C -0.3978(15) -0.0813(10) 1.2431(4) 0.25(3) Uiso 1 1 d D U . . .
C7_L:5 C -0.391(2) -0.0781(13) 1.2299(4) 0.31(4) Uiso 1 1 d D U . . .
H7_L:5 H -0.397375 -0.095276 1.224540 0.372 Uiso 1 1 calc R U . . .
N8_L:5 N -0.375(2) -0.0524(16) 1.2242(5) 0.33(3) Uiso 1 1 d D U . . .
C9_L:5 C -0.365(3) -0.0284(13) 1.2316(7) 0.38(4) Uiso 1 1 d D U . . .
H9_L:5 H -0.353534 -0.010110 1.227647 0.459 Uiso 1 1 calc R U . . .
C10_L:5 C -0.372(2) -0.0288(11) 1.2450(7) 0.35(4) Uiso 1 1 d D U . . .
H10_L:5 H -0.364836 -0.011205 1.250050 0.416 Uiso 1 1 calc R U . . .
C11_L:5 C -0.3881(19) -0.0558(12) 1.2507(4) 0.27(3) Uiso 1 1 d D U . . .
H11_L:5 H -0.392779 -0.056765 1.259777 0.321 Uiso 1 1 calc R U . . .
N_L:6 N -0.515(3) -0.1590(14) 1.2463(6) 0.47(4) Uiso 1 1 d D U . . .
H0_L:6 H -0.499998 -0.157795 1.238570 0.563 Uiso 1 1 calc R U . . .
CA_L:6 C -0.567(3) -0.1748(15) 1.2479(8) 0.59(5) Uiso 1 1 d D U . . .
HA_L:6 H -0.573434 -0.176761 1.257379 0.704 Uiso 1 1 calc R U . . .
CB_L:6 C -0.616(3) -0.158(2) 1.2419(10) 0.69(6) Uiso 1 1 d D U . . .
HB_L:6 H -0.602536 -0.147152 1.234125 0.824 Uiso 1 1 calc R U . . .
CG1_L:6 C -0.640(6) -0.135(3) 1.2513(17) 0.75(11) Uiso 1 1 d D U . . .
HG1A_L:6 H -0.611741 -0.120927 1.254075 1.125 Uiso 1 1 calc R U . . .
HG1B_L:6 H -0.668961 -0.123736 1.246839 1.125 Uiso 1 1 calc R U . . .
HG1C_L:6 H -0.655268 -0.145503 1.258803 1.125 Uiso 1 1 calc R U . . .
CG2_L:6 C -0.659(5) -0.181(3) 1.2374(18) 0.75(11) Uiso 1 1 d D U . . .
HG2A_L:6 H -0.642930 -0.195391 1.231451 1.118 Uiso 1 1 calc R U . . .
HG2B_L:6 H -0.674332 -0.191249 1.244898 1.118 Uiso 1 1 calc R U . . .
HG2C_L:6 H -0.688025 -0.169482 1.232934 1.118 Uiso 1 1 calc R U . . .
C_L:6 C -0.556(2) -0.2061(15) 1.2427(8) 0.56(5) Uiso 1 1 d D U . . .
O_L:6 O -0.561(4) -0.2293(17) 1.2488(10) 0.52(6) Uiso 1 1 d D U . . .
O2S_L:7 O -0.539(4) -0.207(3) 1.2304(7) 0.60(5) Uiso 1 1 d D U . . .
C1_L:7 C -0.483(4) -0.2094(17) 1.2272(10) 0.58(6) Uiso 1 1 d D U . . .
H1A_L:7 H -0.464179 -0.189989 1.229299 0.698 Uiso 1 1 calc R U . . .
H1B_L:7 H -0.478964 -0.212859 1.217801 0.698 Uiso 1 1 calc R U . . .
C2_L:7 C -0.455(4) -0.2343(17) 1.2343(9) 0.55(6) Uiso 1 1 d D U . . .
H2A_L:7 H -0.479762 -0.241736 1.241182 0.655 Uiso 1 1 calc R U . . .
H2B_L:7 H -0.422171 -0.226266 1.238460 0.655 Uiso 1 1 calc R U . . .
C3_L:7 C -0.440(4) -0.2609(15) 1.2256(8) 0.60(6) Uiso 1 1 d D U . . .
H3A_L:7 H -0.453372 -0.279733 1.229681 0.721 Uiso 1 1 calc R U . . .
H3B_L:7 H -0.458708 -0.258486 1.217247 0.721 Uiso 1 1 calc R U . . .
C4_L:7 C -0.380(4) -0.265(4) 1.2229(9) 0.63(6) Uiso 1 1 d D U . . .
H4A_L:7 H -0.368359 -0.248557 1.216970 0.758 Uiso 1 1 calc R U . . .
H4B_L:7 H -0.375210 -0.284421 1.218241 0.758 Uiso 1 1 calc R U . . .
C5_L:7 C -0.342(3) -0.265(2) 1.2345(9) 0.66(6) Uiso 1 1 d D U . . .
H5A_L:7 H -0.346564 -0.245508 1.239217 0.791 Uiso 1 1 calc R U . . .
H5B_L:7 H -0.353353 -0.281440 1.240478 0.791 Uiso 1 1 calc R U . . .
C6_L:7 C -0.283(3) -0.269(3) 1.2313(13) 0.67(6) Uiso 1 1 d D U . . .
H6A_L:7 H -0.277336 -0.264173 1.222002 0.798 Uiso 1 1 calc R U . . .
H6B_L:7 H -0.261244 -0.254367 1.236384 0.798 Uiso 1 1 calc R U . . .
C7_L:7 C -0.261(5) -0.301(3) 1.2338(8) 0.64(6) Uiso 1 1 d D U . . .
H7A_L:7 H -0.232986 -0.305561 1.227119 0.767 Uiso 1 1 calc R U . . .
H7B_L:7 H -0.290341 -0.315580 1.233042 0.767 Uiso 1 1 calc R U . . .
C8_L:7 C -0.235(4) -0.303(3) 1.2472(7) 0.60(6) Uiso 1 1 d D U . . .
H8A_L:7 H -0.213850 -0.284185 1.248907 0.720 Uiso 1 1 calc R U . . .
H8B_L:7 H -0.209521 -0.320242 1.247330 0.720 Uiso 1 1 calc R U . . .
C9_L:7 C -0.278(3) -0.307(3) 1.2579(9) 0.50(6) Uiso 1 1 d D U . . .
H9A_L:7 H -0.294384 -0.287274 1.260302 0.604 Uiso 1 1 calc R U . . .
H9B_L:7 H -0.307449 -0.320747 1.254948 0.604 Uiso 1 1 calc R U . . .
C10_L:7 C -0.249(6) -0.321(2) 1.2696(9) 0.49(6) Uiso 1 1 d D U . . .
H10A_L:7 H -0.236202 -0.341644 1.267559 0.591 Uiso 1 1 calc R U . . .
H10B_L:7 H -0.273391 -0.321783 1.277164 0.591 Uiso 1 1 calc R U . . .
C11_L:7 C -0.200(4) -0.300(3) 1.2723(11) 0.53(6) Uiso 1 1 d D U . . .
H11A_L:7 H -0.181759 -0.306471 1.280347 0.634 Uiso 1 1 calc R U . . .
H11B_L:7 H -0.173800 -0.301304 1.265134 0.634 Uiso 1 1 calc R U . . .
C12_L:7 C -0.217(5) -0.266(3) 1.2739(9) 0.46(8) Uiso 1 1 d D U . . .
H12A_L:7 H -0.184893 -0.253825 1.275623 0.694 Uiso 1 1 calc R U . . .
H12B_L:7 H -0.234622 -0.259214 1.265924 0.694 Uiso 1 1 calc R U . . .
H12C_L:7 H -0.242583 -0.264383 1.281141 0.694 Uiso 1 1 calc R U . . .
Ag_M:1 Ag -0.0564(3) 0.22489(17) 0.84890(5) 0.191(3) Uani 1 1 d . . . . .
Ag_M:2 Ag -0.0610(4) -0.0062(2) 0.87488(6) 0.255(4) Uani 1 1 d . . . . .
Ag_M:3 Ag 0.1391(3) 0.13421(18) 0.89552(5) 0.196(3) Uani 1 1 d . . . . .
Ag_M:4 Ag -0.3093(6) 0.0918(3) 0.86537(9) 0.401(8) Uani 1 1 d D . . . .
Ag_M:5 Ag -0.4732(2) 0.19745(16) 1.01603(4) 0.162(3) Uani 1 1 d . . . . .
Ag_M:7 Ag -0.2371(3) 0.23167(17) 1.06324(4) 0.174(3) Uani 1 1 d . . . . .
Ag_M:8 Ag -0.3888(4) 0.0232(2) 1.03364(6) 0.285(5) Uani 1 1 d . . . . .
Ag_M:9 Ag -0.6885(5) -0.0331(4) 1.17706(10) 0.422(9) Uani 1 1 d . . . . .
Ag_M:10 Ag -0.2973(8) 0.0755(6) 1.21144(13) 0.71(2) Uani 1 1 d D . . . .
Ag_M:11 Ag -0.6329(4) 0.1156(2) 1.22786(6) 0.261(4) Uani 1 1 d . . . . .
Ag_M:12 Ag -0.3695(6) -0.0633(3) 1.20222(8) 0.366(7) Uani 1 1 d . . . . .
F5_X:1 F -0.296(2) -0.0954(12) 1.2922(5) 0.35(3) Uiso 1 1 d D U . . .
C1_X:1 C -0.330(2) -0.0773(10) 1.2861(4) 0.46(4) Uiso 1 1 d D U . . .
F3_X:1 F -0.373(2) -0.0923(16) 1.2820(7) 0.55(6) Uiso 1 1 d D U . . .
F4_X:1 F -0.304(3) -0.0653(14) 1.2763(5) 0.41(4) Uiso 1 1 d D U . . .
S1_X:1 S -0.3557(18) -0.0485(9) 1.2973(4) 0.47(3) Uiso 1 1 d D U . . .
O2_X:1 O -0.381(3) -0.0651(16) 1.3076(5) 0.60(7) Uiso 1 1 d D U . . .
O3_X:1 O -0.312(2) -0.0275(14) 1.2987(7) 0.54(7) Uiso 1 1 d D U . . .
N_X:1 N -0.4048(19) -0.0313(11) 1.2894(7) 0.51(4) Uiso 1 1 d D U . . .
S_X:1 S -0.393(2) -0.0003(9) 1.2810(4) 0.52(3) Uiso 1 1 d D U . . .
O_X:1 O -0.338(3) -0.0029(17) 1.2770(8) 0.63(8) Uiso 1 1 d D U . . .
O1_X:1 O -0.438(3) 0.0038(16) 1.2726(7) 0.65(8) Uiso 1 1 d D U . . .
C_X:1 C -0.394(2) 0.0322(10) 1.2919(5) 0.55(5) Uiso 1 1 d D U . . .
F_X:1 F -0.382(4) 0.0575(11) 1.2857(7) 0.47(5) Uiso 1 1 d D U . . .
F1_X:1 F -0.358(4) 0.0282(18) 1.3014(6) 0.53(6) Uiso 1 1 d D U . . .
F2_X:1 F -0.443(3) 0.035(2) 1.2971(9) 0.67(7) Uiso 1 1 d D U . . .
F5_X:5 F -0.674(3) -0.0079(12) 1.2251(7) 0.44(4) Uiso 1 1 d D U . . .
C1_X:5 C -0.700(2) 0.0178(11) 1.2230(5) 0.58(5) Uiso 1 1 d D U . . .
F3_X:5 F -0.714(3) 0.0269(15) 1.2349(5) 0.43(4) Uiso 1 1 d D U . . .
F4_X:5 F -0.748(2) 0.011(2) 1.2178(8) 0.56(6) Uiso 1 1 d D U . . .
S1_X:5 S -0.660(2) 0.0455(10) 1.2140(4) 0.63(4) Uiso 1 1 d D U . . .
O2_X:5 O -0.695(4) 0.0716(14) 1.2131(9) 0.80(9) Uiso 1 1 d D U . . .
O3_X:5 O -0.610(3) 0.048(2) 1.2207(7) 0.57(7) Uiso 1 1 d D U . . .
N_X:5 N -0.642(3) 0.0374(15) 1.1991(5) 0.69(5) Uiso 1 1 d D U . . .
S_X:5 S -0.654(2) 0.0597(13) 1.1866(4) 0.80(4) Uiso 1 1 d D U . . .
O_X:5 O -0.648(4) 0.0910(13) 1.1894(8) 0.55(7) Uiso 1 1 d D U . . .
O1_X:5 O -0.633(4) 0.047(2) 1.1750(5) 0.88(10) Uiso 1 1 d D U . . .
C_X:5 C -0.727(2) 0.0533(19) 1.1863(8) 0.88(6) Uiso 1 1 d D U . . .
F_X:5 F -0.738(4) 0.027(2) 1.1925(14) 0.68(7) Uiso 1 1 d D U . . .
F1_X:5 F -0.747(4) 0.052(5) 1.1745(10) 1.11(11) Uiso 1 1 d D U . . .
F2_X:5 F -0.752(4) 0.075(3) 1.1930(19) 0.98(10) Uiso 1 1 d D U . . .
F5_X:7 F -0.632(3) 0.1510(12) 1.1658(5) 0.43(4) Uiso 1 1 d D U . . .
C1_X:7 C -0.6256(17) 0.1290(9) 1.1571(3) 0.35(4) Uiso 1 1 d D U . . .
F3_X:7 F -0.6734(17) 0.1185(14) 1.1537(5) 0.35(3) Uiso 1 1 d D U . . .
F4_X:7 F -0.595(2) 0.1071(12) 1.1621(5) 0.35(3) Uiso 1 1 d D U . . .
S1_X:7 S -0.5917(11) 0.1442(7) 1.1428(2) 0.284(14) Uiso 1 1 d D U . . .
O2_X:7 O -0.584(2) 0.1187(10) 1.1345(4) 0.32(4) Uiso 1 1 d D U . . .
O3_X:7 O -0.622(2) 0.1705(10) 1.1394(5) 0.32(3) Uiso 1 1 d D U . . .
N_X:7 N -0.5317(13) 0.1526(7) 1.1485(4) 0.21(2) Uiso 1 1 d D U . . .
S_X:7 S -0.5108(9) 0.1855(5) 1.15331(18) 0.188(9) Uiso 1 1 d D U . . .
O_X:7 O -0.5547(13) 0.2049(8) 1.1562(3) 0.162(17) Uiso 1 1 d D U . . .
O1_X:7 O -0.4649(13) 0.1820(9) 1.1616(3) 0.19(2) Uiso 1 1 d D U . . .
C_X:7 C -0.4811(14) 0.2004(8) 1.1383(2) 0.25(3) Uiso 1 1 d D U . . .
F_X:7 F -0.5162(16) 0.1984(11) 1.1288(3) 0.27(2) Uiso 1 1 d D U . . .
F1_X:7 F -0.4383(15) 0.1840(9) 1.1355(4) 0.24(2) Uiso 1 1 d D U . . .
F2_X:7 F -0.4663(19) 0.2285(8) 1.1399(4) 0.29(2) Uiso 1 1 d D U . . .
F5_X:9 F -0.436(4) -0.0371(16) 1.1220(14) 0.71(8) Uiso 1 1 d D U . . .
C1_X:9 C -0.433(2) -0.0070(16) 1.1225(7) 0.78(6) Uiso 1 1 d D U . . .
F3_X:9 F -0.467(3) 0.002(4) 1.1315(11) 0.83(9) Uiso 1 1 d D U . . .
F4_X:9 F -0.449(4) 0.004(3) 1.1113(10) 0.70(8) Uiso 1 1 d D U . . .
S1_X:9 S -0.363(2) 0.0041(14) 1.1260(6) 0.78(4) Uiso 1 1 d D U . . .
O2_X:9 O -0.365(5) 0.015(3) 1.1390(6) 0.78(9) Uiso 1 1 d D U . . .
O3_X:9 O -0.332(3) -0.0224(18) 1.1227(14) 0.93(10) Uiso 1 1 d D U . . .
N_X:9 N -0.341(2) 0.0321(18) 1.1170(9) 0.72(5) Uiso 1 1 d D U . . .
S_X:9 S -0.279(2) 0.0423(13) 1.1134(5) 0.67(4) Uiso 1 1 d D U . . .
O_X:9 O -0.246(3) 0.0159(16) 1.1119(9) 0.63(8) Uiso 1 1 d D U . . .
O1_X:9 O -0.283(4) 0.063(2) 1.1029(6) 0.81(10) Uiso 1 1 d D U . . .
C_X:9 C -0.248(3) 0.0644(14) 1.1264(5) 0.64(5) Uiso 1 1 d D U . . .
F_X:9 F -0.274(4) 0.0904(17) 1.1283(10) 0.59(6) Uiso 1 1 d D U . . .
F1_X:9 F -0.197(3) 0.072(3) 1.1235(10) 0.70(8) Uiso 1 1 d D U . . .
F2_X:9 F -0.247(5) 0.051(2) 1.1378(6) 0.67(7) Uiso 1 1 d D U . . .
F5_X:11 F -0.180(3) 0.0236(19) 1.0060(6) 0.47(5) Uiso 1 1 d D U . . .
C1_X:11 C -0.227(2) 0.0363(13) 1.0084(3) 0.56(5) Uiso 1 1 d D U . . .
F3_X:11 F -0.265(4) 0.020(2) 1.0025(6) 0.80(9) Uiso 1 1 d D U . . .
F4_X:11 F -0.228(4) 0.0650(15) 1.0047(6) 0.46(5) Uiso 1 1 d D U . . .
S1_X:11 S -0.2386(17) 0.0370(10) 1.0259(3) 0.49(3) Uiso 1 1 d D U . . .
O2_X:11 O -0.286(2) 0.0546(19) 1.0281(6) 0.46(5) Uiso 1 1 d D U . . .
O3_X:11 O -0.233(4) 0.0062(11) 1.0298(7) 0.72(9) Uiso 1 1 d D U . . .
N_X:11 N -0.186(2) 0.0572(15) 1.0303(3) 0.41(4) Uiso 1 1 d D U . . .
S_X:11 S -0.1674(15) 0.0613(7) 1.0454(3) 0.361(19) Uiso 1 1 d D U . . .
O_X:11 O -0.1156(18) 0.0758(11) 1.0460(5) 0.29(3) Uiso 1 1 d D U . . .
O1_X:11 O -0.2159(19) 0.0670(12) 1.0524(5) 0.33(4) Uiso 1 1 d D U . . .
C_X:11 C -0.150(2) 0.0225(7) 1.0505(5) 0.49(4) Uiso 1 1 d D U . . .
F_X:11 F -0.111(3) 0.0122(15) 1.0428(8) 0.57(6) Uiso 1 1 d D U . . .
F1_X:11 F -0.194(3) 0.0053(12) 1.0495(7) 0.45(4) Uiso 1 1 d D U . . .
F2_X:11 F -0.131(3) 0.0235(14) 1.0625(5) 0.44(4) Uiso 1 1 d D U . . .
F5_X:13 F -0.172(3) 0.0220(11) 0.9022(5) 0.42(5) Uiso 0.8 1 d D U P . .
C1_X:13 C -0.1885(19) 0.0502(10) 0.8999(2) 0.30(4) Uiso 0.8 1 d D U P . .
F3_X:13 F -0.152(2) 0.0686(13) 0.9048(4) 0.26(3) Uiso 0.8 1 d D U P . .
F4_X:13 F -0.236(2) 0.0550(15) 0.9053(4) 0.30(3) Uiso 0.8 1 d D U P . .
S1_X:13 S -0.1911(13) 0.0550(7) 0.8823(2) 0.237(14) Uiso 0.8 1 d D U P . .
O2_X:13 O -0.2162(19) 0.0833(9) 0.8801(4) 0.20(3) Uiso 0.8 1 d D U P . .
O3_X:13 O -0.1382(15) 0.0458(10) 0.8785(4) 0.16(2) Uiso 0.8 1 d D U P . .
N_X:13 N -0.2356(18) 0.0294(10) 0.8778(7) 0.38(4) Uiso 0.8 1 d D U P . .
S_X:13 S -0.221(2) -0.0057(9) 0.8739(5) 0.54(4) Uiso 0.8 1 d D U P . .
O_X:13 O -0.236(5) -0.009(2) 0.8606(5) 0.73(10) Uiso 0.8 1 d D U P . .
O1_X:13 O -0.167(2) -0.0125(19) 0.8784(12) 0.70(9) Uiso 0.8 1 d D U P . .
C_X:13 C -0.265(3) -0.0311(13) 0.8829(7) 0.62(5) Uiso 0.8 1 d D U P . .
F_X:13 F -0.276(6) -0.056(2) 0.8760(13) 0.75(9) Uiso 0.8 1 d D U P . .
F1_X:13 F -0.311(3) -0.018(2) 0.8858(13) 0.58(7) Uiso 0.8 1 d D U P . .
F2_X:13 F -0.242(5) -0.040(4) 0.8938(11) 0.78(10) Uiso 0.8 1 d D U P . .
F5_X:15 F 0.0505(17) 0.2220(11) 0.9039(3) 0.28(2) Uiso 1 1 d D U . . .
C1_X:15 C 0.0254(13) 0.2153(9) 0.8931(3) 0.26(3) Uiso 1 1 d D U . . .
F3_X:15 F -0.0112(16) 0.2360(9) 0.8900(4) 0.27(2) Uiso 1 1 d D U . . .
F4_X:15 F -0.0017(15) 0.1900(8) 0.8946(4) 0.224(19) Uiso 1 1 d D U . . .
S1_X:15 S 0.0747(12) 0.2135(8) 0.8800(2) 0.354(18) Uiso 1 1 d D U . . .
O2_X:15 O 0.090(2) 0.2443(9) 0.8778(5) 0.40(5) Uiso 1 1 d D U . . .
O3_X:15 O 0.1096(19) 0.1890(12) 0.8829(5) 0.32(4) Uiso 1 1 d D U . . .
N_X:15 N 0.038(2) 0.2031(7) 0.8673(4) 0.30(3) Uiso 1 1 d D U . . .
S_X:15 S 0.0293(11) 0.1677(6) 0.8631(2) 0.278(14) Uiso 1 1 d D U . . .
O_X:15 O 0.038(2) 0.1492(11) 0.8743(4) 0.35(4) Uiso 1 1 d D U . . .
O1_X:15 O -0.0188(13) 0.1654(10) 0.8554(4) 0.23(2) Uiso 1 1 d D U . . .
C_X:15 C 0.0851(13) 0.1601(9) 0.8519(3) 0.30(4) Uiso 1 1 d D U . . .
F_X:15 F 0.1336(14) 0.1581(11) 0.8574(4) 0.28(2) Uiso 1 1 d D U . . .
F1_X:15 F 0.0913(19) 0.1824(10) 0.8431(4) 0.30(3) Uiso 1 1 d D U . . .
F2_X:15 F 0.0748(19) 0.1356(10) 0.8450(4) 0.29(3) Uiso 1 1 d D U . . .
F5_X:17 F 0.3394(17) 0.1651(8) 0.9536(3) 0.221(19) Uiso 1 1 d D U . . .
C1_X:17 C 0.3270(15) 0.1515(7) 0.9425(3) 0.26(3) Uiso 1 1 d D U . . .
F3_X:17 F 0.2775(15) 0.1395(9) 0.9442(4) 0.27(2) Uiso 1 1 d D U . . .
F4_X:17 F 0.3601(17) 0.1288(8) 0.9397(4) 0.25(2) Uiso 1 1 d D U . . .
S1_X:17 S 0.3251(11) 0.1801(5) 0.92970(18) 0.202(10) Uiso 1 1 d D U . . .
O2_X:17 O 0.2821(14) 0.2000(7) 0.9331(3) 0.168(18) Uiso 1 1 d D U . . .
O3_X:17 O 0.3782(12) 0.1906(9) 0.9274(4) 0.19(2) Uiso 1 1 d D U . . .
N_X:17 N 0.3001(16) 0.1593(11) 0.9182(3) 0.30(3) Uiso 1 1 d D U . . .
S_X:17 S 0.3294(15) 0.1452(7) 0.9056(2) 0.347(18) Uiso 1 1 d D U . . .
O_X:17 O 0.3876(16) 0.1457(15) 0.9064(6) 0.40(4) Uiso 1 1 d D U . . .
O1_X:17 O 0.301(3) 0.1178(9) 0.9025(6) 0.46(5) Uiso 1 1 d D U . . .
C_X:17 C 0.311(2) 0.1733(10) 0.8935(4) 0.44(4) Uiso 1 1 d D U . . .
F_X:17 F 0.258(2) 0.1729(17) 0.8922(8) 0.51(5) Uiso 1 1 d D U . . .
F1_X:17 F 0.335(4) 0.1682(18) 0.8823(5) 0.64(7) Uiso 1 1 d D U . . .
F2_X:17 F 0.327(3) 0.2002(10) 0.8978(6) 0.38(3) Uiso 1 1 d D U . . .
F5_X:19 F -0.2345(18) 0.2254(9) 0.9968(4) 0.24(2) Uiso 1 1 d D U . . .
C1_X:19 C -0.2215(14) 0.2514(9) 0.9911(3) 0.24(3) Uiso 1 1 d D U . . .
F3_X:19 F -0.1906(18) 0.2666(11) 0.9995(4) 0.29(3) Uiso 1 1 d D U . . .
F4_X:19 F -0.2657(15) 0.2668(11) 0.9888(4) 0.29(2) Uiso 1 1 d D U . . .
S1_X:19 S -0.1828(9) 0.2449(7) 0.9762(2) 0.255(13) Uiso 1 1 d D U . . .
O2_X:19 O -0.2178(18) 0.2281(12) 0.9678(4) 0.34(4) Uiso 1 1 d D U . . .
O3_X:19 O -0.161(2) 0.2737(8) 0.9729(5) 0.31(3) Uiso 1 1 d D U . . .
N_X:19 N -0.1389(10) 0.2210(7) 0.9821(4) 0.155(18) Uiso 1 1 d D U . . .
S_X:19 S -0.0775(8) 0.2303(6) 0.98629(18) 0.191(9) Uiso 1 1 d D U . . .
O_X:19 O -0.0784(17) 0.2618(6) 0.9887(4) 0.21(2) Uiso 1 1 d D U . . .
O1_X:19 O -0.0572(18) 0.2070(9) 0.9946(4) 0.26(3) Uiso 1 1 d D U . . .
C_X:19 C -0.0380(14) 0.2252(8) 0.9714(2) 0.16(2) Uiso 1 1 d D U . . .
F_X:19 F 0.0128(14) 0.2333(12) 0.9732(4) 0.30(3) Uiso 1 1 d D U . . .
F1_X:19 F -0.0598(18) 0.2419(10) 0.9623(3) 0.27(2) Uiso 1 1 d D U . . .
F2_X:19 F -0.0373(18) 0.1960(8) 0.9682(4) 0.25(2) Uiso 1 1 d D U . . .
F5_X:21 F 0.075(2) 0.3021(11) 0.9339(4) 0.29(2) Uiso 1 1 d D U . . .
C1_X:21 C 0.1022(17) 0.2812(10) 0.9405(4) 0.45(4) Uiso 1 1 d D U . . .
F3_X:21 F 0.127(3) 0.2636(16) 0.9321(6) 0.63(7) Uiso 1 1 d D U . . .
F4_X:21 F 0.068(2) 0.2634(12) 0.9467(5) 0.34(3) Uiso 1 1 d D U . . .
S1_X:21 S 0.1481(16) 0.3014(8) 0.9515(3) 0.45(2) Uiso 1 1 d D U . . .
O2_X:21 O 0.2014(16) 0.2919(18) 0.9486(6) 0.47(4) Uiso 1 1 d D U . . .
O3_X:21 O 0.128(3) 0.3316(8) 0.9516(7) 0.88(10) Uiso 1 1 d D U . . .
N_X:21 N 0.133(2) 0.2887(9) 0.9659(4) 0.27(3) Uiso 1 1 d D U . . .
S_X:21 S 0.1461(16) 0.2520(8) 0.9680(4) 0.43(2) Uiso 1 1 d D U . . .
O_X:21 O 0.174(3) 0.2404(17) 0.9572(5) 0.63(8) Uiso 1 1 d D U . . .
O1_X:21 O 0.101(2) 0.2405(16) 0.9750(7) 0.70(8) Uiso 1 1 d D U . . .
C_X:21 C 0.1985(16) 0.2600(10) 0.9801(4) 0.30(4) Uiso 1 1 d D U . . .
F_X:21 F 0.2426(19) 0.2453(13) 0.9770(6) 0.36(3) Uiso 1 1 d D U . . .
F1_X:21 F 0.179(3) 0.2524(16) 0.9914(4) 0.46(5) Uiso 1 1 d D U . . .
F2_X:21 F 0.2102(19) 0.2890(9) 0.9801(4) 0.27(2) Uiso 1 1 d D U . . .
O1_S:1 O -0.260(3) -0.003(2) 1.2053(8) 0.40(5) Uiso 1 1 d . . . . .
O2_S:2 O -0.338(3) 0.0161(18) 1.1967(7) 0.33(4) Uiso 1 1 d . . . . .

loop_
_atom_site_aniso_label
_atom_site_aniso_U_11
_atom_site_aniso_U_22
_atom_site_aniso_U_33
_atom_site_aniso_U_23
_atom_site_aniso_U_13
_atom_site_aniso_U_12
Ag_M:1 0.236(8) 0.238(8) 0.100(4) -0.021(5) 0.045(4) -0.013(6)
Ag_M:2 0.308(10) 0.334(11) 0.123(5) -0.038(6) 0.021(6) -0.073(9)
Ag_M:3 0.205(7) 0.268(8) 0.116(4) -0.053(5) 0.049(4) -0.032(6)
Ag_M:4 0.490(19) 0.52(2) 0.190(8) -0.047(10) 0.016(10) -0.120(16)
Ag_M:5 0.161(6) 0.252(7) 0.073(3) 0.024(4) 0.014(4) 0.016(5)
Ag_M:7 0.174(6) 0.263(8) 0.086(3) 0.017(4) 0.026(4) -0.015(6)
Ag_M:8 0.363(12) 0.348(12) 0.145(6) 0.063(7) 0.056(7) 0.068(10)
Ag_M:9 0.385(16) 0.62(2) 0.264(10) 0.233(14) -0.028(10) -0.131(16)
Ag_M:10 0.63(3) 1.19(6) 0.309(14) 0.38(2) 0.220(17) 0.48(4)
Ag_M:11 0.277(10) 0.345(11) 0.161(6) 0.107(7) 0.028(6) 0.042(9)
Ag_M:12 0.453(17) 0.482(18) 0.163(7) 0.065(9) -0.014(9) 0.043(14)

loop_
_atom_type_symbol
_atom_type_description
_atom_type_scat_dispersion_real
_atom_type_scat_dispersion_imag
_atom_type_scat_source
C C 0.0064 0.0035 'International Tables Vol C Tables 4.2.6.8 and 6.1.1.4'
H H 0.0000 0.0000 'International Tables Vol C Tables 4.2.6.8 and 6.1.1.4'
N N 0.0116 0.0070 'International Tables Vol C Tables 4.2.6.8 and 6.1.1.4'
O O 0.0197 0.0128 'International Tables Vol C Tables 4.2.6.8 and 6.1.1.4'
F F 0.0307 0.0215 'International Tables Vol C Tables 4.2.6.8 and 6.1.1.4'
S S 0.2061 0.2445 'International Tables Vol C Tables 4.2.6.8 and 6.1.1.4'
Ag Ag -0.2768 2.0314 'International Tables Vol C Tables 4.2.6.8 and 6.1.1.4'

loop_
_geom_angle_atom_site_label_1
_geom_angle_atom_site_label_2
_geom_angle_atom_site_label_3
_geom_angle
_geom_angle_site_symmetry_1
_geom_angle_site_symmetry_3
_geom_angle_publ_flag
O1_A:1 C_A:1 O2_A:1 134(5) . . ?
O1_A:1 C_A:1 N_A:2 116(5) . . ?
O2_A:1 C_A:1 N_A:2 110(5) . . ?
C_A:1 O2_A:1 CT_A:1 129(5) . . ?
O2_A:1 CT_A:1 C3_A:1 109(4) . . ?
O2_A:1 CT_A:1 C1_A:1 106(4) . . ?
C3_A:1 CT_A:1 C1_A:1 111(3) . . ?
O2_A:1 CT_A:1 C2_A:1 110(4) . . ?
C3_A:1 CT_A:1 C2_A:1 111(3) . . ?
C1_A:1 CT_A:1 C2_A:1 111(3) . . ?
C_A:1 N_A:2 CA_A:2 117(4) . . ?
N_A:2 CA_A:2 CB_A:2 107(3) . . ?
N_A:2 CA_A:2 C_A:2 105(3) . . ?
CB_A:2 CA_A:2 C_A:2 109(3) . . ?
CG2_A:2 CB_A:2 CG1_A:2 107(3) . . ?
CG2_A:2 CB_A:2 CA_A:2 109(3) . . ?
CG1_A:2 CB_A:2 CA_A:2 110(3) . . ?
O_A:2 C_A:2 N_A:3 131(4) . . ?
O_A:2 C_A:2 CA_A:2 121(4) . . ?
N_A:3 C_A:2 CA_A:2 107(4) . . ?
O_A:3 C_A:3 N_A:4 126(4) . . ?
O_A:3 C_A:3 CA_A:3 120(4) . . ?
N_A:4 C_A:3 CA_A:3 114(4) . . ?
N_A:3 CA_A:3 C_A:3 111(3) . . ?
N_A:3 CA_A:3 CB_A:3 111(3) . . ?
C_A:3 CA_A:3 CB_A:3 107(2) . . ?
C_A:2 N_A:3 CA_A:3 122(4) . . ?
C3_A:3 CB_A:3 CA_A:3 114(2) . . ?
C7_A:3 C3_A:3 C4_A:3 116.6(12) . . ?
C7_A:3 C3_A:3 CB_A:3 122.5(16) . . ?
C4_A:3 C3_A:3 CB_A:3 120.8(15) . . ?
C3_A:3 C7_A:3 C6_A:3 120.9(15) . . ?
C7_A:3 C6_A:3 C5_A:3 117.8(16) . . ?
N1_A:3 C5_A:3 C6_A:3 121.9(18) . . ?
C5_A:3 N1_A:3 C4_A:3 119.4(18) . . ?
C5_A:3 N1_A:3 Ag_M:1 118(3) . . ?
C4_A:3 N1_A:3 Ag_M:1 123(3) . . ?
N1_A:3 C4_A:3 C3_A:3 123.3(16) . . ?
C_A:3 N_A:4 CA_A:4 123(4) . . ?
N_A:4 CA_A:4 C_A:4 113(4) . . ?
O_A:4 C_A:4 N_A:5 126(4) . . ?
O_A:4 C_A:4 CA_A:4 126(4) . . ?
N_A:5 C_A:4 CA_A:4 108(4) . . ?
C_A:4 N_A:5 CA_A:5 125(4) . . ?
N_A:5 CA_A:5 C_A:5 113(3) . . ?
N_A:5 CA_A:5 CB_A:5 110(3) . . ?
C_A:5 CA_A:5 CB_A:5 109(3) . . ?
O_A:5 C_A:5 N_A:6 125(4) . . ?
O_A:5 C_A:5 CA_A:5 122(4) . . ?
N_A:6 C_A:5 CA_A:5 113(4) . . ?
C6_A:5 CB_A:5 CA_A:5 113(2) . . ?
C11_A:5 C6_A:5 C7_A:5 117.1(13) . . ?
C11_A:5 C6_A:5 CB_A:5 120(2) . . ?
C7_A:5 C6_A:5 CB_A:5 123(2) . . ?
N8_A:5 C7_A:5 C6_A:5 123.9(16) . . ?
C9_A:5 N8_A:5 C7_A:5 118.0(17) . . ?
C9_A:5 N8_A:5 Ag_M:2 125(3) . . ?
C7_A:5 N8_A:5 Ag_M:2 117(3) . . ?
N8_A:5 C9_A:5 C10_A:5 122.9(17) . . ?
C11_A:5 C10_A:5 C9_A:5 118.0(16) . . ?
C6_A:5 C11_A:5 C10_A:5 120.0(14) . . ?
C_A:5 N_A:6 CA_A:6 123(4) . . ?
N_A:6 CA_A:6 C_A:6 105(4) . . ?
N_A:6 CA_A:6 CB_A:6 111(4) . . ?
C_A:6 CA_A:6 CB_A:6 114(3) . . ?
CG1_A:6 CB_A:6 CG2_A:6 110(3) . . ?
CG1_A:6 CB_A:6 CA_A:6 112(3) . . ?
CG2_A:6 CB_A:6 CA_A:6 111(3) . . ?
O_A:6 C_A:6 O2S_A:7 117(4) . . ?
O_A:6 C_A:6 CA_A:6 129(5) . . ?
O2S_A:7 C_A:6 CA_A:6 115(4) . . ?
C_A:6 O2S_A:7 C1_A:7 117(5) . . ?
O2S_A:7 C1_A:7 C2_A:7 113(7) . . ?
C1_A:7 C2_A:7 C3_A:7 135(10) . . ?
C2_A:7 C3_A:7 C4_A:7 115(5) . . ?
C5_A:7 C4_A:7 C3_A:7 115(5) . . ?
C6_A:7 C5_A:7 C4_A:7 115(5) . . ?
C5_A:7 C6_A:7 C7_A:7 117(5) . . ?
C6_A:7 C7_A:7 C8_A:7 116(5) . . ?
C9_A:7 C8_A:7 C7_A:7 117(5) . . ?
C8_A:7 C9_A:7 C10_A:7 115(5) . . ?
C9_A:7 C10_A:7 C11_A:7 115(6) . . ?
C12_A:7 C11_A:7 C10_A:7 115(6) . . ?
O1_B:1 C_B:1 N_B:2 127(5) . . ?
O1_B:1 C_B:1 O2_B:1 126(4) . . ?
N_B:2 C_B:1 O2_B:1 107(4) . . ?
C_B:1 O2_B:1 CT_B:1 118(4) . . ?
O2_B:1 CT_B:1 C2_B:1 111(4) . . ?
O2_B:1 CT_B:1 C3_B:1 103(4) . . ?
C2_B:1 CT_B:1 C3_B:1 110(3) . . ?
O2_B:1 CT_B:1 C1_B:1 113(4) . . ?
C2_B:1 CT_B:1 C1_B:1 110(3) . . ?
C3_B:1 CT_B:1 C1_B:1 110(3) . . ?
C_B:1 N_B:2 CA_B:2 124(4) . . ?
N_B:2 CA_B:2 CB_B:2 118(4) . . ?
N_B:2 CA_B:2 C_B:2 107(3) . . ?
CB_B:2 CA_B:2 C_B:2 111(3) . . ?
CG2_B:2 CB_B:2 CG1_B:2 111(3) . . ?
CG2_B:2 CB_B:2 CA_B:2 114(3) . . ?
CG1_B:2 CB_B:2 CA_B:2 111(3) . . ?
O_B:2 C_B:2 N_B:3 122(4) . . ?
O_B:2 C_B:2 CA_B:2 120(4) . . ?
N_B:3 C_B:2 CA_B:2 117(4) . . ?
O_B:3 C_B:3 N_B:4 125(4) . . ?
O_B:3 C_B:3 CA_B:3 124(3) . . ?
N_B:4 C_B:3 CA_B:3 111(4) . . ?
N_B:3 CA_B:3 C_B:3 111(3) . . ?
N_B:3 CA_B:3 CB_B:3 109(3) . . ?
C_B:3 CA_B:3 CB_B:3 111(3) . . ?
C_B:2 N_B:3 CA_B:3 121(4) . . ?
C3_B:3 CB_B:3 CA_B:3 116(2) . . ?
C4_B:3 C3_B:3 C7_B:3 116.9(12) . . ?
C4_B:3 C3_B:3 CB_B:3 121.7(15) . . ?
C7_B:3 C3_B:3 CB_B:3 121.4(16) . . ?
C3_B:3 C7_B:3 C6_B:3 120.0(15) . . ?
C5_B:3 C6_B:3 C7_B:3 117.8(17) . . ?
N1_B:3 C5_B:3 C6_B:3 123.6(18) . . ?
C5_B:3 N1_B:3 C4_B:3 117.2(18) . . ?
C5_B:3 N1_B:3 Ag_M:3 118(3) . . ?
C4_B:3 N1_B:3 Ag_M:3 125(3) . . ?
N1_B:3 C4_B:3 C3_B:3 124.5(16) . . ?
C_B:3 N_B:4 CA_B:4 124(4) . . ?
N_B:4 CA_B:4 C_B:4 112(3) . . ?
O_B:4 C_B:4 N_B:5 128(4) . . ?
O_B:4 C_B:4 CA_B:4 124(4) . . ?
N_B:5 C_B:4 CA_B:4 108(4) . . ?
C_B:4 N_B:5 CA_B:5 121(3) . . ?
N_B:5 CA_B:5 C_B:5 116(3) . . ?
N_B:5 CA_B:5 CB_B:5 114(3) . . ?
C_B:5 CA_B:5 CB_B:5 110(3) . . ?
O_B:5 C_B:5 N_B:6 122(4) . . ?
O_B:5 C_B:5 CA_B:5 123(4) . . ?
N_B:6 C_B:5 CA_B:5 115(4) . . ?
C6_B:5 CB_B:5 CA_B:5 116(2) . . ?
C7_B:5 C6_B:5 C11_B:5 116.5(13) . . ?
C7_B:5 C6_B:5 CB_B:5 124(2) . . ?
C11_B:5 C6_B:5 CB_B:5 120(2) . . ?
N8_B:5 C7_B:5 C6_B:5 124.3(16) . . ?
C9_B:5 N8_B:5 C7_B:5 118.1(17) . . ?
C9_B:5 N8_B:5 Ag_M:4 117(3) . . ?
C7_B:5 N8_B:5 Ag_M:4 124(3) . . ?
N8_B:5 C9_B:5 C10_B:5 122.6(17) . . ?
C9_B:5 C10_B:5 C11_B:5 118.1(16) . . ?
C10_B:5 C11_B:5 C6_B:5 120.3(15) . . ?
C_B:5 N_B:6 CA_B:6 120(4) . . ?
N_B:6 CA_B:6 CB_B:6 113(3) . . ?
N_B:6 CA_B:6 C_B:6 107(3) . . ?
CB_B:6 CA_B:6 C_B:6 112(3) . . ?
CG2_B:6 CB_B:6 CG1_B:6 113(3) . . ?
CG2_B:6 CB_B:6 CA_B:6 116(3) . . ?
CG1_B:6 CB_B:6 CA_B:6 111(3) . . ?
O_B:6 C_B:6 O2S_B:7 122(4) . . ?
O_B:6 C_B:6 CA_B:6 126(4) . . ?
O2S_B:7 C_B:6 CA_B:6 112(4) . . ?
C_B:6 O2S_B:7 C1_B:7 117(4) . . ?
O2S_B:7 C1_B:7 C2_B:7 110(5) . . ?
C1_B:7 C2_B:7 C3_B:7 106(5) . . ?
C4_B:7 C3_B:7 C2_B:7 111(4) . . ?
C5_B:7 C4_B:7 C3_B:7 117(5) . . ?
C4_B:7 C5_B:7 C6_B:7 113(4) . . ?
C7_B:7 C6_B:7 C5_B:7 113(4) . . ?
C8_B:7 C7_B:7 C6_B:7 114(4) . . ?
C9_B:7 C8_B:7 C7_B:7 121(5) . . ?
C8_B:7 C9_B:7 C10_B:7 116(5) . . ?
C11_B:7 C10_B:7 C9_B:7 119(6) . . ?
C12_B:7 C11_B:7 C10_B:7 116(7) . . ?
O1_C:1 C_C:1 N_C:2 123(5) . . ?
O1_C:1 C_C:1 O2_C:1 125(5) . . ?
N_C:2 C_C:1 O2_C:1 111(4) . . ?
C_C:1 O2_C:1 CT_C:1 120(4) . . ?
O2_C:1 CT_C:1 C1_C:1 105(4) . . ?
O2_C:1 CT_C:1 C3_C:1 106(4) . . ?
C1_C:1 CT_C:1 C3_C:1 112(3) . . ?
O2_C:1 CT_C:1 C2_C:1 113(4) . . ?
C1_C:1 CT_C:1 C2_C:1 111(3) . . ?
C3_C:1 CT_C:1 C2_C:1 109(3) . . ?
C_C:1 N_C:2 CA_C:2 122(4) . . ?
N_C:2 CA_C:2 CB_C:2 115(3) . . ?
N_C:2 CA_C:2 C_C:2 113(3) . . ?
CB_C:2 CA_C:2 C_C:2 109(3) . . ?
CG1_C:2 CB_C:2 CG2_C:2 110(3) . . ?
CG1_C:2 CB_C:2 CA_C:2 112(3) . . ?
CG2_C:2 CB_C:2 CA_C:2 110(3) . . ?
O_C:2 C_C:2 N_C:3 123(4) . . ?
O_C:2 C_C:2 CA_C:2 120(4) . . ?
N_C:3 C_C:2 CA_C:2 116(4) . . ?
O_C:3 C_C:3 N_C:4 117(3) . . ?
O_C:3 C_C:3 CA_C:3 121(3) . . ?
N_C:4 C_C:3 CA_C:3 121(4) . . ?
N_C:3 CA_C:3 C_C:3 110(3) . . ?
N_C:3 CA_C:3 CB_C:3 111(3) . . ?
C_C:3 CA_C:3 CB_C:3 114(3) . . ?
C_C:2 N_C:3 CA_C:3 117(3) . . ?
C3_C:3 CB_C:3 CA_C:3 115(2) . . ?
C7_C:3 C3_C:3 C4_C:3 116.9(12) . . ?
C7_C:3 C3_C:3 CB_C:3 121.8(16) . . ?
C4_C:3 C3_C:3 CB_C:3 121.3(15) . . ?
C3_C:3 C7_C:3 C6_C:3 121.0(15) . . ?
C5_C:3 C6_C:3 C7_C:3 117.5(16) . . ?
N1_C:3 C5_C:3 C6_C:3 122.5(18) . . ?
C5_C:3 N1_C:3 C4_C:3 119.2(17) . . ?
C5_C:3 N1_C:3 Ag_M:1 117(2) . . ?
C4_C:3 N1_C:3 Ag_M:1 124(2) . . ?
N1_C:3 C4_C:3 C3_C:3 123.0(16) . . ?
C_C:3 N_C:4 CA_C:4 125(4) . . ?
N_C:4 CA_C:4 C_C:4 107(3) . . ?
O_C:4 C_C:4 N_C:5 129(4) . . ?
O_C:4 C_C:4 CA_C:4 122(3) . . ?
N_C:5 C_C:4 CA_C:4 109(4) . . ?
C_C:4 N_C:5 CA_C:5 121(3) . . ?
N_C:5 CA_C:5 C_C:5 113(3) . . ?
N_C:5 CA_C:5 CB_C:5 110(3) . . ?
C_C:5 CA_C:5 CB_C:5 111(2) . . ?
O_C:5 C_C:5 N_C:6 127(4) . . ?
O_C:5 C_C:5 CA_C:5 123(3) . . ?
N_C:6 C_C:5 CA_C:5 110(4) . . ?
C6_C:5 CB_C:5 CA_C:5 113(2) . . ?
C7_C:5 C6_C:5 C11_C:5 117.0(13) . . ?
C7_C:5 C6_C:5 CB_C:5 121(2) . . ?
C11_C:5 C6_C:5 CB_C:5 122(2) . . ?
N8_C:5 C7_C:5 C6_C:5 123.4(16) . . ?
C7_C:5 N8_C:5 C9_C:5 118.6(17) . . ?
C7_C:5 N8_C:5 Ag_M:2 111(3) . . ?
C9_C:5 N8_C:5 Ag_M:2 128(3) . . ?
N8_C:5 C9_C:5 C10_C:5 122.9(17) . . ?
C9_C:5 C10_C:5 C11_C:5 117.9(16) . . ?
C6_C:5 C11_C:5 C10_C:5 120.3(14) . . ?
C_C:5 N_C:6 CA_C:6 120(4) . . ?
N_C:6 CA_C:6 C_C:6 110(3) . . ?
N_C:6 CA_C:6 CB_C:6 112(3) . . ?
C_C:6 CA_C:6 CB_C:6 112(3) . . ?
CG1_C:6 CB_C:6 CG2_C:6 116(3) . . ?
CG1_C:6 CB_C:6 CA_C:6 111(3) . . ?
CG2_C:6 CB_C:6 CA_C:6 111(3) . . ?
O_C:6 C_C:6 O2S_C:7 123(4) . . ?
O_C:6 C_C:6 CA_C:6 124(4) . . ?
O2S_C:7 C_C:6 CA_C:6 114(4) . . ?
C_C:6 O2S_C:7 C1_C:7 115(4) . . ?
O2S_C:7 C1_C:7 C2_C:7 115(6) . . ?
C1_C:7 C2_C:7 C3_C:7 120(8) . . ?
C2_C:7 C3_C:7 C4_C:7 112(4) . . ?
C5_C:7 C4_C:7 C3_C:7 115(5) . . ?
C6_C:7 C5_C:7 C4_C:7 114(5) . . ?
C5_C:7 C6_C:7 C7_C:7 115(4) . . ?
C8_C:7 C7_C:7 C6_C:7 116(4) . . ?
C7_C:7 C8_C:7 C9_C:7 113(4) . . ?
C10_C:7 C9_C:7 C8_C:7 112(4) . . ?
C11_C:7 C10_C:7 C9_C:7 109(5) . . ?
C12_C:7 C11_C:7 C10_C:7 112(6) . . ?
O1_D:1 C_D:1 N_D:2 126(5) . . ?
O1_D:1 C_D:1 O2_D:1 126(5) . . ?
N_D:2 C_D:1 O2_D:1 107(5) . . ?
C_D:1 O2_D:1 CT_D:1 114(4) . . ?
O2_D:1 CT_D:1 C2_D:1 105(4) . . ?
O2_D:1 CT_D:1 C3_D:1 109(4) . . ?
C2_D:1 CT_D:1 C3_D:1 113(3) . . ?
O2_D:1 CT_D:1 C1_D:1 107(4) . . ?
C2_D:1 CT_D:1 C1_D:1 111(3) . . ?
C3_D:1 CT_D:1 C1_D:1 111(3) . . ?
C_D:1 N_D:2 CA_D:2 129(4) . . ?
N_D:2 CA_D:2 C_D:2 106(3) . . ?
N_D:2 CA_D:2 CB_D:2 111(4) . . ?
C_D:2 CA_D:2 CB_D:2 113(3) . . ?
CG1_D:2 CB_D:2 CA_D:2 115(3) . . ?
CG1_D:2 CB_D:2 CG2_D:2 112(3) . . ?
CA_D:2 CB_D:2 CG2_D:2 107(3) . . ?
O_D:2 C_D:2 N_D:3 122(4) . . ?
O_D:2 C_D:2 CA_D:2 121(4) . . ?
N_D:3 C_D:2 CA_D:2 117(4) . . ?
O_D:3 C_D:3 N_D:4 119(3) . . ?
O_D:3 C_D:3 CA_D:3 122(3) . . ?
N_D:4 C_D:3 CA_D:3 119(4) . . ?
N_D:3 CA_D:3 CB_D:3 109(3) . . ?
N_D:3 CA_D:3 C_D:3 112(3) . . ?
CB_D:3 CA_D:3 C_D:3 109(2) . . ?
C_D:2 N_D:3 CA_D:3 122(4) . . ?
C3_D:3 CB_D:3 CA_D:3 116(2) . . ?
C7_D:3 C3_D:3 C4_D:3 117.4(12) . . ?
C7_D:3 C3_D:3 CB_D:3 121.6(16) . . ?
C4_D:3 C3_D:3 CB_D:3 121.0(15) . . ?
C3_D:3 C7_D:3 C6_D:3 120.6(15) . . ?
C7_D:3 C6_D:3 C5_D:3 117.1(17) . . ?
N1_D:3 C5_D:3 C6_D:3 123.4(18) . . ?
C5_D:3 N1_D:3 C4_D:3 118.2(18) . . ?
C5_D:3 N1_D:3 Ag_M:3 119(3) . . ?
C4_D:3 N1_D:3 Ag_M:3 122(3) . . ?
N1_D:3 C4_D:3 C3_D:3 123.4(16) . . ?
C_D:3 N_D:4 CA_D:4 117(4) . . ?
N_D:4 CA_D:4 C_D:4 105(3) . . ?
O_D:4 C_D:4 N_D:5 127(4) . . ?
O_D:4 C_D:4 CA_D:4 125(4) . . ?
N_D:5 C_D:4 CA_D:4 108(4) . . ?
C_D:4 N_D:5 CA_D:5 124(4) . . ?
N_D:5 CA_D:5 C_D:5 112(3) . . ?
N_D:5 CA_D:5 CB_D:5 110(3) . . ?
C_D:5 CA_D:5 CB_D:5 114(3) . . ?
O_D:5 C_D:5 N_D:6 119(4) . . ?
O_D:5 C_D:5 CA_D:5 123(4) . . ?
N_D:6 C_D:5 CA_D:5 118(4) . . ?
CA_D:5 CB_D:5 C6_D:5 116(2) . . ?
C7_D:5 C6_D:5 C11_D:5 116.9(13) . . ?
C7_D:5 C6_D:5 CB_D:5 122(2) . . ?
C11_D:5 C6_D:5 CB_D:5 121(2) . . ?
N8_D:5 C7_D:5 C6_D:5 124.1(16) . . ?
C9_D:5 N8_D:5 C7_D:5 118.0(17) . . ?
C9_D:5 N8_D:5 Ag_M:4 128(3) . . ?
C7_D:5 N8_D:5 Ag_M:4 113(3) . . ?
N8_D:5 C9_D:5 C10_D:5 122.9(17) . . ?
C9_D:5 C10_D:5 C11_D:5 118.0(16) . . ?
C6_D:5 C11_D:5 C10_D:5 120.1(14) . . ?
C_D:5 N_D:6 CA_D:6 120(4) . . ?
N_D:6 CA_D:6 C_D:6 107(3) . . ?
N_D:6 CA_D:6 CB_D:6 118(3) . . ?
C_D:6 CA_D:6 CB_D:6 115(3) . . ?
CG2_D:6 CB_D:6 CG1_D:6 112(3) . . ?
CG2_D:6 CB_D:6 CA_D:6 113(3) . . ?
CG1_D:6 CB_D:6 CA_D:6 113(3) . . ?
O_D:6 C_D:6 O2S_D:7 120(4) . . ?
O_D:6 C_D:6 CA_D:6 125(4) . . ?
O2S_D:7 C_D:6 CA_D:6 115(3) . . ?
C_D:6 O2S_D:7 C1_D:7 117(4) . . ?
O2S_D:7 C1_D:7 C2_D:7 118(6) . . ?
C3_D:7 C2_D:7 C1_D:7 129(6) . . ?
C2_D:7 C3_D:7 C4_D:7 118(5) . . ?
C5_D:7 C4_D:7 C3_D:7 114(5) . . ?
C6_D:7 C5_D:7 C4_D:7 120(5) . . ?
C5_D:7 C6_D:7 C7_D:7 117(5) . . ?
C8_D:7 C7_D:7 C6_D:7 118(5) . . ?
C7_D:7 C8_D:7 C9_D:7 122(5) . . ?
C8_D:7 C9_D:7 C10_D:7 112(4) . . ?
C11_D:7 C10_D:7 C9_D:7 117(6) . . ?
C10_D:7 C11_D:7 C12_D:7 115(6) . . ?
O1_E:1 C_E:1 N_E:2 114(5) . . ?
O1_E:1 C_E:1 O2_E:1 129(5) . . ?
N_E:2 C_E:1 O2_E:1 117(5) . . ?
C_E:1 O2_E:1 CT_E:1 109(4) . . ?
O2_E:1 CT_E:1 C2_E:1 103(4) . . ?
O2_E:1 CT_E:1 C3_E:1 118(4) . . ?
C2_E:1 CT_E:1 C3_E:1 111(3) . . ?
O2_E:1 CT_E:1 C1_E:1 96(4) . . ?
C2_E:1 CT_E:1 C1_E:1 115(3) . . ?
C3_E:1 CT_E:1 C1_E:1 113(3) . . ?
C_E:1 N_E:2 CA_E:2 119(4) . . ?
N_E:2 CA_E:2 CB_E:2 116(3) . . ?
N_E:2 CA_E:2 C_E:2 108(3) . . ?
CB_E:2 CA_E:2 C_E:2 111(2) . . ?
CG2_E:2 CB_E:2 CG1_E:2 112(3) . . ?
CG2_E:2 CB_E:2 CA_E:2 114(3) . . ?
CG1_E:2 CB_E:2 CA_E:2 111(3) . . ?
O_E:2 C_E:2 N_E:3 122(4) . . ?
O_E:2 C_E:2 CA_E:2 121(4) . . ?
N_E:3 C_E:2 CA_E:2 118(4) . . ?
O_E:3 C_E:3 N_E:4 121(3) . . ?
O_E:3 C_E:3 CA_E:3 125(3) . . ?
N_E:4 C_E:3 CA_E:3 114(4) . . ?
N_E:3 CA_E:3 CB_E:3 108(3) . . ?
N_E:3 CA_E:3 C_E:3 112(3) . . ?
CB_E:3 CA_E:3 C_E:3 109(2) . . ?
C_E:2 N_E:3 CA_E:3 126(3) . . ?
C3_E:3 CB_E:3 CA_E:3 116(2) . . ?
C4_E:3 C3_E:3 C7_E:3 117.1(12) . . ?
C4_E:3 C3_E:3 CB_E:3 121.2(15) . . ?
C7_E:3 C3_E:3 CB_E:3 121.7(16) . . ?
C3_E:3 C7_E:3 C6_E:3 120.0(15) . . ?
C5_E:3 C6_E:3 C7_E:3 118.0(16) . . ?
N1_E:3 C5_E:3 C6_E:3 122.7(18) . . ?
C5_E:3 N1_E:3 C4_E:3 118.5(18) . . ?
C5_E:3 N1_E:3 Ag_M:5 121(3) . . ?
C4_E:3 N1_E:3 Ag_M:5 120(2) . . ?
N1_E:3 C4_E:3 C3_E:3 123.6(16) . . ?
C_E:3 N_E:4 CA_E:4 119(3) . . ?
N_E:4 CA_E:4 C_E:4 111(3) . . ?
O_E:4 C_E:4 N_E:5 127(4) . . ?
O_E:4 C_E:4 CA_E:4 125(4) . . ?
N_E:5 C_E:4 CA_E:4 108(4) . . ?
C_E:4 N_E:5 CA_E:5 115(3) . . ?
N_E:5 CA_E:5 CB_E:5 111(3) . . ?
N_E:5 CA_E:5 C_E:5 108(3) . . ?
CB_E:5 CA_E:5 C_E:5 107(3) . . ?
O_E:5 C_E:5 N_E:6 122(4) . . ?
O_E:5 C_E:5 CA_E:5 120(3) . . ?
N_E:6 C_E:5 CA_E:5 118(4) . . ?
C6_E:5 CB_E:5 CA_E:5 115(2) . . ?
C7_E:5 C6_E:5 C11_E:5 116.7(13) . . ?
C7_E:5 C6_E:5 CB_E:5 123(2) . . ?
C11_E:5 C6_E:5 CB_E:5 120(2) . . ?
N8_E:5 C7_E:5 C6_E:5 124.4(16) . . ?
C9_E:5 N8_E:5 C7_E:5 117.6(17) . . ?
N8_E:5 C9_E:5 C10_E:5 123.1(17) . . ?
C9_E:5 C10_E:5 C11_E:5 118.2(16) . . ?
C10_E:5 C11_E:5 C6_E:5 119.9(14) . . ?
C_E:5 N_E:6 CA_E:6 122(4) . . ?
N_E:6 CA_E:6 C_E:6 108(3) . . ?
N_E:6 CA_E:6 CB_E:6 115(3) . . ?
C_E:6 CA_E:6 CB_E:6 114(3) . . ?
CG1_E:6 CB_E:6 CA_E:6 108(3) . . ?
CG1_E:6 CB_E:6 CG2_E:6 106(3) . . ?
CA_E:6 CB_E:6 CG2_E:6 113(3) . . ?
O_E:6 C_E:6 O2S_E:7 123(4) . . ?
O_E:6 C_E:6 CA_E:6 123(4) . . ?
O2S_E:7 C_E:6 CA_E:6 114(4) . . ?
C_E:6 O2S_E:7 C1_E:7 115(4) . . ?
O2S_E:7 C1_E:7 C2_E:7 104(5) . . ?
C3_E:7 C2_E:7 C1_E:7 114(6) . . ?
C2_E:7 C3_E:7 C4_E:7 116(5) . . ?
C3_E:7 C4_E:7 C5_E:7 114(4) . . ?
C6_E:7 C5_E:7 C4_E:7 107(4) . . ?
C7_E:7 C6_E:7 C5_E:7 121(5) . . ?
C6_E:7 C7_E:7 C8_E:7 111(4) . . ?
C9_E:7 C8_E:7 C7_E:7 120(5) . . ?
C10_E:7 C9_E:7 C8_E:7 117(4) . . ?
C9_E:7 C10_E:7 C11_E:7 122(6) . . ?
C10_E:7 C11_E:7 C12_E:7 115(6) . . ?
O1_F:1 C_F:1 N_F:2 115(4) . . ?
O1_F:1 C_F:1 O2_F:1 131(4) . . ?
N_F:2 C_F:1 O2_F:1 114(4) . . ?
C_F:1 O2_F:1 CT_F:1 120(4) . . ?
O2_F:1 CT_F:1 C1_F:1 108(4) . . ?
O2_F:1 CT_F:1 C3_F:1 106(4) . . ?
C1_F:1 CT_F:1 C3_F:1 114(3) . . ?
O2_F:1 CT_F:1 C2_F:1 107(4) . . ?
C1_F:1 CT_F:1 C2_F:1 111(3) . . ?
C3_F:1 CT_F:1 C2_F:1 110(3) . . ?
C_F:1 N_F:2 CA_F:2 128(4) . . ?
N_F:2 CA_F:2 CB_F:2 125(4) . . ?
N_F:2 CA_F:2 C_F:2 109(3) . . ?
CB_F:2 CA_F:2 C_F:2 108(2) . . ?
CG1_F:2 CB_F:2 CA_F:2 113(3) . . ?
CG1_F:2 CB_F:2 CG2_F:2 110(3) . . ?
CA_F:2 CB_F:2 CG2_F:2 112(3) . . ?
O_F:2 C_F:2 N_F:3 124(4) . . ?
O_F:2 C_F:2 CA_F:2 116(3) . . ?
N_F:3 C_F:2 CA_F:2 120(4) . . ?
O_F:3 C_F:3 N_F:4 124(3) . . ?
O_F:3 C_F:3 CA_F:3 121(3) . . ?
N_F:4 C_F:3 CA_F:3 115(3) . . ?
N_F:3 CA_F:3 CB_F:3 110(3) . . ?
N_F:3 CA_F:3 C_F:3 111(3) . . ?
CB_F:3 CA_F:3 C_F:3 112(2) . . ?
C_F:2 N_F:3 CA_F:3 121(3) . . ?
C3_F:3 CB_F:3 CA_F:3 118(2) . . ?
C7_F:3 C3_F:3 C4_F:3 116.7(12) . . ?
C7_F:3 C3_F:3 CB_F:3 122.0(16) . . ?
C4_F:3 C3_F:3 CB_F:3 121.2(15) . . ?
C6_F:3 C7_F:3 C3_F:3 120.7(15) . . ?
C7_F:3 C6_F:3 C5_F:3 117.4(16) . . ?
N1_F:3 C5_F:3 C6_F:3 122.7(18) . . ?
C5_F:3 N1_F:3 C4_F:3 119.0(18) . . ?
C5_F:3 N1_F:3 Ag_M:7 117(2) . . ?
C4_F:3 N1_F:3 Ag_M:7 124(2) . . ?
N1_F:3 C4_F:3 C3_F:3 123.4(16) . . ?
C_F:3 N_F:4 CA_F:4 119(3) . . ?
N_F:4 CA_F:4 C_F:4 111(3) . . ?
O_F:4 C_F:4 N_F:5 122(4) . . ?
O_F:4 C_F:4 CA_F:4 119(3) . . ?
N_F:5 C_F:4 CA_F:4 118(4) . . ?
C_F:4 N_F:5 CA_F:5 123(3) . . ?
N_F:5 CA_F:5 C_F:5 109(3) . . ?
N_F:5 CA_F:5 CB_F:5 110(3) . . ?
C_F:5 CA_F:5 CB_F:5 110(2) . . ?
O_F:5 C_F:5 N_F:6 128(4) . . ?
O_F:5 C_F:5 CA_F:5 125(3) . . ?
N_F:6 C_F:5 CA_F:5 107(3) . . ?
C6_F:5 CB_F:5 CA_F:5 115(2) . . ?
C7_F:5 C6_F:5 C11_F:5 116.4(13) . . ?
C7_F:5 C6_F:5 CB_F:5 122(2) . . ?
C11_F:5 C6_F:5 CB_F:5 121(2) . . ?
N8_F:5 C7_F:5 C6_F:5 124.3(16) . . ?
C7_F:5 N8_F:5 C9_F:5 118.1(17) . . ?
C7_F:5 N8_F:5 Ag_M:8 113(3) . . ?
C9_F:5 N8_F:5 Ag_M:8 127(3) . . ?
N8_F:5 C9_F:5 C10_F:5 122.6(17) . . ?
C9_F:5 C10_F:5 C11_F:5 118.4(16) . . ?
C10_F:5 C11_F:5 C6_F:5 120.2(15) . . ?
C_F:5 N_F:6 CA_F:6 121(3) . . ?
N_F:6 CA_F:6 CB_F:6 114(3) . . ?
N_F:6 CA_F:6 C_F:6 108(3) . . ?
CB_F:6 CA_F:6 C_F:6 113(3) . . ?
CG1_F:6 CB_F:6 CG2_F:6 116(3) . . ?
CG1_F:6 CB_F:6 CA_F:6 115(3) . . ?
CG2_F:6 CB_F:6 CA_F:6 110(3) . . ?
O_F:6 C_F:6 O2S_F:7 121(4) . . ?
O_F:6 C_F:6 CA_F:6 122(4) . . ?
O2S_F:7 C_F:6 CA_F:6 116(4) . . ?
C_F:6 O2S_F:7 C1_F:7 122(4) . . ?
C2_F:7 C1_F:7 O2S_F:7 113(6) . . ?
C1_F:7 C2_F:7 C3_F:7 114(7) . . ?
C2_F:7 C3_F:7 C4_F:7 108(4) . . ?
C5_F:7 C4_F:7 C3_F:7 113(4) . . ?
C4_F:7 C5_F:7 C6_F:7 115(4) . . ?
C7_F:7 C6_F:7 C5_F:7 116(5) . . ?
C8_F:7 C7_F:7 C6_F:7 116(4) . . ?
C9_F:7 C8_F:7 C7_F:7 118(4) . . ?
C8_F:7 C9_F:7 C10_F:7 114(4) . . ?
C9_F:7 C10_F:7 C11_F:7 113(5) . . ?
C12_F:7 C11_F:7 C10_F:7 118(6) . . ?
O1_G:1 C_G:1 N_G:2 113(5) . . ?
O1_G:1 C_G:1 O2_G:1 130(5) . . ?
N_G:2 C_G:1 O2_G:1 117(5) . . ?
C_G:1 O2_G:1 CT_G:1 127(4) . . ?
O2_G:1 CT_G:1 C2_G:1 102(4) . . ?
O2_G:1 CT_G:1 C3_G:1 110(4) . . ?
C2_G:1 CT_G:1 C3_G:1 112(3) . . ?
O2_G:1 CT_G:1 C1_G:1 111(4) . . ?
C2_G:1 CT_G:1 C1_G:1 110(3) . . ?
C3_G:1 CT_G:1 C1_G:1 110(3) . . ?
C_G:1 N_G:2 CA_G:2 129(4) . . ?
N_G:2 CA_G:2 CB_G:2 119(4) . . ?
N_G:2 CA_G:2 C_G:2 103(3) . . ?
CB_G:2 CA_G:2 C_G:2 109(3) . . ?
CG2_G:2 CB_G:2 CA_G:2 112(3) . . ?
CG2_G:2 CB_G:2 CG1_G:2 106(3) . . ?
CA_G:2 CB_G:2 CG1_G:2 110(3) . . ?
O_G:2 C_G:2 N_G:3 124(4) . . ?
O_G:2 C_G:2 CA_G:2 119(4) . . ?
N_G:3 C_G:2 CA_G:2 117(4) . . ?
O_G:3 C_G:3 N_G:4 121(3) . . ?
O_G:3 C_G:3 CA_G:3 122(3) . . ?
N_G:4 C_G:3 CA_G:3 117(4) . . ?
N_G:3 CA_G:3 C_G:3 111(3) . . ?
N_G:3 CA_G:3 CB_G:3 113(3) . . ?
C_G:3 CA_G:3 CB_G:3 112(3) . . ?
C_G:2 N_G:3 CA_G:3 123(3) . . ?
C3_G:3 CB_G:3 CA_G:3 118(2) . . ?
C7_G:3 C3_G:3 C4_G:3 116.7(12) . . ?
C7_G:3 C3_G:3 CB_G:3 121.8(16) . . ?
C4_G:3 C3_G:3 CB_G:3 121.5(15) . . ?
C3_G:3 C7_G:3 C6_G:3 120.1(15) . . ?
C7_G:3 C6_G:3 C5_G:3 118.3(16) . . ?
N1_G:3 C5_G:3 C6_G:3 122.7(18) . . ?
C4_G:3 N1_G:3 C5_G:3 117.5(17) . . ?
C4_G:3 N1_G:3 Ag_M:5 127(2) . . ?
C5_G:3 N1_G:3 Ag_M:5 116(2) . . ?
N1_G:3 C4_G:3 C3_G:3 124.8(16) . . ?
C_G:3 N_G:4 CA_G:4 122(3) . . ?
N_G:4 CA_G:4 C_G:4 108(3) . . ?
O_G:4 C_G:4 N_G:5 120(4) . . ?
O_G:4 C_G:4 CA_G:4 126(4) . . ?
N_G:5 C_G:4 CA_G:4 114(4) . . ?
C_G:4 N_G:5 CA_G:5 121(3) . . ?
N_G:5 CA_G:5 C_G:5 108(3) . . ?
N_G:5 CA_G:5 CB_G:5 105(3) . . ?
C_G:5 CA_G:5 CB_G:5 108(3) . . ?
O_G:5 C_G:5 N_G:6 123(4) . . ?
O_G:5 C_G:5 CA_G:5 123(3) . . ?
N_G:6 C_G:5 CA_G:5 114(4) . . ?
C6_G:5 CB_G:5 CA_G:5 118(2) . . ?
C7_G:5 C6_G:5 C11_G:5 116.9(14) . . ?
C7_G:5 C6_G:5 CB_G:5 122(2) . . ?
C11_G:5 C6_G:5 CB_G:5 121(2) . . ?
N8_G:5 C7_G:5 C6_G:5 123.8(16) . . ?
C7_G:5 N8_G:5 C9_G:5 118.2(18) . . ?
N8_G:5 C9_G:5 C10_G:5 123.0(18) . . ?
C9_G:5 C10_G:5 C11_G:5 117.7(16) . . ?
C10_G:5 C11_G:5 C6_G:5 120.4(15) . . ?
C_G:5 N_G:6 CA_G:6 122(4) . . ?
N_G:6 CA_G:6 CB_G:6 113(3) . . ?
N_G:6 CA_G:6 C_G:6 108(3) . . ?
CB_G:6 CA_G:6 C_G:6 116(3) . . ?
CG2_G:6 CB_G:6 CG1_G:6 113(3) . . ?
CG2_G:6 CB_G:6 CA_G:6 115(3) . . ?
CG1_G:6 CB_G:6 CA_G:6 114(3) . . ?
O_G:6 C_G:6 O2S_G:7 118(4) . . ?
O_G:6 C_G:6 CA_G:6 125(4) . . ?
O2S_G:7 C_G:6 CA_G:6 117(4) . . ?
C_G:6 O2S_G:7 C1_G:7 119(4) . . ?
O2S_G:7 C1_G:7 C2_G:7 119(6) . . ?
C1_G:7 C2_G:7 C3_G:7 109(5) . . ?
C2_G:7 C3_G:7 C4_G:7 114(4) . . ?
C3_G:7 C4_G:7 C5_G:7 114(4) . . ?
C6_G:7 C5_G:7 C4_G:7 113(5) . . ?
C7_G:7 C6_G:7 C5_G:7 117(5) . . ?
C6_G:7 C7_G:7 C8_G:7 113(4) . . ?
C9_G:7 C8_G:7 C7_G:7 113(4) . . ?
C10_G:7 C9_G:7 C8_G:7 113(4) . . ?
C11_G:7 C10_G:7 C9_G:7 112(5) . . ?
C10_G:7 C11_G:7 C12_G:7 114(6) . . ?
O1_H:1 C_H:1 N_H:2 124(5) . . ?
O1_H:1 C_H:1 O2_H:1 124(5) . . ?
N_H:2 C_H:1 O2_H:1 112(5) . . ?
C_H:1 O2_H:1 CT_H:1 118(4) . . ?
O2_H:1 CT_H:1 C3_H:1 104(4) . . ?
O2_H:1 CT_H:1 C1_H:1 109(4) . . ?
C3_H:1 CT_H:1 C1_H:1 110(3) . . ?
O2_H:1 CT_H:1 C2_H:1 112(4) . . ?
C3_H:1 CT_H:1 C2_H:1 110(3) . . ?
C1_H:1 CT_H:1 C2_H:1 111(3) . . ?
C_H:1 N_H:2 CA_H:2 122(4) . . ?
N_H:2 CA_H:2 CB_H:2 118(4) . . ?
N_H:2 CA_H:2 C_H:2 110(3) . . ?
CB_H:2 CA_H:2 C_H:2 111(3) . . ?
CG1_H:2 CB_H:2 CA_H:2 112(3) . . ?
CG1_H:2 CB_H:2 CG2_H:2 108(3) . . ?
CA_H:2 CB_H:2 CG2_H:2 109(3) . . ?
O_H:2 C_H:2 N_H:3 121(4) . . ?
O_H:2 C_H:2 CA_H:2 123(4) . . ?
N_H:3 C_H:2 CA_H:2 116(4) . . ?
O_H:3 C_H:3 N_H:4 119(3) . . ?
O_H:3 C_H:3 CA_H:3 118(3) . . ?
N_H:4 C_H:3 CA_H:3 122(4) . . ?
N_H:3 CA_H:3 C_H:3 111(3) . . ?
N_H:3 CA_H:3 CB_H:3 111(3) . . ?
C_H:3 CA_H:3 CB_H:3 110(2) . . ?
C_H:2 N_H:3 CA_H:3 126(4) . . ?
C3_H:3 CB_H:3 CA_H:3 115(2) . . ?
C7_H:3 C3_H:3 C4_H:3 117.2(12) . . ?
C7_H:3 C3_H:3 CB_H:3 121.9(16) . . ?
C4_H:3 C3_H:3 CB_H:3 120.9(15) . . ?
C3_H:3 C7_H:3 C6_H:3 120.8(15) . . ?
C7_H:3 C6_H:3 C5_H:3 117.2(17) . . ?
N1_H:3 C5_H:3 C6_H:3 122.4(18) . . ?
C5_H:3 N1_H:3 C4_H:3 119.7(18) . . ?
C5_H:3 N1_H:3 Ag_M:7 116(3) . . ?
C4_H:3 N1_H:3 Ag_M:7 124(3) . . ?
N1_H:3 C4_H:3 C3_H:3 122.7(16) . . ?
C_H:3 N_H:4 CA_H:4 121(4) . . ?
N_H:4 CA_H:4 C_H:4 105(3) . . ?
O_H:4 C_H:4 N_H:5 128(4) . . ?
O_H:4 C_H:4 CA_H:4 120(3) . . ?
N_H:5 C_H:4 CA_H:4 112(4) . . ?
C_H:4 N_H:5 CA_H:5 124(4) . . ?
N_H:5 CA_H:5 C_H:5 110(3) . . ?
N_H:5 CA_H:5 CB_H:5 112(3) . . ?
C_H:5 CA_H:5 CB_H:5 110(3) . . ?
O_H:5 C_H:5 N_H:6 123(4) . . ?
O_H:5 C_H:5 CA_H:5 117(3) . . ?
N_H:6 C_H:5 CA_H:5 121(4) . . ?
C6_H:5 CB_H:5 CA_H:5 112(2) . . ?
C7_H:5 C6_H:5 C11_H:5 117.2(13) . . ?
C7_H:5 C6_H:5 CB_H:5 122(2) . . ?
C11_H:5 C6_H:5 CB_H:5 121(2) . . ?
N8_H:5 C7_H:5 C6_H:5 123.4(16) . . ?
C9_H:5 N8_H:5 C7_H:5 118.3(17) . . ?
C9_H:5 N8_H:5 Ag_M:8 128(3) . . ?
C7_H:5 N8_H:5 Ag_M:8 114(3) . . ?
N8_H:5 C9_H:5 C10_H:5 123.3(17) . . ?
C11_H:5 C10_H:5 C9_H:5 117.3(16) . . ?
C6_H:5 C11_H:5 C10_H:5 120.5(15) . . ?
C_H:5 N_H:6 CA_H:6 125(4) . . ?
N_H:6 CA_H:6 C_H:6 108(3) . . ?
N_H:6 CA_H:6 CB_H:6 116(3) . . ?
C_H:6 CA_H:6 CB_H:6 107(3) . . ?
CG2_H:6 CB_H:6 CG1_H:6 112(3) . . ?
CG2_H:6 CB_H:6 CA_H:6 113(3) . . ?
CG1_H:6 CB_H:6 CA_H:6 112(3) . . ?
O_H:6 C_H:6 O2S_H:7 120(4) . . ?
O_H:6 C_H:6 CA_H:6 124(4) . . ?
O2S_H:7 C_H:6 CA_H:6 117(4) . . ?
C_H:6 O2S_H:7 C1_H:7 116(5) . . ?
O2S_H:7 C1_H:7 C2_H:7 107(5) . . ?
C1_H:7 C2_H:7 C3_H:7 109(7) . . ?
C2_H:7 C3_H:7 C4_H:7 118(5) . . ?
C3_H:7 C4_H:7 C5_H:7 113(4) . . ?
C6_H:7 C5_H:7 C4_H:7 113(5) . . ?
C5_H:7 C6_H:7 C7_H:7 114(5) . . ?
C8_H:7 C7_H:7 C6_H:7 113(5) . . ?
C7_H:7 C8_H:7 C9_H:7 114(5) . . ?
C10_H:7 C9_H:7 C8_H:7 112(5) . . ?
C11_H:7 C10_H:7 C9_H:7 115(6) . . ?
C10_H:7 C11_H:7 C12_H:7 117(7) . . ?
O1_I:1 C_I:1 N_I:2 121(5) . . ?
O1_I:1 C_I:1 O2_I:1 124(5) . . ?
N_I:2 C_I:1 O2_I:1 115(5) . . ?
C_I:1 O2_I:1 CT_I:1 121(4) . . ?
O2_I:1 CT_I:1 C1_I:1 107(4) . . ?
O2_I:1 CT_I:1 C2_I:1 105(4) . . ?
C1_I:1 CT_I:1 C2_I:1 112(3) . . ?
O2_I:1 CT_I:1 C3_I:1 112(5) . . ?
C1_I:1 CT_I:1 C3_I:1 110(3) . . ?
C2_I:1 CT_I:1 C3_I:1 110(3) . . ?
C_I:1 N_I:2 CA_I:2 124(5) . . ?
N_I:2 CA_I:2 C_I:2 110(4) . . ?
N_I:2 CA_I:2 CB_I:2 117(4) . . ?
C_I:2 CA_I:2 CB_I:2 110(3) . . ?
CG1_I:2 CB_I:2 CG2_I:2 108(3) . . ?
CG1_I:2 CB_I:2 CA_I:2 108(3) . . ?
CG2_I:2 CB_I:2 CA_I:2 114(3) . . ?
O_I:2 C_I:2 N_I:3 127(4) . . ?
O_I:2 C_I:2 CA_I:2 127(4) . . ?
N_I:3 C_I:2 CA_I:2 106(4) . . ?
O_I:3 C_I:3 N_I:4 122(4) . . ?
O_I:3 C_I:3 CA_I:3 122(3) . . ?
N_I:4 C_I:3 CA_I:3 116(4) . . ?
N_I:3 CA_I:3 C_I:3 112(3) . . ?
N_I:3 CA_I:3 CB_I:3 108(3) . . ?
C_I:3 CA_I:3 CB_I:3 107(3) . . ?
C_I:2 N_I:3 CA_I:3 117(4) . . ?
C3_I:3 CB_I:3 CA_I:3 112(2) . . ?
C4_I:3 C3_I:3 C7_I:3 117.3(13) . . ?
C4_I:3 C3_I:3 CB_I:3 120.6(15) . . ?
C7_I:3 C3_I:3 CB_I:3 122.1(16) . . ?
C3_I:3 C7_I:3 C6_I:3 120.2(15) . . ?
C5_I:3 C6_I:3 C7_I:3 117.5(17) . . ?
N1_I:3 C5_I:3 C6_I:3 123.3(18) . . ?
C4_I:3 N1_I:3 C5_I:3 118.0(18) . . ?
C4_I:3 N1_I:3 Ag_M:9 121(3) . . ?
C5_I:3 N1_I:3 Ag_M:9 121(3) . . ?
N1_I:3 C4_I:3 C3_I:3 123.6(16) . . ?
C_I:3 N_I:4 CA_I:4 120(4) . . ?
N_I:4 CA_I:4 C_I:4 110(3) . . ?
O_I:4 C_I:4 N_I:5 126(4) . . ?
O_I:4 C_I:4 CA_I:4 122(4) . . ?
N_I:5 C_I:4 CA_I:4 111(4) . . ?
C_I:4 N_I:5 CA_I:5 124(4) . . ?
N_I:5 CA_I:5 C_I:5 111(3) . . ?
N_I:5 CA_I:5 CB_I:5 110(3) . . ?
C_I:5 CA_I:5 CB_I:5 113(3) . . ?
O_I:5 C_I:5 N_I:6 117(4) . . ?
O_I:5 C_I:5 CA_I:5 123(4) . . ?
N_I:6 C_I:5 CA_I:5 121(4) . . ?
C6_I:5 CB_I:5 CA_I:5 114(2) . . ?
C7_I:5 C6_I:5 C11_I:5 117.3(14) . . ?
C7_I:5 C6_I:5 CB_I:5 120(2) . . ?
C11_I:5 C6_I:5 CB_I:5 122(2) . . ?
N8_I:5 C7_I:5 C6_I:5 124.3(16) . . ?
C9_I:5 N8_I:5 C7_I:5 117.2(17) . . ?
C9_I:5 N8_I:5 Ag_M:10 123(3) . . ?
C7_I:5 N8_I:5 Ag_M:10 116(2) . . ?
N8_I:5 C9_I:5 C10_I:5 123.5(17) . . ?
C9_I:5 C10_I:5 C11_I:5 118.0(16) . . ?
C6_I:5 C11_I:5 C10_I:5 119.6(15) . . ?
C_I:5 N_I:6 CA_I:6 121(4) . . ?
N_I:6 CA_I:6 C_I:6 110(4) . . ?
N_I:6 CA_I:6 CB_I:6 116(4) . . ?
C_I:6 CA_I:6 CB_I:6 117(3) . . ?
CG1_I:6 CB_I:6 CG2_I:6 112(3) . . ?
CG1_I:6 CB_I:6 CA_I:6 112(3) . . ?
CG2_I:6 CB_I:6 CA_I:6 110(3) . . ?
O_I:6 C_I:6 O2S_I:7 115(4) . . ?
O_I:6 C_I:6 CA_I:6 128(5) . . ?
O2S_I:7 C_I:6 CA_I:6 118(4) . . ?
C_I:6 O2S_I:7 C1_I:7 115(5) . . ?
O2S_I:7 C1_I:7 C2_I:7 119(6) . . ?
C1_I:7 C2_I:7 C3_I:7 137(9) . . ?
C4_I:7 C3_I:7 C2_I:7 111(4) . . ?
C5_I:7 C4_I:7 C3_I:7 114(5) . . ?
C4_I:7 C5_I:7 C6_I:7 115(5) . . ?
C5_I:7 C6_I:7 C7_I:7 113(4) . . ?
C8_I:7 C7_I:7 C6_I:7 114(4) . . ?
C7_I:7 C8_I:7 C9_I:7 115(5) . . ?
C10_I:7 C9_I:7 C8_I:7 112(5) . . ?
C11_I:7 C10_I:7 C9_I:7 114(6) . . ?
C10_I:7 C11_I:7 C12_I:7 114(6) . . ?
O1_J:1 C_J:1 N_J:2 119(6) . . ?
O1_J:1 C_J:1 O2_J:1 124(5) . . ?
N_J:2 C_J:1 O2_J:1 117(5) . . ?
C_J:1 O2_J:1 CT_J:1 119(5) . . ?
O2_J:1 CT_J:1 C1_J:1 108(5) . . ?
O2_J:1 CT_J:1 C3_J:1 108(5) . . ?
C1_J:1 CT_J:1 C3_J:1 112(3) . . ?
O2_J:1 CT_J:1 C2_J:1 109(5) . . ?
C1_J:1 CT_J:1 C2_J:1 110(3) . . ?
C3_J:1 CT_J:1 C2_J:1 110(3) . . ?
C_J:1 N_J:2 CA_J:2 123(5) . . ?
N_J:2 CA_J:2 CB_J:2 112(4) . . ?
N_J:2 CA_J:2 C_J:2 100(3) . . ?
CB_J:2 CA_J:2 C_J:2 117(3) . . ?
CG1_J:2 CB_J:2 CA_J:2 119(4) . . ?
CG1_J:2 CB_J:2 CG2_J:2 110(3) . . ?
CA_J:2 CB_J:2 CG2_J:2 109(3) . . ?
O_J:2 C_J:2 N_J:3 124(4) . . ?
O_J:2 C_J:2 CA_J:2 119(4) . . ?
N_J:3 C_J:2 CA_J:2 117(4) . . ?
O_J:3 C_J:3 N_J:4 119(4) . . ?
O_J:3 C_J:3 CA_J:3 122(3) . . ?
N_J:4 C_J:3 CA_J:3 119(4) . . ?
N_J:3 CA_J:3 C_J:3 112(3) . . ?
N_J:3 CA_J:3 CB_J:3 109(3) . . ?
C_J:3 CA_J:3 CB_J:3 114(3) . . ?
C_J:2 N_J:3 CA_J:3 121(3) . . ?
C3_J:3 CB_J:3 CA_J:3 119(2) . . ?
C7_J:3 C3_J:3 C4_J:3 116.9(12) . . ?
C7_J:3 C3_J:3 CB_J:3 121.7(16) . . ?
C4_J:3 C3_J:3 CB_J:3 121.4(15) . . ?
C3_J:3 C7_J:3 C6_J:3 120.0(15) . . ?
C7_J:3 C6_J:3 C5_J:3 118.1(17) . . ?
N1_J:3 C5_J:3 C6_J:3 123.2(18) . . ?
C5_J:3 N1_J:3 C4_J:3 117.4(18) . . ?
C5_J:3 N1_J:3 Ag_M:11 117(3) . . ?
C4_J:3 N1_J:3 Ag_M:11 125(3) . . ?
N1_J:3 C4_J:3 C3_J:3 124.4(16) . . ?
C_J:3 N_J:4 CA_J:4 125(4) . . ?
N_J:4 CA_J:4 C_J:4 107(3) . . ?
O_J:4 C_J:4 N_J:5 129(4) . . ?
O_J:4 C_J:4 CA_J:4 125(4) . . ?
N_J:5 C_J:4 CA_J:4 106(4) . . ?
C_J:4 N_J:5 CA_J:5 117(4) . . ?
N_J:5 CA_J:5 C_J:5 108(3) . . ?
N_J:5 CA_J:5 CB_J:5 110(3) . . ?
C_J:5 CA_J:5 CB_J:5 111(3) . . ?
O_J:5 C_J:5 N_J:6 125(4) . . ?
O_J:5 C_J:5 CA_J:5 126(4) . . ?
N_J:6 C_J:5 CA_J:5 109(5) . . ?
C6_J:5 CB_J:5 CA_J:5 114(2) . . ?
C7_J:5 C6_J:5 C11_J:5 116.7(13) . . ?
C7_J:5 C6_J:5 CB_J:5 122(2) . . ?
C11_J:5 C6_J:5 CB_J:5 121(2) . . ?
N8_J:5 C7_J:5 C6_J:5 124.7(17) . . ?
C9_J:5 N8_J:5 C7_J:5 117.3(18) . . ?
C9_J:5 N8_J:5 Ag_M:12 122(4) . . ?
C7_J:5 N8_J:5 Ag_M:12 115(4) . . ?
N8_J:5 C9_J:5 C10_J:5 123.3(18) . . ?
C9_J:5 C10_J:5 C11_J:5 118.2(16) . . ?
C10_J:5 C11_J:5 C6_J:5 119.8(15) . . ?
C_J:5 N_J:6 CA_J:6 122(5) . . ?
N_J:6 CA_J:6 C_J:6 112(4) . . ?
N_J:6 CA_J:6 CB_J:6 109(4) . . ?
C_J:6 CA_J:6 CB_J:6 103(3) . . ?
CG2_J:6 CB_J:6 CG1_J:6 109(4) . . ?
CG2_J:6 CB_J:6 CA_J:6 110(3) . . ?
CG1_J:6 CB_J:6 CA_J:6 106(3) . . ?
O_J:6 C_J:6 O2S_J:7 124(5) . . ?
O_J:6 C_J:6 CA_J:6 123(5) . . ?
O2S_J:7 C_J:6 CA_J:6 113(4) . . ?
C_J:6 O2S_J:7 C1_J:7 127(7) . . ?
O2S_J:7 C1_J:7 C2_J:7 111(7) . . ?
C3_J:7 C2_J:7 C1_J:7 121(8) . . ?
C2_J:7 C3_J:7 C4_J:7 117(5) . . ?
C5_J:7 C4_J:7 C3_J:7 116(5) . . ?
C4_J:7 C5_J:7 C6_J:7 116(5) . . ?
C7_J:7 C6_J:7 C5_J:7 115(5) . . ?
C6_J:7 C7_J:7 C8_J:7 116(5) . . ?
C7_J:7 C8_J:7 C9_J:7 115(5) . . ?
C10_J:7 C9_J:7 C8_J:7 115(5) . . ?
C11_J:7 C10_J:7 C9_J:7 116(5) . . ?
C12_J:7 C11_J:7 C10_J:7 116(6) . . ?
O1_K:1 C_K:1 N_K:2 129(5) . . ?
O1_K:1 C_K:1 O2_K:1 126(5) . . ?
N_K:2 C_K:1 O2_K:1 106(5) . . ?
C_K:1 O2_K:1 CT_K:1 117(4) . . ?
O2_K:1 CT_K:1 C3_K:1 107(5) . . ?
O2_K:1 CT_K:1 C2_K:1 101(4) . . ?
C3_K:1 CT_K:1 C2_K:1 111(3) . . ?
O2_K:1 CT_K:1 C1_K:1 113(4) . . ?
C3_K:1 CT_K:1 C1_K:1 112(3) . . ?
C2_K:1 CT_K:1 C1_K:1 112(3) . . ?
C_K:1 N_K:2 CA_K:2 125(5) . . ?
N_K:2 CA_K:2 CB_K:2 126(4) . . ?
N_K:2 CA_K:2 C_K:2 105(4) . . ?
CB_K:2 CA_K:2 C_K:2 111(3) . . ?
CG2_K:2 CB_K:2 CG1_K:2 112(3) . . ?
CG2_K:2 CB_K:2 CA_K:2 115(4) . . ?
CG1_K:2 CB_K:2 CA_K:2 111(3) . . ?
O_K:2 C_K:2 N_K:3 128(5) . . ?
O_K:2 C_K:2 CA_K:2 119(4) . . ?
N_K:3 C_K:2 CA_K:2 113(5) . . ?
O_K:3 C_K:3 N_K:4 122(4) . . ?
O_K:3 C_K:3 CA_K:3 119(3) . . ?
N_K:4 C_K:3 CA_K:3 119(4) . . ?
N_K:3 CA_K:3 C_K:3 118(3) . . ?
N_K:3 CA_K:3 CB_K:3 111(3) . . ?
C_K:3 CA_K:3 CB_K:3 113(3) . . ?
C_K:2 N_K:3 CA_K:3 119(4) . . ?
C3_K:3 CB_K:3 CA_K:3 113(2) . . ?
C7_K:3 C3_K:3 C4_K:3 117.7(12) . . ?
C7_K:3 C3_K:3 CB_K:3 121.2(16) . . ?
C4_K:3 C3_K:3 CB_K:3 121.1(15) . . ?
C3_K:3 C7_K:3 C6_K:3 119.8(15) . . ?
C7_K:3 C6_K:3 C5_K:3 117.4(17) . . ?
N1_K:3 C5_K:3 C6_K:3 124.2(18) . . ?
C5_K:3 N1_K:3 C4_K:3 116.9(18) . . ?
C5_K:3 N1_K:3 Ag_M:9 110(3) . . ?
C4_K:3 N1_K:3 Ag_M:9 133(3) . . ?
N1_K:3 C4_K:3 C3_K:3 124.1(16) . . ?
C_K:3 N_K:4 CA_K:4 122(4) . . ?
N_K:4 CA_K:4 C_K:4 105(3) . . ?
O_K:4 C_K:4 N_K:5 125(4) . . ?
O_K:4 C_K:4 CA_K:4 126(4) . . ?
N_K:5 C_K:4 CA_K:4 109(4) . . ?
C_K:4 N_K:5 CA_K:5 122(4) . . ?
N_K:5 CA_K:5 C_K:5 111(3) . . ?
N_K:5 CA_K:5 CB_K:5 111(3) . . ?
C_K:5 CA_K:5 CB_K:5 110(2) . . ?
O_K:5 C_K:5 N_K:6 127(4) . . ?
O_K:5 C_K:5 CA_K:5 126(4) . . ?
N_K:6 C_K:5 CA_K:5 107(3) . . ?
C6_K:5 CB_K:5 CA_K:5 117(2) . . ?
C7_K:5 C6_K:5 C11_K:5 116.5(14) . . ?
C7_K:5 C6_K:5 CB_K:5 123(2) . . ?
C11_K:5 C6_K:5 CB_K:5 121(2) . . ?
N8_K:5 C7_K:5 C6_K:5 125.0(16) . . ?
C9_K:5 N8_K:5 C7_K:5 117.0(17) . . ?
C9_K:5 N8_K:5 Ag_M:10 122(3) . . ?
C7_K:5 N8_K:5 Ag_M:10 119(2) . . ?
N8_K:5 C9_K:5 C10_K:5 123.5(17) . . ?
C9_K:5 C10_K:5 C11_K:5 118.1(16) . . ?
C10_K:5 C11_K:5 C6_K:5 120.0(15) . . ?
C_K:5 N_K:6 CA_K:6 122(4) . . ?
N_K:6 CA_K:6 C_K:6 110(3) . . ?
N_K:6 CA_K:6 CB_K:6 111(3) . . ?
C_K:6 CA_K:6 CB_K:6 119(3) . . ?
CG2_K:6 CB_K:6 CG1_K:6 113(3) . . ?
CG2_K:6 CB_K:6 CA_K:6 110(3) . . ?
CG1_K:6 CB_K:6 CA_K:6 111(3) . . ?
O_K:6 C_K:6 O2S_K:7 117(4) . . ?
O_K:6 C_K:6 CA_K:6 127(5) . . ?
O2S_K:7 C_K:6 CA_K:6 116(4) . . ?
C_K:6 O2S_K:7 C1_K:7 113(5) . . ?
O2S_K:7 C1_K:7 C2_K:7 112(6) . . ?
C1_K:7 C2_K:7 C3_K:7 126(9) . . ?
C2_K:7 C3_K:7 C4_K:7 116(5) . . ?
C3_K:7 C4_K:7 C5_K:7 116(5) . . ?
C6_K:7 C5_K:7 C4_K:7 117(5) . . ?
C7_K:7 C6_K:7 C5_K:7 118(5) . . ?
C6_K:7 C7_K:7 C8_K:7 117(4) . . ?
C9_K:7 C8_K:7 C7_K:7 114(5) . . ?
C10_K:7 C9_K:7 C8_K:7 116(5) . . ?
C9_K:7 C10_K:7 C11_K:7 114(6) . . ?
C10_K:7 C11_K:7 C12_K:7 113(6) . . ?
O1_L:1 C_L:1 N_L:2 122(5) . . ?
O1_L:1 C_L:1 O2_L:1 130(5) . . ?
N_L:2 C_L:1 O2_L:1 109(5) . . ?
C_L:1 O2_L:1 CT_L:1 116(4) . . ?
O2_L:1 CT_L:1 C1_L:1 110(5) . . ?
O2_L:1 CT_L:1 C3_L:1 110(4) . . ?
C1_L:1 CT_L:1 C3_L:1 109(3) . . ?
O2_L:1 CT_L:1 C2_L:1 103(4) . . ?
C1_L:1 CT_L:1 C2_L:1 112(3) . . ?
C3_L:1 CT_L:1 C2_L:1 113(3) . . ?
C_L:1 N_L:2 CA_L:2 119(4) . . ?
N_L:2 CA_L:2 C_L:2 109(4) . . ?
N_L:2 CA_L:2 CB_L:2 109(3) . . ?
C_L:2 CA_L:2 CB_L:2 112(3) . . ?
CG2_L:2 CB_L:2 CA_L:2 110(3) . . ?
CG2_L:2 CB_L:2 CG1_L:2 109(3) . . ?
CA_L:2 CB_L:2 CG1_L:2 108(3) . . ?
O_L:2 C_L:2 N_L:3 125(4) . . ?
O_L:2 C_L:2 CA_L:2 125(4) . . ?
N_L:3 C_L:2 CA_L:2 110(4) . . ?
O_L:3 C_L:3 N_L:4 119(4) . . ?
O_L:3 C_L:3 CA_L:3 119(4) . . ?
N_L:4 C_L:3 CA_L:3 122(4) . . ?
N_L:3 CA_L:3 C_L:3 115(3) . . ?
N_L:3 CA_L:3 CB_L:3 110(3) . . ?
C_L:3 CA_L:3 CB_L:3 107(2) . . ?
C_L:2 N_L:3 CA_L:3 125(4) . . ?
C3_L:3 CB_L:3 CA_L:3 113(2) . . ?
C4_L:3 C3_L:3 C7_L:3 117.1(12) . . ?
C4_L:3 C3_L:3 CB_L:3 121.4(15) . . ?
C7_L:3 C3_L:3 CB_L:3 121.6(16) . . ?
C6_L:3 C7_L:3 C3_L:3 120.1(15) . . ?
C7_L:3 C6_L:3 C5_L:3 118.2(17) . . ?
N1_L:3 C5_L:3 C6_L:3 122.7(18) . . ?
C5_L:3 N1_L:3 C4_L:3 118.2(18) . . ?
C5_L:3 N1_L:3 Ag_M:11 125(3) . . ?
C4_L:3 N1_L:3 Ag_M:11 116(3) . . ?
N1_L:3 C4_L:3 C3_L:3 123.7(16) . . ?
C_L:3 N_L:4 CA_L:4 123(4) . . ?
N_L:4 CA_L:4 C_L:4 108(3) . . ?
O_L:4 C_L:4 N_L:5 132(4) . . ?
O_L:4 C_L:4 CA_L:4 123(4) . . ?
N_L:5 C_L:4 CA_L:4 105(4) . . ?
C_L:4 N_L:5 CA_L:5 124(4) . . ?
N_L:5 CA_L:5 C_L:5 110(3) . . ?
N_L:5 CA_L:5 CB_L:5 111(3) . . ?
C_L:5 CA_L:5 CB_L:5 115(3) . . ?
O_L:5 C_L:5 N_L:6 122(4) . . ?
O_L:5 C_L:5 CA_L:5 133(4) . . ?
N_L:6 C_L:5 CA_L:5 105(4) . . ?
C6_L:5 CB_L:5 CA_L:5 117(2) . . ?
C11_L:5 C6_L:5 C7_L:5 116.7(14) . . ?
C11_L:5 C6_L:5 CB_L:5 121(2) . . ?
C7_L:5 C6_L:5 CB_L:5 122(2) . . ?
N8_L:5 C7_L:5 C6_L:5 123.9(16) . . ?
C9_L:5 N8_L:5 C7_L:5 118.0(18) . . ?
C9_L:5 N8_L:5 Ag_M:12 136(3) . . ?
C7_L:5 N8_L:5 Ag_M:12 106(3) . . ?
N8_L:5 C9_L:5 C10_L:5 123.1(18) . . ?
C11_L:5 C10_L:5 C9_L:5 117.7(16) . . ?
C10_L:5 C11_L:5 C6_L:5 120.6(15) . . ?
C_L:5 N_L:6 CA_L:6 121(5) . . ?
N_L:6 CA_L:6 C_L:6 104(4) . . ?
N_L:6 CA_L:6 CB_L:6 115(5) . . ?
C_L:6 CA_L:6 CB_L:6 115(4) . . ?
CG2_L:6 CB_L:6 CG1_L:6 110(4) . . ?
CG2_L:6 CB_L:6 CA_L:6 112(4) . . ?
CG1_L:6 CB_L:6 CA_L:6 112(4) . . ?
O_L:6 C_L:6 O2S_L:7 121(5) . . ?
O_L:6 C_L:6 CA_L:6 125(5) . . ?
O2S_L:7 C_L:6 CA_L:6 114(4) . . ?
C_L:6 O2S_L:7 C1_L:7 121(5) . . ?
O2S_L:7 C1_L:7 C2_L:7 113(6) . . ?
C1_L:7 C2_L:7 C3_L:7 113(5) . . ?
C4_L:7 C3_L:7 C2_L:7 117(5) . . ?
C3_L:7 C4_L:7 C5_L:7 117(4) . . ?
C6_L:7 C5_L:7 C4_L:7 115(5) . . ?
C7_L:7 C6_L:7 C5_L:7 115(5) . . ?
C6_L:7 C7_L:7 C8_L:7 111(4) . . ?
C7_L:7 C8_L:7 C9_L:7 112(4) . . ?
C10_L:7 C9_L:7 C8_L:7 107(4) . . ?
C9_L:7 C10_L:7 C11_L:7 106(4) . . ?
C12_L:7 C11_L:7 C10_L:7 113(5) . . ?
N1_C:3 Ag_M:1 N1_A:3 168.1(15) . . ?
N8_C:5 Ag_M:2 N8_A:5 166.3(19) . . ?
N1_B:3 Ag_M:3 N1_D:3 166.0(17) . . ?
N8_B:5 Ag_M:4 N8_D:5 174(2) . . ?
N1_G:3 Ag_M:5 N1_E:3 164.9(15) . . ?
N1_F:3 Ag_M:7 N1_H:3 165.8(15) . . ?
N1_F:3 Ag_M:7 O2_X:21 87.9(18) . 2_457 ?
N1_H:3 Ag_M:7 O2_X:21 104(2) . 2_457 ?
N8_H:5 Ag_M:8 N8_F:5 169(2) . . ?
N1_I:3 Ag_M:9 N1_K:3 165(2) . . ?
N8_K:5 Ag_M:10 N8_I:5 142(3) . . ?
N1_J:3 Ag_M:11 N1_L:3 169(2) . . ?
N8_J:5 Ag_M:12 N8_L:5 172(2) . . ?
F4_X:1 C1_X:1 F3_X:1 110(3) . . ?
F4_X:1 C1_X:1 F5_X:1 107(3) . . ?
F3_X:1 C1_X:1 F5_X:1 111(3) . . ?
F4_X:1 C1_X:1 S1_X:1 112(3) . . ?
F3_X:1 C1_X:1 S1_X:1 106(2) . . ?
F5_X:1 C1_X:1 S1_X:1 110(2) . . ?
O3_X:1 S1_X:1 O2_X:1 126(3) . . ?
O3_X:1 S1_X:1 N_X:1 108(3) . . ?
O2_X:1 S1_X:1 N_X:1 107(3) . . ?
O3_X:1 S1_X:1 C1_X:1 105(2) . . ?
O2_X:1 S1_X:1 C1_X:1 105(2) . . ?
N_X:1 S1_X:1 C1_X:1 105(3) . . ?
S1_X:1 N_X:1 S_X:1 121(2) . . ?
O1_X:1 S_X:1 O_X:1 126(3) . . ?
O1_X:1 S_X:1 N_X:1 107(3) . . ?
O_X:1 S_X:1 N_X:1 105(3) . . ?
O1_X:1 S_X:1 C_X:1 106(2) . . ?
O_X:1 S_X:1 C_X:1 105(2) . . ?
N_X:1 S_X:1 C_X:1 109(3) . . ?
F2_X:1 C_X:1 F_X:1 108(3) . . ?
F2_X:1 C_X:1 F1_X:1 109(3) . . ?
F_X:1 C_X:1 F1_X:1 109(3) . . ?
F2_X:1 C_X:1 S_X:1 110(3) . . ?
F_X:1 C_X:1 S_X:1 111(3) . . ?
F1_X:1 C_X:1 S_X:1 110(3) . . ?
F5_X:5 C1_X:5 F4_X:5 108(3) . . ?
F5_X:5 C1_X:5 F3_X:5 103(3) . . ?
F4_X:5 C1_X:5 F3_X:5 102(3) . . ?
F5_X:5 C1_X:5 S1_X:5 113(3) . . ?
F4_X:5 C1_X:5 S1_X:5 115(3) . . ?
F3_X:5 C1_X:5 S1_X:5 114(3) . . ?
O3_X:5 S1_X:5 O2_X:5 118(3) . . ?
O3_X:5 S1_X:5 N_X:5 104(3) . . ?
O2_X:5 S1_X:5 N_X:5 106(3) . . ?
O3_X:5 S1_X:5 C1_X:5 107(2) . . ?
O2_X:5 S1_X:5 C1_X:5 104(2) . . ?
N_X:5 S1_X:5 C1_X:5 119(3) . . ?
S1_X:5 N_X:5 S_X:5 124(3) . . ?
O1_X:5 S_X:5 O_X:5 122(3) . . ?
O1_X:5 S_X:5 N_X:5 111(3) . . ?
O_X:5 S_X:5 N_X:5 113(3) . . ?
O1_X:5 S_X:5 C_X:5 107(2) . . ?
O_X:5 S_X:5 C_X:5 105(2) . . ?
N_X:5 S_X:5 C_X:5 95(3) . . ?
F1_X:5 C_X:5 F2_X:5 110(3) . . ?
F1_X:5 C_X:5 F_X:5 110(3) . . ?
F2_X:5 C_X:5 F_X:5 106(3) . . ?
F1_X:5 C_X:5 S_X:5 112(3) . . ?
F2_X:5 C_X:5 S_X:5 110(3) . . ?
F_X:5 C_X:5 S_X:5 108(3) . . ?
F3_X:7 C1_X:7 F4_X:7 111(3) . . ?
F3_X:7 C1_X:7 F5_X:7 110(3) . . ?
F4_X:7 C1_X:7 F5_X:7 110(3) . . ?
F3_X:7 C1_X:7 S1_X:7 109(2) . . ?
F4_X:7 C1_X:7 S1_X:7 109(2) . . ?
F5_X:7 C1_X:7 S1_X:7 109(2) . . ?
O3_X:7 S1_X:7 O2_X:7 125(3) . . ?
O3_X:7 S1_X:7 N_X:7 112(2) . . ?
O2_X:7 S1_X:7 N_X:7 106(2) . . ?
O3_X:7 S1_X:7 C1_X:7 104.9(19) . . ?
O2_X:7 S1_X:7 C1_X:7 105.1(19) . . ?
N_X:7 S1_X:7 C1_X:7 102(2) . . ?
S_X:7 N_X:7 S1_X:7 127(2) . . ?
O_X:7 S_X:7 O1_X:7 123(2) . . ?
O_X:7 S_X:7 N_X:7 111(2) . . ?
O1_X:7 S_X:7 N_X:7 110(2) . . ?
O_X:7 S_X:7 C_X:7 105.5(17) . . ?
O1_X:7 S_X:7 C_X:7 103.2(17) . . ?
N_X:7 S_X:7 C_X:7 101(2) . . ?
F2_X:7 C_X:7 F1_X:7 109(3) . . ?
F2_X:7 C_X:7 F_X:7 110(3) . . ?
F1_X:7 C_X:7 F_X:7 109(3) . . ?
F2_X:7 C_X:7 S_X:7 110(2) . . ?
F1_X:7 C_X:7 S_X:7 108(2) . . ?
F_X:7 C_X:7 S_X:7 110(2) . . ?
F4_X:9 C1_X:9 F3_X:9 108(3) . . ?
F4_X:9 C1_X:9 F5_X:9 108(3) . . ?
F3_X:9 C1_X:9 F5_X:9 107(3) . . ?
F4_X:9 C1_X:9 S1_X:9 112(3) . . ?
F3_X:9 C1_X:9 S1_X:9 112(3) . . ?
F5_X:9 C1_X:9 S1_X:9 109(3) . . ?
O2_X:9 S1_X:9 O3_X:9 121(3) . . ?
O2_X:9 S1_X:9 N_X:9 107(3) . . ?
O3_X:9 S1_X:9 N_X:9 108(3) . . ?
O2_X:9 S1_X:9 C1_X:9 104(2) . . ?
O3_X:9 S1_X:9 C1_X:9 103(2) . . ?
N_X:9 S1_X:9 C1_X:9 113(3) . . ?
S1_X:9 N_X:9 S_X:9 130(3) . . ?
O_X:9 S_X:9 O1_X:9 119(3) . . ?
O_X:9 S_X:9 N_X:9 110(3) . . ?
O1_X:9 S_X:9 N_X:9 106(3) . . ?
O_X:9 S_X:9 C_X:9 106(2) . . ?
O1_X:9 S_X:9 C_X:9 104(2) . . ?
N_X:9 S_X:9 C_X:9 112(3) . . ?
F2_X:9 C_X:9 F_X:9 106(3) . . ?
F2_X:9 C_X:9 F1_X:9 107(3) . . ?
F_X:9 C_X:9 F1_X:9 105(3) . . ?
F2_X:9 C_X:9 S_X:9 115(3) . . ?
F_X:9 C_X:9 S_X:9 112(3) . . ?
F1_X:9 C_X:9 S_X:9 111(3) . . ?
F3_X:11 C1_X:11 F4_X:11 112(3) . . ?
F3_X:11 C1_X:11 F5_X:11 108(3) . . ?
F4_X:11 C1_X:11 F5_X:11 111(3) . . ?
F3_X:11 C1_X:11 S1_X:11 111(3) . . ?
F4_X:11 C1_X:11 S1_X:11 106(2) . . ?
F5_X:11 C1_X:11 S1_X:11 109(3) . . ?
O2_X:11 S1_X:11 O3_X:11 124(3) . . ?
O2_X:11 S1_X:11 N_X:11 108(3) . . ?
O3_X:11 S1_X:11 N_X:11 112(3) . . ?
O2_X:11 S1_X:11 C1_X:11 107(2) . . ?
O3_X:11 S1_X:11 C1_X:11 105(2) . . ?
N_X:11 S1_X:11 C1_X:11 99(2) . . ?
S_X:11 N_X:11 S1_X:11 123(2) . . ?
O1_X:11 S_X:11 O_X:11 131(3) . . ?
O1_X:11 S_X:11 N_X:11 106(2) . . ?
O_X:11 S_X:11 N_X:11 110(2) . . ?
O1_X:11 S_X:11 C_X:11 102.4(19) . . ?
O_X:11 S_X:11 C_X:11 101.2(19) . . ?
N_X:11 S_X:11 C_X:11 103(3) . . ?
F1_X:11 C_X:11 F_X:11 111(3) . . ?
F1_X:11 C_X:11 F2_X:11 112(3) . . ?
F_X:11 C_X:11 F2_X:11 109(3) . . ?
F1_X:11 C_X:11 S_X:11 109(2) . . ?
F_X:11 C_X:11 S_X:11 109(3) . . ?
F2_X:11 C_X:11 S_X:11 108(2) . . ?
F4_X:13 C1_X:13 F3_X:13 110(3) . . ?
F4_X:13 C1_X:13 F5_X:13 110(3) . . ?
F3_X:13 C1_X:13 F5_X:13 108(3) . . ?
F4_X:13 C1_X:13 S1_X:13 112(2) . . ?
F3_X:13 C1_X:13 S1_X:13 110(2) . . ?
F5_X:13 C1_X:13 S1_X:13 107(2) . . ?
O2_X:13 S1_X:13 O3_X:13 128(3) . . ?
O2_X:13 S1_X:13 N_X:13 106(2) . . ?
O3_X:13 S1_X:13 N_X:13 110(2) . . ?
O2_X:13 S1_X:13 C1_X:13 106.2(19) . . ?
O3_X:13 S1_X:13 C1_X:13 102.2(18) . . ?
N_X:13 S1_X:13 C1_X:13 103(3) . . ?
S_X:13 N_X:13 S1_X:13 125(3) . . ?
O1_X:13 S_X:13 O_X:13 122(3) . . ?
O1_X:13 S_X:13 N_X:13 109(3) . . ?
O_X:13 S_X:13 N_X:13 107(3) . . ?
O1_X:13 S_X:13 C_X:13 105(2) . . ?
O_X:13 S_X:13 C_X:13 105(2) . . ?
N_X:13 S_X:13 C_X:13 108(3) . . ?
F1_X:13 C_X:13 F2_X:13 109(3) . . ?
F1_X:13 C_X:13 F_X:13 109(3) . . ?
F2_X:13 C_X:13 F_X:13 108(3) . . ?
F1_X:13 C_X:13 S_X:13 111(3) . . ?
F2_X:13 C_X:13 S_X:13 111(3) . . ?
F_X:13 C_X:13 S_X:13 110(3) . . ?
F5_X:15 C1_X:15 F4_X:15 109(3) . . ?
F5_X:15 C1_X:15 F3_X:15 112(3) . . ?
F4_X:15 C1_X:15 F3_X:15 106(3) . . ?
F5_X:15 C1_X:15 S1_X:15 109(2) . . ?
F4_X:15 C1_X:15 S1_X:15 113(2) . . ?
F3_X:15 C1_X:15 S1_X:15 108(2) . . ?
O3_X:15 S1_X:15 O2_X:15 127(3) . . ?
O3_X:15 S1_X:15 N_X:15 107(2) . . ?
O2_X:15 S1_X:15 N_X:15 106(3) . . ?
O3_X:15 S1_X:15 C1_X:15 106.2(19) . . ?
O2_X:15 S1_X:15 C1_X:15 105(2) . . ?
N_X:15 S1_X:15 C1_X:15 104(2) . . ?
S_X:15 N_X:15 S1_X:15 123(2) . . ?
O1_X:15 S_X:15 O_X:15 122(3) . . ?
O1_X:15 S_X:15 N_X:15 109(2) . . ?
O_X:15 S_X:15 N_X:15 108(2) . . ?
O1_X:15 S_X:15 C_X:15 105.0(18) . . ?
O_X:15 S_X:15 C_X:15 107(2) . . ?
N_X:15 S_X:15 C_X:15 104(2) . . ?
F2_X:15 C_X:15 F_X:15 111(3) . . ?
F2_X:15 C_X:15 F1_X:15 105(3) . . ?
F_X:15 C_X:15 F1_X:15 104(3) . . ?
F2_X:15 C_X:15 S_X:15 110(2) . . ?
F_X:15 C_X:15 S_X:15 115(2) . . ?
F1_X:15 C_X:15 S_X:15 112(2) . . ?
F4_X:17 C1_X:17 F5_X:17 113(3) . . ?
F4_X:17 C1_X:17 F3_X:17 107(3) . . ?
F5_X:17 C1_X:17 F3_X:17 106(3) . . ?
F4_X:17 C1_X:17 S1_X:17 112(2) . . ?
F5_X:17 C1_X:17 S1_X:17 108(2) . . ?
F3_X:17 C1_X:17 S1_X:17 110(2) . . ?
O3_X:17 S1_X:17 O2_X:17 122(2) . . ?
O3_X:17 S1_X:17 N_X:17 115(2) . . ?
O2_X:17 S1_X:17 N_X:17 104(2) . . ?
O3_X:17 S1_X:17 C1_X:17 108.9(18) . . ?
O2_X:17 S1_X:17 C1_X:17 105.4(17) . . ?
N_X:17 S1_X:17 C1_X:17 99(2) . . ?
S_X:17 N_X:17 S1_X:17 130(2) . . ?
O1_X:17 S_X:17 O_X:17 121(3) . . ?
O1_X:17 S_X:17 N_X:17 107(3) . . ?
O_X:17 S_X:17 N_X:17 113(3) . . ?
O1_X:17 S_X:17 C_X:17 108(2) . . ?
O_X:17 S_X:17 C_X:17 106(2) . . ?
N_X:17 S_X:17 C_X:17 100(2) . . ?
F_X:17 C_X:17 F1_X:17 111(3) . . ?
F_X:17 C_X:17 F2_X:17 109(3) . . ?
F1_X:17 C_X:17 F2_X:17 108(3) . . ?
F_X:17 C_X:17 S_X:17 108(2) . . ?
F1_X:17 C_X:17 S_X:17 112(3) . . ?
F2_X:17 C_X:17 S_X:17 108(2) . . ?
F4_X:19 C1_X:19 F5_X:19 109(3) . . ?
F4_X:19 C1_X:19 F3_X:19 110(3) . . ?
F5_X:19 C1_X:19 F3_X:19 107(3) . . ?
F4_X:19 C1_X:19 S1_X:19 111(2) . . ?
F5_X:19 C1_X:19 S1_X:19 111(2) . . ?
F3_X:19 C1_X:19 S1_X:19 109(2) . . ?
O3_X:19 S1_X:19 O2_X:19 123(3) . . ?
O3_X:19 S1_X:19 N_X:19 115(2) . . ?
O2_X:19 S1_X:19 N_X:19 107(2) . . ?
O3_X:19 S1_X:19 C1_X:19 104.9(19) . . ?
O2_X:19 S1_X:19 C1_X:19 106.0(19) . . ?
N_X:19 S1_X:19 C1_X:19 97.4(19) . . ?
S_X:19 N_X:19 S1_X:19 123.5(19) . . ?
O_X:19 S_X:19 O1_X:19 127(3) . . ?
O_X:19 S_X:19 N_X:19 106(2) . . ?
O1_X:19 S_X:19 N_X:19 108(2) . . ?
O_X:19 S_X:19 C_X:19 106.3(18) . . ?
O1_X:19 S_X:19 C_X:19 103.4(18) . . ?
N_X:19 S_X:19 C_X:19 103.9(19) . . ?
F1_X:19 C_X:19 F_X:19 110(3) . . ?
F1_X:19 C_X:19 F2_X:19 112(3) . . ?
F_X:19 C_X:19 F2_X:19 107(3) . . ?
F1_X:19 C_X:19 S_X:19 108(2) . . ?
F_X:19 C_X:19 S_X:19 111(2) . . ?
F2_X:19 C_X:19 S_X:19 110(2) . . ?
F4_X:21 C1_X:21 F3_X:21 105(3) . . ?
F4_X:21 C1_X:21 F5_X:21 110(3) . . ?
F3_X:21 C1_X:21 F5_X:21 107(3) . . ?
F4_X:21 C1_X:21 S1_X:21 113(2) . . ?
F3_X:21 C1_X:21 S1_X:21 114(3) . . ?
F5_X:21 C1_X:21 S1_X:21 107(2) . . ?
O2_X:21 S1_X:21 O3_X:21 127(3) . . ?
O2_X:21 S1_X:21 N_X:21 107(3) . . ?
O3_X:21 S1_X:21 N_X:21 104(3) . . ?
O2_X:21 S1_X:21 C1_X:21 108(2) . . ?
O3_X:21 S1_X:21 C1_X:21 104(2) . . ?
N_X:21 S1_X:21 C1_X:21 105(2) . . ?
S1_X:21 O2_X:21 Ag_M:7 154(4) . 2_557 ?
S1_X:21 N_X:21 S_X:21 114(2) . . ?
O_X:21 S_X:21 O1_X:21 131(3) . . ?
O_X:21 S_X:21 N_X:21 110(3) . . ?
O1_X:21 S_X:21 N_X:21 105(3) . . ?
O_X:21 S_X:21 C_X:21 105(2) . . ?
O1_X:21 S_X:21 C_X:21 106(2) . . ?
N_X:21 S_X:21 C_X:21 92(2) . . ?
F_X:21 C_X:21 F2_X:21 108(3) . . ?
F_X:21 C_X:21 F1_X:21 114(3) . . ?
F2_X:21 C_X:21 F1_X:21 109(3) . . ?
F_X:21 C_X:21 S_X:21 109(2) . . ?
F2_X:21 C_X:21 S_X:21 110(2) . . ?
F1_X:21 C_X:21 S_X:21 107(2) . . ?

loop_
_geom_bond_atom_site_label_1
_geom_bond_atom_site_label_2
_geom_bond_distance
_geom_bond_site_symmetry_2
_geom_bond_publ_flag
O1_A:1 C_A:1 1.24(4) . ?
C_A:1 O2_A:1 1.31(4) . ?
C_A:1 N_A:2 1.36(4) . ?
O2_A:1 CT_A:1 1.46(3) . ?
CT_A:1 C3_A:1 1.517(18) . ?
CT_A:1 C1_A:1 1.520(18) . ?
CT_A:1 C2_A:1 1.521(18) . ?
N_A:2 CA_A:2 1.45(2) . ?
CA_A:2 CB_A:2 1.549(18) . ?
CA_A:2 C_A:2 1.56(3) . ?
CB_A:2 CG2_A:2 1.52(3) . ?
CB_A:2 CG1_A:2 1.53(3) . ?
C_A:2 O_A:2 1.22(3) . ?
C_A:2 N_A:3 1.31(3) . ?
O_A:3 C_A:3 1.21(3) . ?
C_A:3 N_A:4 1.30(3) . ?
C_A:3 CA_A:3 1.520(18) . ?
CA_A:3 N_A:3 1.47(2) . ?
CA_A:3 CB_A:3 1.55(2) . ?
CB_A:3 C3_A:3 1.508(11) . ?
C3_A:3 C7_A:3 1.380(13) . ?
C3_A:3 C4_A:3 1.387(12) . ?
C7_A:3 C6_A:3 1.385(12) . ?
C6_A:3 C5_A:3 1.391(19) . ?
C5_A:3 N1_A:3 1.326(16) . ?
N1_A:3 C4_A:3 1.330(13) . ?
N1_A:3 Ag_M:1 2.17(3) . ?
N_A:4 CA_A:4 1.41(4) . ?
CA_A:4 C_A:4 1.530(17) . ?
C_A:4 O_A:4 1.21(3) . ?
C_A:4 N_A:5 1.31(3) . ?
N_A:5 CA_A:5 1.47(2) . ?
CA_A:5 C_A:5 1.51(3) . ?
CA_A:5 CB_A:5 1.53(2) . ?
C_A:5 O_A:5 1.21(3) . ?
C_A:5 N_A:6 1.29(3) . ?
CB_A:5 C6_A:5 1.508(12) . ?
C6_A:5 C11_A:5 1.386(13) . ?
C6_A:5 C7_A:5 1.388(12) . ?
C7_A:5 N8_A:5 1.332(13) . ?
N8_A:5 C9_A:5 1.331(15) . ?
N8_A:5 Ag_M:2 2.18(4) . ?
C9_A:5 C10_A:5 1.391(18) . ?
C10_A:5 C11_A:5 1.387(13) . ?
N_A:6 CA_A:6 1.45(2) . ?
CA_A:6 C_A:6 1.51(3) . ?
CA_A:6 CB_A:6 1.542(18) . ?
CB_A:6 CG1_A:6 1.52(3) . ?
CB_A:6 CG2_A:6 1.53(3) . ?
C_A:6 O_A:6 1.21(3) . ?
C_A:6 O2S_A:7 1.35(4) . ?
O2S_A:7 C1_A:7 1.44(3) . ?
C1_A:7 C2_A:7 1.51(4) . ?
C2_A:7 C3_A:7 1.51(3) . ?
C3_A:7 C4_A:7 1.53(3) . ?
C4_A:7 C5_A:7 1.52(3) . ?
C5_A:7 C6_A:7 1.52(3) . ?
C6_A:7 C7_A:7 1.52(3) . ?
C7_A:7 C8_A:7 1.52(3) . ?
C8_A:7 C9_A:7 1.52(3) . ?
C9_A:7 C10_A:7 1.52(3) . ?
C10_A:7 C11_A:7 1.53(4) . ?
C11_A:7 C12_A:7 1.52(5) . ?
O1_B:1 C_B:1 1.20(4) . ?
C_B:1 N_B:2 1.31(4) . ?
C_B:1 O2_B:1 1.37(4) . ?
O2_B:1 CT_B:1 1.48(3) . ?
CT_B:1 C2_B:1 1.519(18) . ?
CT_B:1 C3_B:1 1.521(18) . ?
CT_B:1 C1_B:1 1.523(18) . ?
N_B:2 CA_B:2 1.44(2) . ?
CA_B:2 CB_B:2 1.535(18) . ?
CA_B:2 C_B:2 1.55(3) . ?
CB_B:2 CG2_B:2 1.51(3) . ?
CB_B:2 CG1_B:2 1.52(3) . ?
C_B:2 O_B:2 1.22(3) . ?
C_B:2 N_B:3 1.31(3) . ?
O_B:3 C_B:3 1.20(2) . ?
C_B:3 N_B:4 1.28(3) . ?
C_B:3 CA_B:3 1.508(18) . ?
CA_B:3 N_B:3 1.47(2) . ?
CA_B:3 CB_B:3 1.52(2) . ?
CB_B:3 C3_B:3 1.504(11) . ?
C3_B:3 C4_B:3 1.383(12) . ?
C3_B:3 C7_B:3 1.387(13) . ?
C7_B:3 C6_B:3 1.387(12) . ?
C6_B:3 C5_B:3 1.385(19) . ?
C5_B:3 N1_B:3 1.329(16) . ?
N1_B:3 C4_B:3 1.336(13) . ?
N1_B:3 Ag_M:3 2.11(4) . ?
N_B:4 CA_B:4 1.43(3) . ?
CA_B:4 C_B:4 1.534(17) . ?
C_B:4 O_B:4 1.22(3) . ?
C_B:4 N_B:5 1.31(3) . ?
N_B:5 CA_B:5 1.46(2) . ?
CA_B:5 C_B:5 1.52(3) . ?
CA_B:5 CB_B:5 1.53(2) . ?
C_B:5 O_B:5 1.21(3) . ?
C_B:5 N_B:6 1.35(3) . ?
CB_B:5 C6_B:5 1.505(12) . ?
C6_B:5 C7_B:5 1.384(12) . ?
C6_B:5 C11_B:5 1.390(13) . ?
C7_B:5 N8_B:5 1.334(13) . ?
N8_B:5 C9_B:5 1.332(15) . ?
N8_B:5 Ag_M:4 2.13(2) . ?
C9_B:5 C10_B:5 1.385(18) . ?
C10_B:5 C11_B:5 1.388(13) . ?
N_B:6 CA_B:6 1.45(2) . ?
CA_B:6 CB_B:6 1.534(18) . ?
CA_B:6 C_B:6 1.56(3) . ?
CB_B:6 CG2_B:6 1.50(3) . ?
CB_B:6 CG1_B:6 1.53(3) . ?
C_B:6 O_B:6 1.21(3) . ?
C_B:6 O2S_B:7 1.35(4) . ?
O2S_B:7 C1_B:7 1.43(3) . ?
C1_B:7 C2_B:7 1.51(5) . ?
C2_B:7 C3_B:7 1.54(3) . ?
C3_B:7 C4_B:7 1.51(3) . ?
C4_B:7 C5_B:7 1.51(3) . ?
C5_B:7 C6_B:7 1.54(3) . ?
C6_B:7 C7_B:7 1.52(3) . ?
C7_B:7 C8_B:7 1.52(3) . ?
C8_B:7 C9_B:7 1.52(3) . ?
C9_B:7 C10_B:7 1.52(3) . ?
C10_B:7 C11_B:7 1.51(4) . ?
C11_B:7 C12_B:7 1.51(5) . ?
O1_C:1 C_C:1 1.22(4) . ?
C_C:1 N_C:2 1.31(4) . ?
C_C:1 O2_C:1 1.33(4) . ?
O2_C:1 CT_C:1 1.48(3) . ?
CT_C:1 C1_C:1 1.511(18) . ?
CT_C:1 C3_C:1 1.512(18) . ?
CT_C:1 C2_C:1 1.519(18) . ?
N_C:2 CA_C:2 1.46(2) . ?
CA_C:2 CB_C:2 1.534(18) . ?
CA_C:2 C_C:2 1.54(3) . ?
CB_C:2 CG1_C:2 1.51(3) . ?
CB_C:2 CG2_C:2 1.53(3) . ?
C_C:2 O_C:2 1.22(3) . ?
C_C:2 N_C:3 1.31(3) . ?
O_C:3 C_C:3 1.25(2) . ?
C_C:3 N_C:4 1.33(3) . ?
C_C:3 CA_C:3 1.517(18) . ?
CA_C:3 N_C:3 1.47(2) . ?
CA_C:3 CB_C:3 1.53(2) . ?
CB_C:3 C3_C:3 1.506(11) . ?
C3_C:3 C7_C:3 1.380(13) . ?
C3_C:3 C4_C:3 1.389(12) . ?
C7_C:3 C6_C:3 1.387(12) . ?
C6_C:3 C5_C:3 1.384(19) . ?
C5_C:3 N1_C:3 1.330(16) . ?
N1_C:3 C4_C:3 1.334(13) . ?
N1_C:3 Ag_M:1 2.16(3) . ?
N_C:4 CA_C:4 1.46(3) . ?
CA_C:4 C_C:4 1.527(17) . ?
C_C:4 O_C:4 1.23(3) . ?
C_C:4 N_C:5 1.29(3) . ?
N_C:5 CA_C:5 1.47(2) . ?
CA_C:5 C_C:5 1.51(3) . ?
CA_C:5 CB_C:5 1.56(2) . ?
C_C:5 O_C:5 1.21(2) . ?
C_C:5 N_C:6 1.32(3) . ?
CB_C:5 C6_C:5 1.505(12) . ?
C6_C:5 C7_C:5 1.385(12) . ?
C6_C:5 C11_C:5 1.386(13) . ?
C7_C:5 N8_C:5 1.330(13) . ?
N8_C:5 C9_C:5 1.330(14) . ?
N8_C:5 Ag_M:2 2.17(3) . ?
C9_C:5 C10_C:5 1.375(18) . ?
C10_C:5 C11_C:5 1.388(13) . ?
N_C:6 CA_C:6 1.46(2) . ?
CA_C:6 C_C:6 1.51(3) . ?
CA_C:6 CB_C:6 1.539(18) . ?
CB_C:6 CG1_C:6 1.50(3) . ?
CB_C:6 CG2_C:6 1.51(3) . ?
C_C:6 O_C:6 1.21(3) . ?
C_C:6 O2S_C:7 1.33(3) . ?
O2S_C:7 C1_C:7 1.42(3) . ?
C1_C:7 C2_C:7 1.50(5) . ?
C2_C:7 C3_C:7 1.52(3) . ?
C3_C:7 C4_C:7 1.53(3) . ?
C4_C:7 C5_C:7 1.52(3) . ?
C5_C:7 C6_C:7 1.51(3) . ?
C6_C:7 C7_C:7 1.53(3) . ?
C7_C:7 C8_C:7 1.52(3) . ?
C8_C:7 C9_C:7 1.54(3) . ?
C9_C:7 C10_C:7 1.53(3) . ?
C10_C:7 C11_C:7 1.52(4) . ?
C11_C:7 C12_C:7 1.49(5) . ?
O1_D:1 C_D:1 1.23(4) . ?
C_D:1 N_D:2 1.28(4) . ?
C_D:1 O2_D:1 1.34(4) . ?
O2_D:1 CT_D:1 1.47(3) . ?
CT_D:1 C2_D:1 1.514(18) . ?
CT_D:1 C3_D:1 1.515(18) . ?
CT_D:1 C1_D:1 1.517(18) . ?
N_D:2 CA_D:2 1.46(2) . ?
CA_D:2 C_D:2 1.52(3) . ?
CA_D:2 CB_D:2 1.541(18) . ?
CB_D:2 CG1_D:2 1.48(3) . ?
CB_D:2 CG2_D:2 1.55(3) . ?
C_D:2 O_D:2 1.22(3) . ?
C_D:2 N_D:3 1.32(3) . ?
O_D:3 C_D:3 1.23(3) . ?
C_D:3 N_D:4 1.33(3) . ?
C_D:3 CA_D:3 1.520(18) . ?
CA_D:3 N_D:3 1.47(2) . ?
CA_D:3 CB_D:3 1.52(2) . ?
CB_D:3 C3_D:3 1.505(11) . ?
C3_D:3 C7_D:3 1.381(13) . ?
C3_D:3 C4_D:3 1.384(12) . ?
C7_D:3 C6_D:3 1.387(12) . ?
C6_D:3 C5_D:3 1.389(19) . ?
C5_D:3 N1_D:3 1.329(16) . ?
N1_D:3 C4_D:3 1.332(13) . ?
N1_D:3 Ag_M:3 2.16(3) . ?
N_D:4 CA_D:4 1.47(3) . ?
CA_D:4 C_D:4 1.523(17) . ?
C_D:4 O_D:4 1.21(3) . ?
C_D:4 N_D:5 1.29(3) . ?
N_D:5 CA_D:5 1.45(2) . ?
CA_D:5 C_D:5 1.50(3) . ?
CA_D:5 CB_D:5 1.50(2) . ?
C_D:5 O_D:5 1.23(2) . ?
C_D:5 N_D:6 1.31(3) . ?
CB_D:5 C6_D:5 1.507(12) . ?
C6_D:5 C7_D:5 1.386(12) . ?
C6_D:5 C11_D:5 1.387(13) . ?
C7_D:5 N8_D:5 1.333(13) . ?
N8_D:5 C9_D:5 1.332(15) . ?
N8_D:5 Ag_M:4 2.15(2) . ?
C9_D:5 C10_D:5 1.383(18) . ?
C10_D:5 C11_D:5 1.389(13) . ?
N_D:6 CA_D:6 1.45(2) . ?
CA_D:6 C_D:6 1.53(3) . ?
CA_D:6 CB_D:6 1.535(18) . ?
CB_D:6 CG2_D:6 1.51(3) . ?
CB_D:6 CG1_D:6 1.53(3) . ?
C_D:6 O_D:6 1.22(2) . ?
C_D:6 O2S_D:7 1.35(3) . ?
O2S_D:7 C1_D:7 1.44(3) . ?
C1_D:7 C2_D:7 1.54(4) . ?
C2_D:7 C3_D:7 1.51(3) . ?
C3_D:7 C4_D:7 1.52(3) . ?
C4_D:7 C5_D:7 1.51(3) . ?
C5_D:7 C6_D:7 1.50(3) . ?
C6_D:7 C7_D:7 1.52(3) . ?
C7_D:7 C8_D:7 1.50(3) . ?
C8_D:7 C9_D:7 1.52(3) . ?
C9_D:7 C10_D:7 1.53(3) . ?
C10_D:7 C11_D:7 1.51(4) . ?
C11_D:7 C12_D:7 1.55(5) . ?
O1_E:1 C_E:1 1.23(4) . ?
C_E:1 N_E:2 1.28(4) . ?
C_E:1 O2_E:1 1.31(4) . ?
O2_E:1 CT_E:1 1.47(3) . ?
CT_E:1 C2_E:1 1.508(18) . ?
CT_E:1 C3_E:1 1.508(18) . ?
CT_E:1 C1_E:1 1.513(18) . ?
N_E:2 CA_E:2 1.45(2) . ?
CA_E:2 CB_E:2 1.535(18) . ?
CA_E:2 C_E:2 1.54(3) . ?
CB_E:2 CG2_E:2 1.51(3) . ?
CB_E:2 CG1_E:2 1.53(3) . ?
C_E:2 O_E:2 1.21(2) . ?
C_E:2 N_E:3 1.25(3) . ?
O_E:3 C_E:3 1.22(2) . ?
C_E:3 N_E:4 1.30(3) . ?
C_E:3 CA_E:3 1.516(17) . ?
CA_E:3 N_E:3 1.46(2) . ?
CA_E:3 CB_E:3 1.51(2) . ?
CB_E:3 C3_E:3 1.507(11) . ?
C3_E:3 C4_E:3 1.384(12) . ?
C3_E:3 C7_E:3 1.387(13) . ?
C7_E:3 C6_E:3 1.388(12) . ?
C6_E:3 C5_E:3 1.386(19) . ?
C5_E:3 N1_E:3 1.326(16) . ?
N1_E:3 C4_E:3 1.334(13) . ?
N1_E:3 Ag_M:5 2.13(3) . ?
N_E:4 CA_E:4 1.44(3) . ?
CA_E:4 C_E:4 1.528(17) . ?
C_E:4 O_E:4 1.22(3) . ?
C_E:4 N_E:5 1.35(3) . ?
N_E:5 CA_E:5 1.48(2) . ?
CA_E:5 CB_E:5 1.53(2) . ?
CA_E:5 C_E:5 1.53(3) . ?
C_E:5 O_E:5 1.22(3) . ?
C_E:5 N_E:6 1.32(3) . ?
CB_E:5 C6_E:5 1.512(12) . ?
C6_E:5 C7_E:5 1.384(12) . ?
C6_E:5 C11_E:5 1.391(13) . ?
C7_E:5 N8_E:5 1.335(13) . ?
N8_E:5 C9_E:5 1.330(15) . ?
C9_E:5 C10_E:5 1.383(18) . ?
C10_E:5 C11_E:5 1.387(13) . ?
N_E:6 CA_E:6 1.45(2) . ?
CA_E:6 C_E:6 1.53(3) . ?
CA_E:6 CB_E:6 1.535(18) . ?
CB_E:6 CG1_E:6 1.53(3) . ?
CB_E:6 CG2_E:6 1.54(3) . ?
C_E:6 O_E:6 1.21(3) . ?
C_E:6 O2S_E:7 1.34(3) . ?
O2S_E:7 C1_E:7 1.45(3) . ?
C1_E:7 C2_E:7 1.53(5) . ?
C2_E:7 C3_E:7 1.51(3) . ?
C3_E:7 C4_E:7 1.52(3) . ?
C4_E:7 C5_E:7 1.54(3) . ?
C5_E:7 C6_E:7 1.51(3) . ?
C6_E:7 C7_E:7 1.50(3) . ?
C7_E:7 C8_E:7 1.53(3) . ?
C8_E:7 C9_E:7 1.50(3) . ?
C9_E:7 C10_E:7 1.50(3) . ?
C10_E:7 C11_E:7 1.51(4) . ?
C11_E:7 C12_E:7 1.52(5) . ?
O1_F:1 C_F:1 1.25(4) . ?
C_F:1 N_F:2 1.32(3) . ?
C_F:1 O2_F:1 1.33(3) . ?
O2_F:1 CT_F:1 1.47(3) . ?
CT_F:1 C1_F:1 1.509(18) . ?
CT_F:1 C3_F:1 1.512(18) . ?
CT_F:1 C2_F:1 1.513(18) . ?
N_F:2 CA_F:2 1.43(2) . ?
CA_F:2 CB_F:2 1.530(18) . ?
CA_F:2 C_F:2 1.59(3) . ?
CB_F:2 CG1_F:2 1.51(3) . ?
CB_F:2 CG2_F:2 1.54(3) . ?
C_F:2 O_F:2 1.23(3) . ?
C_F:2 N_F:3 1.32(3) . ?
O_F:3 C_F:3 1.20(2) . ?
C_F:3 N_F:4 1.36(3) . ?
C_F:3 CA_F:3 1.512(18) . ?
CA_F:3 N_F:3 1.48(2) . ?
CA_F:3 CB_F:3 1.51(2) . ?
CB_F:3 C3_F:3 1.501(11) . ?
C3_F:3 C7_F:3 1.386(13) . ?
C3_F:3 C4_F:3 1.388(12) . ?
C7_F:3 C6_F:3 1.384(12) . ?
C6_F:3 C5_F:3 1.392(19) . ?
C5_F:3 N1_F:3 1.322(16) . ?
N1_F:3 C4_F:3 1.329(13) . ?
N1_F:3 Ag_M:7 2.11(3) . ?
N_F:4 CA_F:4 1.42(3) . ?
CA_F:4 C_F:4 1.530(17) . ?
C_F:4 O_F:4 1.22(3) . ?
C_F:4 N_F:5 1.24(3) . ?
N_F:5 CA_F:5 1.48(2) . ?
CA_F:5 C_F:5 1.52(3) . ?
CA_F:5 CB_F:5 1.54(2) . ?
C_F:5 O_F:5 1.21(2) . ?
C_F:5 N_F:6 1.35(3) . ?
CB_F:5 C6_F:5 1.505(12) . ?
C6_F:5 C7_F:5 1.383(12) . ?
C6_F:5 C11_F:5 1.389(13) . ?
C7_F:5 N8_F:5 1.333(13) . ?
N8_F:5 C9_F:5 1.333(15) . ?
N8_F:5 Ag_M:8 2.15(4) . ?
C9_F:5 C10_F:5 1.378(18) . ?
C10_F:5 C11_F:5 1.387(13) . ?
N_F:6 CA_F:6 1.45(2) . ?
CA_F:6 CB_F:6 1.530(18) . ?
CA_F:6 C_F:6 1.54(3) . ?
CB_F:6 CG1_F:6 1.51(3) . ?
CB_F:6 CG2_F:6 1.52(3) . ?
C_F:6 O_F:6 1.22(3) . ?
C_F:6 O2S_F:7 1.33(3) . ?
O2S_F:7 C1_F:7 1.43(3) . ?
C1_F:7 C2_F:7 1.42(4) . ?
C2_F:7 C3_F:7 1.51(3) . ?
C3_F:7 C4_F:7 1.54(3) . ?
C4_F:7 C5_F:7 1.52(3) . ?
C5_F:7 C6_F:7 1.54(3) . ?
C6_F:7 C7_F:7 1.52(3) . ?
C7_F:7 C8_F:7 1.52(3) . ?
C8_F:7 C9_F:7 1.51(3) . ?
C9_F:7 C10_F:7 1.51(3) . ?
C10_F:7 C11_F:7 1.52(4) . ?
C11_F:7 C12_F:7 1.46(5) . ?
O1_G:1 C_G:1 1.22(4) . ?
C_G:1 N_G:2 1.31(4) . ?
C_G:1 O2_G:1 1.35(4) . ?
O2_G:1 CT_G:1 1.47(3) . ?
CT_G:1 C2_G:1 1.515(18) . ?
CT_G:1 C3_G:1 1.517(18) . ?
CT_G:1 C1_G:1 1.520(18) . ?
N_G:2 CA_G:2 1.46(2) . ?
CA_G:2 CB_G:2 1.540(18) . ?
CA_G:2 C_G:2 1.57(3) . ?
CB_G:2 CG2_G:2 1.52(3) . ?
CB_G:2 CG1_G:2 1.55(3) . ?
C_G:2 O_G:2 1.22(2) . ?
C_G:2 N_G:3 1.26(3) . ?
O_G:3 C_G:3 1.22(2) . ?
C_G:3 N_G:4 1.36(3) . ?
C_G:3 CA_G:3 1.518(18) . ?
CA_G:3 N_G:3 1.47(2) . ?
CA_G:3 CB_G:3 1.52(2) . ?
CB_G:3 C3_G:3 1.504(11) . ?
C3_G:3 C7_G:3 1.386(13) . ?
C3_G:3 C4_G:3 1.389(12) . ?
C7_G:3 C6_G:3 1.388(12) . ?
C6_G:3 C5_G:3 1.391(19) . ?
C5_G:3 N1_G:3 1.340(16) . ?
N1_G:3 C4_G:3 1.332(13) . ?
N1_G:3 Ag_M:5 2.09(3) . ?
N_G:4 CA_G:4 1.43(3) . ?
CA_G:4 C_G:4 1.534(17) . ?
C_G:4 O_G:4 1.20(3) . ?
C_G:4 N_G:5 1.28(3) . ?
N_G:5 CA_G:5 1.47(2) . ?
CA_G:5 C_G:5 1.51(3) . ?
CA_G:5 CB_G:5 1.54(2) . ?
C_G:5 O_G:5 1.23(2) . ?
C_G:5 N_G:6 1.28(3) . ?
CB_G:5 C6_G:5 1.505(12) . ?
C6_G:5 C7_G:5 1.385(12) . ?
C6_G:5 C11_G:5 1.389(13) . ?
C7_G:5 N8_G:5 1.332(13) . ?
N8_G:5 C9_G:5 1.333(15) . ?
C9_G:5 C10_G:5 1.384(18) . ?
C10_G:5 C11_G:5 1.386(13) . ?
N_G:6 CA_G:6 1.47(2) . ?
CA_G:6 CB_G:6 1.524(18) . ?
CA_G:6 C_G:6 1.53(3) . ?
CB_G:6 CG2_G:6 1.51(3) . ?
CB_G:6 CG1_G:6 1.52(3) . ?
C_G:6 O_G:6 1.22(3) . ?
C_G:6 O2S_G:7 1.35(3) . ?
O2S_G:7 C1_G:7 1.44(3) . ?
C1_G:7 C2_G:7 1.49(4) . ?
C2_G:7 C3_G:7 1.52(3) . ?
C3_G:7 C4_G:7 1.53(3) . ?
C4_G:7 C5_G:7 1.53(3) . ?
C5_G:7 C6_G:7 1.51(3) . ?
C6_G:7 C7_G:7 1.51(3) . ?
C7_G:7 C8_G:7 1.53(3) . ?
C8_G:7 C9_G:7 1.52(3) . ?
C9_G:7 C10_G:7 1.52(3) . ?
C10_G:7 C11_G:7 1.49(4) . ?
C11_G:7 C12_G:7 1.53(5) . ?
O1_H:1 C_H:1 1.24(4) . ?
C_H:1 N_H:2 1.34(4) . ?
C_H:1 O2_H:1 1.35(4) . ?
O2_H:1 CT_H:1 1.48(3) . ?
CT_H:1 C3_H:1 1.518(19) . ?
CT_H:1 C1_H:1 1.520(18) . ?
CT_H:1 C2_H:1 1.520(18) . ?
N_H:2 CA_H:2 1.45(2) . ?
CA_H:2 CB_H:2 1.531(18) . ?
CA_H:2 C_H:2 1.55(3) . ?
CB_H:2 CG1_H:2 1.51(3) . ?
CB_H:2 CG2_H:2 1.55(3) . ?
C_H:2 O_H:2 1.19(3) . ?
C_H:2 N_H:3 1.27(3) . ?
O_H:3 C_H:3 1.22(3) . ?
C_H:3 N_H:4 1.37(3) . ?
C_H:3 CA_H:3 1.518(18) . ?
CA_H:3 N_H:3 1.45(2) . ?
CA_H:3 CB_H:3 1.52(2) . ?
CB_H:3 C3_H:3 1.504(11) . ?
C3_H:3 C7_H:3 1.385(13) . ?
C3_H:3 C4_H:3 1.389(12) . ?
C7_H:3 C6_H:3 1.387(12) . ?
C6_H:3 C5_H:3 1.393(19) . ?
C5_H:3 N1_H:3 1.326(16) . ?
N1_H:3 C4_H:3 1.327(13) . ?
N1_H:3 Ag_M:7 2.14(3) . ?
N_H:4 CA_H:4 1.43(4) . ?
CA_H:4 C_H:4 1.537(17) . ?
C_H:4 O_H:4 1.22(3) . ?
C_H:4 N_H:5 1.29(3) . ?
N_H:5 CA_H:5 1.46(2) . ?
CA_H:5 C_H:5 1.52(3) . ?
CA_H:5 CB_H:5 1.53(2) . ?
C_H:5 O_H:5 1.22(3) . ?
C_H:5 N_H:6 1.32(3) . ?
CB_H:5 C6_H:5 1.509(12) . ?
C6_H:5 C7_H:5 1.385(12) . ?
C6_H:5 C11_H:5 1.387(13) . ?
C7_H:5 N8_H:5 1.336(13) . ?
N8_H:5 C9_H:5 1.328(15) . ?
N8_H:5 Ag_M:8 2.11(4) . ?
C9_H:5 C10_H:5 1.387(18) . ?
C10_H:5 C11_H:5 1.387(13) . ?
N_H:6 CA_H:6 1.45(2) . ?
CA_H:6 C_H:6 1.52(3) . ?
CA_H:6 CB_H:6 1.534(18) . ?
CB_H:6 CG2_H:6 1.50(3) . ?
CB_H:6 CG1_H:6 1.52(3) . ?
C_H:6 O_H:6 1.20(3) . ?
C_H:6 O2S_H:7 1.33(4) . ?
O2S_H:7 C1_H:7 1.43(3) . ?
C1_H:7 C2_H:7 1.50(5) . ?
C2_H:7 C3_H:7 1.51(3) . ?
C3_H:7 C4_H:7 1.52(3) . ?
C4_H:7 C5_H:7 1.53(3) . ?
C5_H:7 C6_H:7 1.52(3) . ?
C6_H:7 C7_H:7 1.52(3) . ?
C7_H:7 C8_H:7 1.51(3) . ?
C8_H:7 C9_H:7 1.52(3) . ?
C9_H:7 C10_H:7 1.51(3) . ?
C10_H:7 C11_H:7 1.51(4) . ?
C11_H:7 C12_H:7 1.52(5) . ?
O1_I:1 C_I:1 1.23(4) . ?
C_I:1 N_I:2 1.31(4) . ?
C_I:1 O2_I:1 1.33(4) . ?
O2_I:1 CT_I:1 1.47(3) . ?
CT_I:1 C1_I:1 1.513(18) . ?
CT_I:1 C2_I:1 1.515(19) . ?
CT_I:1 C3_I:1 1.516(18) . ?
N_I:2 CA_I:2 1.45(2) . ?
CA_I:2 C_I:2 1.54(3) . ?
CA_I:2 CB_I:2 1.537(18) . ?
CB_I:2 CG1_I:2 1.53(3) . ?
CB_I:2 CG2_I:2 1.53(3) . ?
C_I:2 O_I:2 1.22(3) . ?
C_I:2 N_I:3 1.32(4) . ?
O_I:3 C_I:3 1.20(2) . ?
C_I:3 N_I:4 1.31(3) . ?
C_I:3 CA_I:3 1.511(18) . ?
CA_I:3 N_I:3 1.49(2) . ?
CA_I:3 CB_I:3 1.55(2) . ?
CB_I:3 C3_I:3 1.506(12) . ?
C3_I:3 C4_I:3 1.385(12) . ?
C3_I:3 C7_I:3 1.387(13) . ?
C7_I:3 C6_I:3 1.390(12) . ?
C6_I:3 C5_I:3 1.383(19) . ?
C5_I:3 N1_I:3 1.335(16) . ?
N1_I:3 C4_I:3 1.332(13) . ?
N1_I:3 Ag_M:9 2.04(5) . ?
N_I:4 CA_I:4 1.45(4) . ?
CA_I:4 C_I:4 1.527(17) . ?
C_I:4 O_I:4 1.21(3) . ?
C_I:4 N_I:5 1.29(3) . ?
N_I:5 CA_I:5 1.46(2) . ?
CA_I:5 C_I:5 1.51(3) . ?
CA_I:5 CB_I:5 1.54(2) . ?
C_I:5 O_I:5 1.23(3) . ?
C_I:5 N_I:6 1.34(3) . ?
CB_I:5 C6_I:5 1.505(12) . ?
C6_I:5 C7_I:5 1.382(12) . ?
C6_I:5 C11_I:5 1.387(13) . ?
C7_I:5 N8_I:5 1.338(13) . ?
N8_I:5 C9_I:5 1.332(15) . ?
N8_I:5 Ag_M:10 2.17(2) . ?
C9_I:5 C10_I:5 1.387(18) . ?
C10_I:5 C11_I:5 1.390(13) . ?
N_I:6 CA_I:6 1.44(2) . ?
CA_I:6 C_I:6 1.50(3) . ?
CA_I:6 CB_I:6 1.530(18) . ?
CB_I:6 CG1_I:6 1.50(3) . ?
CB_I:6 CG2_I:6 1.52(3) . ?
C_I:6 O_I:6 1.22(3) . ?
C_I:6 O2S_I:7 1.36(4) . ?
O2S_I:7 C1_I:7 1.43(3) . ?
C1_I:7 C2_I:7 1.51(5) . ?
C2_I:7 C3_I:7 1.53(3) . ?
C3_I:7 C4_I:7 1.52(3) . ?
C4_I:7 C5_I:7 1.51(3) . ?
C5_I:7 C6_I:7 1.52(3) . ?
C6_I:7 C7_I:7 1.52(3) . ?
C7_I:7 C8_I:7 1.52(3) . ?
C8_I:7 C9_I:7 1.52(3) . ?
C9_I:7 C10_I:7 1.52(3) . ?
C10_I:7 C11_I:7 1.52(4) . ?
C11_I:7 C12_I:7 1.53(5) . ?
O1_J:1 C_J:1 1.25(4) . ?
C_J:1 N_J:2 1.32(4) . ?
C_J:1 O2_J:1 1.36(4) . ?
O2_J:1 CT_J:1 1.48(3) . ?
CT_J:1 C1_J:1 1.515(19) . ?
CT_J:1 C3_J:1 1.516(19) . ?
CT_J:1 C2_J:1 1.517(18) . ?
N_J:2 CA_J:2 1.47(2) . ?
CA_J:2 CB_J:2 1.530(18) . ?
CA_J:2 C_J:2 1.54(3) . ?
CB_J:2 CG1_J:2 1.49(3) . ?
CB_J:2 CG2_J:2 1.54(3) . ?
C_J:2 O_J:2 1.22(3) . ?
C_J:2 N_J:3 1.29(3) . ?
O_J:3 C_J:3 1.23(2) . ?
C_J:3 N_J:4 1.33(3) . ?
C_J:3 CA_J:3 1.513(18) . ?
CA_J:3 N_J:3 1.47(2) . ?
CA_J:3 CB_J:3 1.52(2) . ?
CB_J:3 C3_J:3 1.500(11) . ?
C3_J:3 C7_J:3 1.384(13) . ?
C3_J:3 C4_J:3 1.387(12) . ?
C7_J:3 C6_J:3 1.385(12) . ?
C6_J:3 C5_J:3 1.388(19) . ?
C5_J:3 N1_J:3 1.330(16) . ?
N1_J:3 C4_J:3 1.334(13) . ?
N1_J:3 Ag_M:11 2.10(4) . ?
N_J:4 CA_J:4 1.42(3) . ?
CA_J:4 C_J:4 1.526(17) . ?
C_J:4 O_J:4 1.22(3) . ?
C_J:4 N_J:5 1.30(4) . ?
N_J:5 CA_J:5 1.49(2) . ?
CA_J:5 C_J:5 1.52(3) . ?
CA_J:5 CB_J:5 1.54(2) . ?
C_J:5 O_J:5 1.22(3) . ?
C_J:5 N_J:6 1.29(4) . ?
CB_J:5 C6_J:5 1.505(12) . ?
C6_J:5 C7_J:5 1.383(12) . ?
C6_J:5 C11_J:5 1.388(13) . ?
C7_J:5 N8_J:5 1.335(13) . ?
N8_J:5 C9_J:5 1.328(15) . ?
N8_J:5 Ag_M:12 2.11(5) . ?
C9_J:5 C10_J:5 1.385(18) . ?
C10_J:5 C11_J:5 1.388(13) . ?
N_J:6 CA_J:6 1.47(3) . ?
CA_J:6 C_J:6 1.55(4) . ?
CA_J:6 CB_J:6 1.557(19) . ?
CB_J:6 CG2_J:6 1.52(3) . ?
CB_J:6 CG1_J:6 1.54(3) . ?
C_J:6 O_J:6 1.20(3) . ?
C_J:6 O2S_J:7 1.33(4) . ?
O2S_J:7 C1_J:7 1.43(3) . ?
C1_J:7 C2_J:7 1.52(5) . ?
C2_J:7 C3_J:7 1.52(3) . ?
C3_J:7 C4_J:7 1.52(3) . ?
C4_J:7 C5_J:7 1.52(3) . ?
C5_J:7 C6_J:7 1.52(3) . ?
C6_J:7 C7_J:7 1.52(3) . ?
C7_J:7 C8_J:7 1.52(3) . ?
C8_J:7 C9_J:7 1.52(3) . ?
C9_J:7 C10_J:7 1.52(3) . ?
C10_J:7 C11_J:7 1.52(4) . ?
C11_J:7 C12_J:7 1.51(5) . ?
O1_K:1 C_K:1 1.23(4) . ?
C_K:1 N_K:2 1.31(4) . ?
C_K:1 O2_K:1 1.35(4) . ?
O2_K:1 CT_K:1 1.46(3) . ?
CT_K:1 C3_K:1 1.512(18) . ?
CT_K:1 C2_K:1 1.514(18) . ?
CT_K:1 C1_K:1 1.514(18) . ?
N_K:2 CA_K:2 1.44(3) . ?
CA_K:2 CB_K:2 1.536(18) . ?
CA_K:2 C_K:2 1.54(4) . ?
CB_K:2 CG2_K:2 1.52(3) . ?
CB_K:2 CG1_K:2 1.52(3) . ?
C_K:2 O_K:2 1.20(3) . ?
C_K:2 N_K:3 1.31(4) . ?
O_K:3 C_K:3 1.22(3) . ?
C_K:3 N_K:4 1.35(3) . ?
C_K:3 CA_K:3 1.515(18) . ?
CA_K:3 N_K:3 1.46(2) . ?
CA_K:3 CB_K:3 1.53(2) . ?
CB_K:3 C3_K:3 1.504(12) . ?
C3_K:3 C7_K:3 1.384(14) . ?
C3_K:3 C4_K:3 1.385(12) . ?
C7_K:3 C6_K:3 1.388(12) . ?
C6_K:3 C5_K:3 1.389(19) . ?
C5_K:3 N1_K:3 1.333(16) . ?
N1_K:3 C4_K:3 1.334(13) . ?
N1_K:3 Ag_M:9 2.14(5) . ?
N_K:4 CA_K:4 1.44(4) . ?
CA_K:4 C_K:4 1.526(17) . ?
C_K:4 O_K:4 1.21(3) . ?
C_K:4 N_K:5 1.28(4) . ?
N_K:5 CA_K:5 1.47(2) . ?
CA_K:5 C_K:5 1.53(3) . ?
CA_K:5 CB_K:5 1.53(2) . ?
C_K:5 O_K:5 1.22(2) . ?
C_K:5 N_K:6 1.29(3) . ?
CB_K:5 C6_K:5 1.508(12) . ?
C6_K:5 C7_K:5 1.384(12) . ?
C6_K:5 C11_K:5 1.392(13) . ?
C7_K:5 N8_K:5 1.334(13) . ?
N8_K:5 C9_K:5 1.333(15) . ?
N8_K:5 Ag_M:10 2.13(2) . ?
C9_K:5 C10_K:5 1.384(18) . ?
C10_K:5 C11_K:5 1.387(13) . ?
N_K:6 CA_K:6 1.44(2) . ?
CA_K:6 C_K:6 1.47(3) . ?
CA_K:6 CB_K:6 1.530(18) . ?
CB_K:6 CG2_K:6 1.50(3) . ?
CB_K:6 CG1_K:6 1.51(3) . ?
C_K:6 O_K:6 1.21(3) . ?
C_K:6 O2S_K:7 1.33(4) . ?
O2S_K:7 C1_K:7 1.44(3) . ?
C1_K:7 C2_K:7 1.51(5) . ?
C2_K:7 C3_K:7 1.52(3) . ?
C3_K:7 C4_K:7 1.52(3) . ?
C4_K:7 C5_K:7 1.52(3) . ?
C5_K:7 C6_K:7 1.51(3) . ?
C6_K:7 C7_K:7 1.51(3) . ?
C7_K:7 C8_K:7 1.53(3) . ?
C8_K:7 C9_K:7 1.53(3) . ?
C9_K:7 C10_K:7 1.52(3) . ?
C10_K:7 C11_K:7 1.52(4) . ?
C11_K:7 C12_K:7 1.52(5) . ?
O1_L:1 C_L:1 1.24(4) . ?
C_L:1 N_L:2 1.34(4) . ?
C_L:1 O2_L:1 1.35(4) . ?
O2_L:1 CT_L:1 1.47(3) . ?
CT_L:1 C1_L:1 1.514(18) . ?
CT_L:1 C3_L:1 1.514(18) . ?
CT_L:1 C2_L:1 1.515(19) . ?
N_L:2 CA_L:2 1.45(2) . ?
CA_L:2 C_L:2 1.54(3) . ?
CA_L:2 CB_L:2 1.545(18) . ?
CB_L:2 CG2_L:2 1.53(3) . ?
CB_L:2 CG1_L:2 1.55(3) . ?
C_L:2 O_L:2 1.21(3) . ?
C_L:2 N_L:3 1.29(3) . ?
O_L:3 C_L:3 1.23(3) . ?
C_L:3 N_L:4 1.34(3) . ?
C_L:3 CA_L:3 1.517(18) . ?
CA_L:3 N_L:3 1.45(2) . ?
CA_L:3 CB_L:3 1.54(2) . ?
CB_L:3 C3_L:3 1.504(11) . ?
C3_L:3 C4_L:3 1.385(12) . ?
C3_L:3 C7_L:3 1.386(13) . ?
C7_L:3 C6_L:3 1.386(12) . ?
C6_L:3 C5_L:3 1.387(19) . ?
C5_L:3 N1_L:3 1.331(16) . ?
N1_L:3 C4_L:3 1.338(13) . ?
N1_L:3 Ag_M:11 2.19(5) . ?
N_L:4 CA_L:4 1.42(4) . ?
CA_L:4 C_L:4 1.526(17) . ?
C_L:4 O_L:4 1.21(3) . ?
C_L:4 N_L:5 1.28(3) . ?
N_L:5 CA_L:5 1.47(2) . ?
CA_L:5 C_L:5 1.50(3) . ?
CA_L:5 CB_L:5 1.51(2) . ?
C_L:5 O_L:5 1.20(3) . ?
C_L:5 N_L:6 1.29(4) . ?
CB_L:5 C6_L:5 1.508(12) . ?
C6_L:5 C11_L:5 1.388(13) . ?
C6_L:5 C7_L:5 1.389(12) . ?
C7_L:5 N8_L:5 1.336(14) . ?
N8_L:5 C9_L:5 1.331(15) . ?
N8_L:5 Ag_M:12 2.32(5) . ?
C9_L:5 C10_L:5 1.387(18) . ?
C10_L:5 C11_L:5 1.386(13) . ?
N_L:6 CA_L:6 1.46(3) . ?
CA_L:6 C_L:6 1.50(4) . ?
CA_L:6 CB_L:6 1.539(19) . ?
CB_L:6 CG2_L:6 1.52(3) . ?
CB_L:6 CG1_L:6 1.53(3) . ?
C_L:6 O_L:6 1.21(3) . ?
C_L:6 O2S_L:7 1.34(4) . ?
O2S_L:7 C1_L:7 1.43(3) . ?
C1_L:7 C2_L:7 1.48(5) . ?
C2_L:7 C3_L:7 1.52(3) . ?
C3_L:7 C4_L:7 1.51(3) . ?
C4_L:7 C5_L:7 1.52(3) . ?
C5_L:7 C6_L:7 1.51(3) . ?
C6_L:7 C7_L:7 1.51(3) . ?
C7_L:7 C8_L:7 1.52(3) . ?
C8_L:7 C9_L:7 1.55(3) . ?
C9_L:7 C10_L:7 1.53(3) . ?
C10_L:7 C11_L:7 1.55(4) . ?
C11_L:7 C12_L:7 1.54(5) . ?
Ag_M:7 O2_X:21 2.21(6) 2_457 ?
F5_X:1 C1_X:1 1.32(2) . ?
C1_X:1 F4_X:1 1.32(2) . ?
C1_X:1 F3_X:1 1.32(2) . ?
C1_X:1 S1_X:1 1.826(14) . ?
S1_X:1 O3_X:1 1.422(17) . ?
S1_X:1 O2_X:1 1.423(16) . ?
S1_X:1 N_X:1 1.645(17) . ?
N_X:1 S_X:1 1.645(17) . ?
S_X:1 O1_X:1 1.421(16) . ?
S_X:1 O_X:1 1.429(17) . ?
S_X:1 C_X:1 1.824(14) . ?
C_X:1 F2_X:1 1.32(2) . ?
C_X:1 F_X:1 1.32(2) . ?
C_X:1 F1_X:1 1.32(2) . ?
F5_X:5 C1_X:5 1.32(2) . ?
C1_X:5 F4_X:5 1.33(2) . ?
C1_X:5 F3_X:5 1.33(2) . ?
C1_X:5 S1_X:5 1.823(14) . ?
S1_X:5 O3_X:5 1.431(17) . ?
S1_X:5 O2_X:5 1.437(17) . ?
S1_X:5 N_X:5 1.647(17) . ?
N_X:5 S_X:5 1.649(17) . ?
S_X:5 O1_X:5 1.417(16) . ?
S_X:5 O_X:5 1.420(17) . ?
S_X:5 C_X:5 1.830(14) . ?
C_X:5 F1_X:5 1.31(2) . ?
C_X:5 F2_X:5 1.32(2) . ?
C_X:5 F_X:5 1.33(2) . ?
F5_X:7 C1_X:7 1.33(2) . ?
C1_X:7 F3_X:7 1.31(2) . ?
C1_X:7 F4_X:7 1.32(2) . ?
C1_X:7 S1_X:7 1.828(14) . ?
S1_X:7 O3_X:7 1.419(16) . ?
S1_X:7 O2_X:7 1.425(16) . ?
S1_X:7 N_X:7 1.634(16) . ?
N_X:7 S_X:7 1.615(16) . ?
S_X:7 O_X:7 1.410(15) . ?
S_X:7 O1_X:7 1.428(15) . ?
S_X:7 C_X:7 1.835(14) . ?
C_X:7 F2_X:7 1.30(2) . ?
C_X:7 F1_X:7 1.31(2) . ?
C_X:7 F_X:7 1.31(2) . ?
F5_X:9 C1_X:9 1.33(2) . ?
C1_X:9 F4_X:9 1.32(2) . ?
C1_X:9 F3_X:9 1.33(2) . ?
C1_X:9 S1_X:9 1.827(14) . ?
S1_X:9 O2_X:9 1.430(17) . ?
S1_X:9 O3_X:9 1.432(17) . ?
S1_X:9 N_X:9 1.637(17) . ?
N_X:9 S_X:9 1.640(17) . ?
S_X:9 O_X:9 1.426(16) . ?
S_X:9 O1_X:9 1.434(17) . ?
S_X:9 C_X:9 1.824(14) . ?
C_X:9 F2_X:9 1.32(2) . ?
C_X:9 F_X:9 1.32(2) . ?
C_X:9 F1_X:9 1.33(2) . ?
F5_X:11 C1_X:11 1.33(2) . ?
C1_X:11 F3_X:11 1.31(2) . ?
C1_X:11 F4_X:11 1.32(2) . ?
C1_X:11 S1_X:11 1.826(14) . ?
S1_X:11 O2_X:11 1.415(16) . ?
S1_X:11 O3_X:11 1.421(16) . ?
S1_X:11 N_X:11 1.640(17) . ?
N_X:11 S_X:11 1.636(16) . ?
S_X:11 O1_X:11 1.420(16) . ?
S_X:11 O_X:11 1.427(16) . ?
S_X:11 C_X:11 1.841(14) . ?
C_X:11 F1_X:11 1.32(2) . ?
C_X:11 F_X:11 1.32(2) . ?
C_X:11 F2_X:11 1.33(2) . ?
F5_X:13 C1_X:13 1.33(2) . ?
C1_X:13 F4_X:13 1.31(2) . ?
C1_X:13 F3_X:13 1.31(2) . ?
C1_X:13 S1_X:13 1.830(14) . ?
S1_X:13 O2_X:13 1.409(16) . ?
S1_X:13 O3_X:13 1.421(16) . ?
S1_X:13 N_X:13 1.642(16) . ?
N_X:13 S_X:13 1.639(17) . ?
S_X:13 O1_X:13 1.426(17) . ?
S_X:13 O_X:13 1.427(16) . ?
S_X:13 C_X:13 1.826(14) . ?
C_X:13 F1_X:13 1.32(2) . ?
C_X:13 F2_X:13 1.32(2) . ?
C_X:13 F_X:13 1.33(2) . ?
F5_X:15 C1_X:15 1.30(2) . ?
C1_X:15 F4_X:15 1.31(2) . ?
C1_X:15 F3_X:15 1.32(2) . ?
C1_X:15 S1_X:15 1.823(14) . ?
S1_X:15 O3_X:15 1.416(16) . ?
S1_X:15 O2_X:15 1.426(16) . ?
S1_X:15 N_X:15 1.654(16) . ?
N_X:15 S_X:15 1.634(16) . ?
S_X:15 O1_X:15 1.428(16) . ?
S_X:15 O_X:15 1.429(16) . ?
S_X:15 C_X:15 1.830(14) . ?
C_X:15 F2_X:15 1.32(2) . ?
C_X:15 F_X:15 1.33(2) . ?
C_X:15 F1_X:15 1.34(2) . ?
F5_X:17 C1_X:17 1.33(2) . ?
C1_X:17 F4_X:17 1.32(2) . ?
C1_X:17 F3_X:17 1.34(2) . ?
C1_X:17 S1_X:17 1.827(13) . ?
S1_X:17 O3_X:17 1.408(15) . ?
S1_X:17 O2_X:17 1.422(15) . ?
S1_X:17 N_X:17 1.622(16) . ?
N_X:17 S_X:17 1.613(16) . ?
S_X:17 O1_X:17 1.424(16) . ?
S_X:17 O_X:17 1.436(16) . ?
S_X:17 C_X:17 1.818(14) . ?
C_X:17 F_X:17 1.32(2) . ?
C_X:17 F1_X:17 1.32(2) . ?
C_X:17 F2_X:17 1.32(2) . ?
F5_X:19 C1_X:19 1.33(2) . ?
C1_X:19 F4_X:19 1.30(2) . ?
C1_X:19 F3_X:19 1.34(2) . ?
C1_X:19 S1_X:19 1.834(14) . ?
S1_X:19 O3_X:19 1.417(16) . ?
S1_X:19 O2_X:19 1.427(16) . ?
S1_X:19 N_X:19 1.630(16) . ?
N_X:19 S_X:19 1.625(16) . ?
S_X:19 O_X:19 1.411(15) . ?
S_X:19 O1_X:19 1.431(15) . ?
S_X:19 C_X:19 1.838(13) . ?
C_X:19 F1_X:19 1.30(2) . ?
C_X:19 F_X:19 1.32(2) . ?
C_X:19 F2_X:19 1.33(2) . ?
F5_X:21 C1_X:21 1.33(2) . ?
C1_X:21 F4_X:21 1.31(2) . ?
C1_X:21 F3_X:21 1.32(2) . ?
C1_X:21 S1_X:21 1.830(14) . ?
S1_X:21 O2_X:21 1.410(16) . ?
S1_X:21 O3_X:21 1.423(16) . ?
S1_X:21 N_X:21 1.632(16) . ?
N_X:21 S_X:21 1.662(16) . ?
S_X:21 O_X:21 1.407(16) . ?
S_X:21 O1_X:21 1.411(16) . ?
S_X:21 C_X:21 1.828(14) . ?
C_X:21 F_X:21 1.30(2) . ?
C_X:21 F2_X:21 1.31(2) . ?
C_X:21 F1_X:21 1.31(2) . ?
